data_4307155
loop_
_publ_author_name
'C. Peter Sebastian'
'Long Zhang'
'Constanze Fehse'
'Rolf-Dieter Hoffmann'
'Hellmut Eckert'
'Rainer P\"ottgen'

_publ_section_title
;
New Stannide ScAgSn: Determination of the Superstructure via
Two-Dimensional 45Sc Solid State NMR
;
_journal_name_full 'Inorganic Chemistry'
_journal_page_first 771
_journal_page_last 779
_journal_paper_doi 10.1021/ic061691o
_journal_volume 46
_journal_year 2007
_chemical_formula_sum 'Ag Sc Sn'
_chemical_formula_weight 271.52
_chemical_name_systematic
; 
 ? 
;
_space_group_IT_number 46
_symmetry_cell_setting orthorhombic
_symmetry_space_group_name_Hall 'I -2c 2'
_symmetry_space_group_name_H-M 'I 2 c m'
_atom_sites_solution_hydrogens geom
_atom_sites_solution_primary direct
_atom_sites_solution_secondary difmap
_audit_creation_method SHELXL-97
_cell_angle_alpha 90.00
_cell_angle_beta 90.00
_cell_angle_gamma 90.00
_cell_formula_units_Z 12
_cell_length_a 7.0810(10)
_cell_length_b 12.252(2)
_cell_length_c 8.6990(10)
_cell_measurement_temperature 293(2)
_cell_volume 754.69(18)
_computing_structure_refinement 'SHELXL-97 (Sheldrick, 1997)'
_computing_structure_solution 'SHELXS-97 (Sheldrick, 1990)'
_diffrn_ambient_temperature 293(2)
_diffrn_measured_fraction_theta_full 0.965
_diffrn_measured_fraction_theta_max 0.965
_diffrn_radiation_monochromator graphite
_diffrn_radiation_source 'fine-focus sealed tube'
_diffrn_radiation_type MoK\a
_diffrn_radiation_wavelength 0.71073
_diffrn_reflns_av_R_equivalents 0.0000
_diffrn_reflns_av_sigmaI/netI 0.0442
_diffrn_reflns_limit_h_max 11
_diffrn_reflns_limit_h_min -11
_diffrn_reflns_limit_k_max 16
_diffrn_reflns_limit_k_min -19
_diffrn_reflns_limit_l_max 12
_diffrn_reflns_limit_l_min -11
_diffrn_reflns_number 5556
_diffrn_reflns_theta_full 34.45
_diffrn_reflns_theta_max 34.45
_diffrn_reflns_theta_min 2.87
_exptl_absorpt_coefficient_mu 19.764
_exptl_crystal_density_diffrn 7.169
_exptl_crystal_density_method 'not measured'
_exptl_crystal_F_000 1416
_refine_diff_density_max 4.253
_refine_diff_density_min -3.437
_refine_diff_density_rms 0.442
_refine_ls_abs_structure_details 'Flack H D (1983), Acta Cryst. A39, 876-881'
_refine_ls_abs_structure_Flack 0.03(7)
_refine_ls_extinction_coef 0.00412(15)
_refine_ls_extinction_expression Fc^*^=kFc[1+0.001xFc^2^\l^3^/sin(2\q)]^-1/4^
_refine_ls_extinction_method SHELXL
_refine_ls_goodness_of_fit_ref 1.022
_refine_ls_hydrogen_treatment mixed
_refine_ls_matrix_type full
_refine_ls_number_parameters 49
_refine_ls_number_reflns 5556
_refine_ls_number_restraints 1
_refine_ls_restrained_S_all 1.022
_refine_ls_R_factor_all 0.0477
_refine_ls_R_factor_gt 0.0371
_refine_ls_shift/su_max 0.000
_refine_ls_shift/su_mean 0.000
_refine_ls_structure_factor_coef Fsqd
_refine_ls_weighting_details 'calc w=1/[\s^2^(Fo^2^)+(0.0409P)^2^+0.0000P] where P=(Fo^2^+2Fc^2^)/3'
_refine_ls_weighting_scheme calc
_refine_ls_wR_factor_gt 0.0739
_refine_ls_wR_factor_ref 0.0787
_reflns_number_gt 4722
_reflns_number_total 5556
_reflns_threshold_expression >2sigma(I)
_cod_data_source_file ic061691osi20060907_025540.cif
_cod_data_source_block super_scagsn
_cod_database_code 4307155

loop_
_symmetry_equiv_pos_as_xyz
'x, y, z'
'x, -y, -z'
'x, -y, z+1/2'
'x, y, -z+1/2'
'x+1/2, y+1/2, z+1/2'
'x+1/2, -y+1/2, -z+1/2'
'x+1/2, -y+1/2, z+1'
'x+1/2, y+1/2, -z+1'

loop_
_atom_site_label
_atom_site_type_symbol
_atom_site_fract_x
_atom_site_fract_y
_atom_site_fract_z
_atom_site_U_iso_or_equiv
_atom_site_adp_type
_atom_site_occupancy
_atom_site_symmetry_multiplicity
_atom_site_calc_flag
_atom_site_refinement_flags
_atom_site_disorder_assembly
_atom_site_disorder_group
Sc1 Sc 0.4577(2) 0.00158(10) 0.2500 0.0101(2) Uani 1 2 d S . .
Sc2 Sc -0.18838(19) -0.20886(11) 0.2500 0.0089(2) Uani 1 2 d S . .
Sc3 Sc -0.21170(19) -0.22937(10) 0.7500 0.0100(3) Uani 1 2 d S . .
Ag1 Ag 0.77738(7) 0.0000 0.0000 0.01595(12) Uani 1 2 d S . .
Ag2 Ag -0.35628(5) -0.37900(3) 0.02282(5) 0.01453(8) Uani 1 1 d . . .
Sn1 Sn 0.52035(4) 0.16700(2) -0.00308(4) 0.00740(6) Uani 1 1 d . . .
Sn2 Sn 0.02132(12) 0.02190(4) 0.2500 0.01794(11) Uani 1 2 d S . .

loop_
_atom_site_aniso_label
_atom_site_aniso_U_11
_atom_site_aniso_U_22
_atom_site_aniso_U_33
_atom_site_aniso_U_23
_atom_site_aniso_U_13
_atom_site_aniso_U_12
Sc1 0.0169(5) 0.0080(4) 0.0054(6) 0.000 0.000 -0.0009(4)
Sc2 0.0085(5) 0.0133(5) 0.0050(7) 0.000 0.000 0.0004(4)
Sc3 0.0097(6) 0.0137(6) 0.0067(7) 0.000 0.000 0.0029(5)
Ag1 0.00841(17) 0.01286(19) 0.0266(4) 0.0013(2) 0.000 0.000
Ag2 0.01108(13) 0.00901(12) 0.0235(2) 0.00000(12) 0.00094(17) -0.00191(11)
Sn1 0.00868(10) 0.00742(10) 0.00609(14) -0.00007(9) 0.00013(13) -0.00019(11)
Sn2 0.0259(2) 0.0198(2) 0.0082(3) 0.000 0.000 0.0014(3)

loop_
_atom_type_symbol
_atom_type_description
_atom_type_scat_dispersion_real
_atom_type_scat_dispersion_imag
_atom_type_scat_source
Sc Sc 0.2519 0.3716 'International Tables Vol C Tables 4.2.6.8 and 6.1.1.4'
Ag Ag -0.8971 1.1015 'International Tables Vol C Tables 4.2.6.8 and 6.1.1.4'
Sn Sn -0.6537 1.4246 'International Tables Vol C Tables 4.2.6.8 and 6.1.1.4'

loop_
_geom_angle_atom_site_label_1
_geom_angle_atom_site_label_2
_geom_angle_atom_site_label_3
_geom_angle
_geom_angle_site_symmetry_1
_geom_angle_site_symmetry_3
_geom_angle_publ_flag
Sn1 Sc1 Sn1 90.95(4) 2 3 ?
Sn1 Sc1 Sn1 85.347(15) 2 . ?
Sn1 Sc1 Sn1 163.05(5) 3 . ?
Sn1 Sc1 Sn1 163.05(5) 2 4 ?
Sn1 Sc1 Sn1 85.346(15) 3 4 ?
Sn1 Sc1 Sn1 93.40(4) . 4 ?
Sn1 Sc1 Sn2 101.64(3) 2 . ?
Sn1 Sc1 Sn2 101.64(3) 3 . ?
Sn1 Sc1 Sn2 95.30(3) . . ?
Sn1 Sc1 Sn2 95.30(3) 4 . ?
Sn1 Sc1 Ag1 52.819(17) 2 . ?
Sn1 Sc1 Ag1 112.55(4) 3 . ?
Sn1 Sc1 Ag1 52.714(16) . . ?
Sn1 Sc1 Ag1 113.74(4) 4 . ?
Sn2 Sc1 Ag1 136.00(2) . . ?
Sn1 Sc1 Ag1 112.55(4) 2 3 ?
Sn1 Sc1 Ag1 52.819(17) 3 3 ?
Sn1 Sc1 Ag1 113.74(4) . 3 ?
Sn1 Sc1 Ag1 52.713(16) 4 3 ?
Sn2 Sc1 Ag1 136.00(2) . 3 ?
Ag1 Sc1 Ag1 87.70(4) . 3 ?
Sn1 Sc1 Ag2 102.24(4) 2 6_545 ?
Sn1 Sc1 Ag2 50.686(18) 3 6_545 ?
Sn1 Sc1 Ag2 146.24(5) . 6_545 ?
Sn1 Sc1 Ag2 88.176(19) 4 6_545 ?
Sn2 Sc1 Ag2 51.04(2) . 6_545 ?
Ag1 Sc1 Ag2 152.77(4) . 6_545 ?
Ag1 Sc1 Ag2 93.869(17) 3 6_545 ?
Sn1 Sc1 Ag2 50.686(18) 2 7_544 ?
Sn1 Sc1 Ag2 102.24(4) 3 7_544 ?
Sn1 Sc1 Ag2 88.176(18) . 7_544 ?
Sn1 Sc1 Ag2 146.24(5) 4 7_544 ?
Sn2 Sc1 Ag2 51.04(2) . 7_544 ?
Ag1 Sc1 Ag2 93.868(17) . 7_544 ?
Ag1 Sc1 Ag2 152.77(4) 3 7_544 ?
Ag2 Sc1 Ag2 72.75(3) 6_545 7_544 ?
Sn1 Sc1 Sc3 134.00(2) 2 5_554 ?
Sn1 Sc1 Sc3 134.00(2) 3 5_554 ?
Sn1 Sc1 Sc3 54.59(2) . 5_554 ?
Sn1 Sc1 Sc3 54.59(2) 4 5_554 ?
Sn2 Sc1 Sc3 65.40(4) . 5_554 ?
Ag1 Sc1 Sc3 104.62(3) . 5_554 ?
Ag1 Sc1 Sc3 104.62(3) 3 5_554 ?
Ag2 Sc1 Sc3 101.27(4) 6_545 5_554 ?
Ag2 Sc1 Sc3 101.27(4) 7_544 5_554 ?
Sn1 Sc1 Ag2 147.95(5) 2 5 ?
Sn1 Sc1 Ag2 84.181(17) 3 5 ?
Sn1 Sc1 Ag2 107.51(4) . 5 ?
Sn1 Sc1 Ag2 48.103(17) 4 5 ?
Sn2 Sc1 Ag2 49.12(2) . 5 ?
Ag1 Sc1 Ag2 155.95(4) . 5 ?
Ag1 Sc1 Ag2 89.488(16) 3 5 ?
Ag2 Sc1 Ag2 51.26(2) 6_545 5 ?
Ag2 Sc1 Ag2 99.42(4) 7_544 5 ?
Sc3 Sc1 Ag2 53.22(2) 5_554 5 ?
Sn1 Sc1 Ag2 84.181(17) 2 8_554 ?
Sn1 Sc1 Ag2 147.95(5) 3 8_554 ?
Sn1 Sc1 Ag2 48.102(17) . 8_554 ?
Sn1 Sc1 Ag2 107.51(4) 4 8_554 ?
Sn2 Sc1 Ag2 49.12(2) . 8_554 ?
Ag1 Sc1 Ag2 89.488(16) . 8_554 ?
Ag1 Sc1 Ag2 155.95(4) 3 8_554 ?
Ag2 Sc1 Ag2 99.42(4) 6_545 8_554 ?
Ag2 Sc1 Ag2 51.26(2) 7_544 8_554 ?
Sc3 Sc1 Ag2 53.22(2) 5_554 8_554 ?
Ag2 Sc1 Ag2 83.45(3) 5 8_554 ?
Sn1 Sc1 Sc2 53.54(2) 2 1_655 ?
Sn1 Sc1 Sc2 53.54(2) 3 1_655 ?
Sn1 Sc1 Sc2 112.22(4) . 1_655 ?
Sn1 Sc1 Sc2 112.22(4) 4 1_655 ?
Sn2 Sc1 Sc2 138.79(5) . 1_655 ?
Ag1 Sc1 Sc2 59.53(3) . 1_655 ?
Ag1 Sc1 Sc2 59.53(3) 3 1_655 ?
Ag2 Sc1 Sc2 98.16(4) 6_545 1_655 ?
Ag2 Sc1 Sc2 98.16(3) 7_544 1_655 ?
Sc3 Sc1 Sc2 155.81(6) 5_554 1_655 ?
Ag2 Sc1 Sc2 136.784(19) 5 1_655 ?
Ag2 Sc1 Sc2 136.784(19) 8_554 1_655 ?
Sn1 Sc1 Sc3 115.51(4) 2 2_656 ?
Sn1 Sc1 Sc3 115.51(4) 3 2_656 ?
Sn1 Sc1 Sc3 52.59(2) . 2_656 ?
Sn1 Sc1 Sc3 52.59(2) 4 2_656 ?
Sn2 Sc1 Sc3 125.38(5) . 2_656 ?
Ag1 Sc1 Sc3 62.70(3) . 2_656 ?
Ag1 Sc1 Sc3 62.70(3) 3 2_656 ?
Ag2 Sc1 Sc3 140.72(2) 6_545 2_656 ?
Ag2 Sc1 Sc3 140.72(2) 7_544 2_656 ?
Sc3 Sc1 Sc3 59.99(2) 5_554 2_656 ?
Ag2 Sc1 Sc3 94.95(3) 5 2_656 ?
Ag2 Sc1 Sc3 94.95(3) 8_554 2_656 ?
Sc2 Sc1 Sc3 95.82(5) 1_655 2_656 ?
Sn1 Sc1 Sc2 51.83(2) 2 6_545 ?
Sn1 Sc1 Sc2 51.83(2) 3 6_545 ?
Sn1 Sc1 Sc2 133.19(2) . 6_545 ?
Sn1 Sc1 Sc2 133.185(19) 4 6_545 ?
Sn2 Sc1 Sc2 78.52(4) . 6_545 ?
Ag1 Sc1 Sc2 101.18(3) . 6_545 ?
Ag1 Sc1 Sc2 101.18(3) 3 6_545 ?
Ag2 Sc1 Sc2 51.84(2) 6_545 6_545 ?
Ag2 Sc1 Sc2 51.84(2) 7_544 6_545 ?
Sc3 Sc1 Sc2 143.92(6) 5_554 6_545 ?
Ag2 Sc1 Sc2 102.79(3) 5 6_545 ?
Ag2 Sc1 Sc2 102.79(3) 8_554 6_545 ?
Sc2 Sc1 Sc2 60.27(2) 1_655 6_545 ?
Sc3 Sc1 Sc2 156.10(5) 2_656 6_545 ?
Sn1 Sc1 Sn2 84.01(3) 2 1_655 ?
Sn1 Sc1 Sn2 84.01(3) 3 1_655 ?
Sn1 Sc1 Sn2 79.16(3) . 1_655 ?
Sn1 Sc1 Sn2 79.16(3) 4 1_655 ?
Sn2 Sc1 Sn2 171.82(4) . 1_655 ?
Ag1 Sc1 Sn2 44.00(2) . 1_655 ?
Ag1 Sc1 Sn2 44.00(2) 3 1_655 ?
Ag2 Sc1 Sn2 133.94(3) 6_545 1_655 ?
Ag2 Sc1 Sn2 133.94(3) 7_544 1_655 ?
Sc3 Sc1 Sn2 106.43(4) 5_554 1_655 ?
Ag2 Sc1 Sn2 126.64(3) 5 1_655 ?
Ag2 Sc1 Sn2 126.64(3) 8_554 1_655 ?
Sc2 Sc1 Sn2 49.38(3) 1_655 1_655 ?
Sc3 Sc1 Sn2 46.44(3) 2_656 1_655 ?
Sc2 Sc1 Sn2 109.66(4) 6_545 1_655 ?
Sn1 Sc1 Sc1 44.026(18) 2 2 ?
Sn1 Sc1 Sc1 134.97(5) 3 2 ?
Sn1 Sc1 Sc1 43.801(18) . 2 ?
Sn1 Sc1 Sc1 137.20(5) 4 2 ?
Sn2 Sc1 Sc1 90.041(2) . 2 ?
Ag1 Sc1 Sc1 46.15(2) . 2 ?
Ag1 Sc1 Sc1 133.84(2) 3 2 ?
Ag2 Sc1 Sc1 126.09(3) 6_545 2 ?
Ag2 Sc1 Sc1 53.34(2) 7_544 2 ?
Sc3 Sc1 Sc1 90.48(3) 5_554 2 ?
Ag2 Sc1 Sc1 132.00(3) 5 2 ?
Ag2 Sc1 Sc1 48.559(19) 8_554 2 ?
Sc2 Sc1 Sc1 89.63(2) 1_655 2 ?
Sc3 Sc1 Sc1 90.39(3) 2_656 2 ?
Sc2 Sc1 Sc1 89.51(3) 6_545 2 ?
Sn2 Sc1 Sc1 90.032(2) 1_655 2 ?
Sn1 Sc1 Sc1 134.97(5) 2 2_556 ?
Sn1 Sc1 Sc1 44.025(18) 3 2_556 ?
Sn1 Sc1 Sc1 137.20(5) . 2_556 ?
Sn1 Sc1 Sc1 43.800(18) 4 2_556 ?
Sn2 Sc1 Sc1 90.041(3) . 2_556 ?
Ag1 Sc1 Sc1 133.84(2) . 2_556 ?
Ag1 Sc1 Sc1 46.15(2) 3 2_556 ?
Ag2 Sc1 Sc1 53.34(2) 6_545 2_556 ?
Ag2 Sc1 Sc1 126.09(3) 7_544 2_556 ?
Sc3 Sc1 Sc1 90.48(3) 5_554 2_556 ?
Ag2 Sc1 Sc1 48.560(19) 5 2_556 ?
Ag2 Sc1 Sc1 132.00(3) 8_554 2_556 ?
Sc2 Sc1 Sc1 89.63(2) 1_655 2_556 ?
Sc3 Sc1 Sc1 90.39(3) 2_656 2_556 ?
Sc2 Sc1 Sc1 89.51(3) 6_545 2_556 ?
Sn2 Sc1 Sc1 90.032(2) 1_655 2_556 ?
Sc1 Sc1 Sc1 178.98(7) 2 2_556 ?
Sn1 Sc1 Ag2 67.74(3) 2 4_655 ?
Sn1 Sc1 Ag2 23.476(15) 3 4_655 ?
Sn1 Sc1 Ag2 146.61(3) . 4_655 ?
Sn1 Sc1 Ag2 106.57(2) 4 4_655 ?
Sn2 Sc1 Ag2 108.81(3) . 4_655 ?
Ag1 Sc1 Ag2 94.28(3) . 4_655 ?
Ag1 Sc1 Ag2 63.34(2) 3 4_655 ?
Ag2 Sc1 Ag2 62.77(2) 6_545 4_655 ?
Ag2 Sc1 Ag2 89.45(3) 7_544 4_655 ?
Sc3 Sc1 Ag2 157.433(12) 5_554 4_655 ?
Ag2 Sc1 Ag2 105.736(17) 5 4_655 ?
Ag2 Sc1 Ag2 140.70(3) 8_554 4_655 ?
Sc2 Sc1 Ag2 35.47(2) 1_655 4_655 ?
Sc3 Sc1 Ag2 121.39(4) 2_656 4_655 ?
Sc2 Sc1 Ag2 38.15(2) 6_545 4_655 ?
Sn2 Sc1 Ag2 78.71(2) 1_655 4_655 ?
Sc1 Sc1 Ag2 111.70(4) 2 4_655 ?
Sc1 Sc1 Ag2 67.32(3) 2_556 4_655 ?
Sn1 Sc1 Ag2 23.476(15) 2 1_655 ?
Sn1 Sc1 Ag2 67.75(3) 3 1_655 ?
Sn1 Sc1 Ag2 106.57(2) . 1_655 ?
Sn1 Sc1 Ag2 146.61(3) 4 1_655 ?
Sn2 Sc1 Ag2 108.81(3) . 1_655 ?
Ag1 Sc1 Ag2 63.34(2) . 1_655 ?
Ag1 Sc1 Ag2 94.28(3) 3 1_655 ?
Ag2 Sc1 Ag2 89.45(3) 6_545 1_655 ?
Ag2 Sc1 Ag2 62.77(2) 7_544 1_655 ?
Sc3 Sc1 Ag2 157.433(12) 5_554 1_655 ?
Ag2 Sc1 Ag2 140.70(3) 5 1_655 ?
Ag2 Sc1 Ag2 105.735(17) 8_554 1_655 ?
Sc2 Sc1 Ag2 35.47(2) 1_655 1_655 ?
Sc3 Sc1 Ag2 121.39(4) 2_656 1_655 ?
Sc2 Sc1 Ag2 38.15(2) 6_545 1_655 ?
Sn2 Sc1 Ag2 78.71(2) 1_655 1_655 ?
Sc1 Sc1 Ag2 67.32(3) 2 1_655 ?
Sc1 Sc1 Ag2 111.70(4) 2_556 1_655 ?
Ag2 Sc1 Ag2 44.378(16) 4_655 1_655 ?
Sn1 Sc1 Sc2 77.98(3) 2 . ?
Sn1 Sc1 Sc2 77.98(3) 3 . ?
Sn1 Sc1 Sc2 117.17(3) . . ?
Sn1 Sc1 Sc2 117.17(3) 4 . ?
Sn2 Sc1 Sc2 34.01(2) . . ?
Ag1 Sc1 Sc2 128.70(2) . . ?
Ag1 Sc1 Sc2 128.70(2) 3 . ?
Ag2 Sc1 Sc2 36.629(17) 6_545 . ?
Ag2 Sc1 Sc2 36.629(17) 7_544 . ?
Sc3 Sc1 Sc2 99.41(4) 5_554 . ?
Ag2 Sc1 Sc2 70.02(3) 5 . ?
Ag2 Sc1 Sc2 70.02(3) 8_554 . ?
Sc2 Sc1 Sc2 104.78(4) 1_655 . ?
Sc3 Sc1 Sc2 159.40(4) 2_656 . ?
Sc2 Sc1 Sc2 44.51(3) 6_545 . ?
Sn2 Sc1 Sc2 154.16(4) 1_655 . ?
Sc1 Sc1 Sc2 89.749(17) 2 . ?
Sc1 Sc1 Sc2 89.749(17) 2_556 . ?
Ag2 Sc1 Sc2 77.40(2) 4_655 . ?
Ag2 Sc1 Sc2 77.40(2) 1_655 . ?
Sn1 Sc1 Ag1 80.70(2) 2 1_455 ?
Sn1 Sc1 Ag1 115.15(3) 3 1_455 ?
Sn1 Sc1 Ag1 80.60(2) . 1_455 ?
Sn1 Sc1 Ag1 115.82(4) 4 1_455 ?
Sn2 Sc1 Ag1 24.744(9) . 1_455 ?
Ag1 Sc1 Ag1 111.850(15) . 1_455 ?
Ag1 Sc1 Ag1 160.44(3) 3 1_455 ?
Ag2 Sc1 Ag1 68.55(3) 6_545 1_455 ?
Ag2 Sc1 Ag1 31.376(15) 7_544 1_455 ?
Sc3 Sc1 Ag1 72.05(3) 5_554 1_455 ?
Ag2 Sc1 Ag1 72.97(3) 5 1_455 ?
Ag2 Sc1 Ag1 32.798(14) 8_554 1_455 ?
Sc2 Sc1 Ag1 129.25(3) 1_655 1_455 ?
Sc3 Sc1 Ag1 126.05(3) 2_656 1_455 ?
Sc2 Sc1 Ag1 75.16(3) 6_545 1_455 ?
Sn2 Sc1 Ag1 155.489(9) 1_655 1_455 ?
Sc1 Sc1 Ag1 65.703(8) 2 1_455 ?
Sc1 Sc1 Ag1 114.293(8) 2_556 1_455 ?
Ag2 Sc1 Ag1 112.43(2) 4_655 1_455 ?
Ag2 Sc1 Ag1 94.058(18) 1_655 1_455 ?
Sc2 Sc1 Ag1 37.269(16) . 1_455 ?
Sn1 Sc1 Ag1 115.15(3) 2 3_455 ?
Sn1 Sc1 Ag1 80.70(2) 3 3_455 ?
Sn1 Sc1 Ag1 115.82(4) . 3_455 ?
Sn1 Sc1 Ag1 80.60(2) 4 3_455 ?
Sn2 Sc1 Ag1 24.745(9) . 3_455 ?
Ag1 Sc1 Ag1 160.44(3) . 3_455 ?
Ag1 Sc1 Ag1 111.849(16) 3 3_455 ?
Ag2 Sc1 Ag1 31.376(15) 6_545 3_455 ?
Ag2 Sc1 Ag1 68.55(3) 7_544 3_455 ?
Sc3 Sc1 Ag1 72.05(3) 5_554 3_455 ?
Ag2 Sc1 Ag1 32.798(14) 5 3_455 ?
Ag2 Sc1 Ag1 72.97(3) 8_554 3_455 ?
Sc2 Sc1 Ag1 129.25(3) 1_655 3_455 ?
Sc3 Sc1 Ag1 126.05(3) 2_656 3_455 ?
Sc2 Sc1 Ag1 75.16(3) 6_545 3_455 ?
Sn2 Sc1 Ag1 155.489(9) 1_655 3_455 ?
Sc1 Sc1 Ag1 114.293(8) 2 3_455 ?
Sc1 Sc1 Ag1 65.702(8) 2_556 3_455 ?
Ag2 Sc1 Ag1 94.058(18) 4_655 3_455 ?
Ag2 Sc1 Ag1 112.43(2) 1_655 3_455 ?
Sc2 Sc1 Ag1 37.269(16) . 3_455 ?
Ag1 Sc1 Ag1 48.593(15) 1_455 3_455 ?
Sn1 Sc1 Sn2 57.851(16) 2 2 ?
Sn1 Sc1 Sn2 128.95(4) 3 2 ?
Sn1 Sc1 Sn2 61.866(17) . 2 ?
Sn1 Sc1 Sn2 135.51(4) 4 2 ?
Sn2 Sc1 Sn2 55.102(16) . 2 ?
Ag1 Sc1 Sn2 81.532(16) . 2 ?
Ag1 Sc1 Sn2 168.71(3) 3 2 ?
Ag2 Sc1 Sn2 94.17(3) 6_545 2 ?
Ag2 Sc1 Sn2 26.760(11) 7_544 2 ?
Sc3 Sc1 Sn2 81.54(2) 5_554 2 ?
Ag2 Sc1 Sn2 101.73(3) 5 2 ?
Ag2 Sc1 Sn2 28.329(11) 8_554 2 ?
Sc2 Sc1 Sn2 111.38(2) 1_655 2 ?
Sc3 Sc1 Sn2 114.39(2) 2_656 2 ?
Sc2 Sc1 Sn2 77.76(2) 6_545 2 ?
Sn2 Sc1 Sn2 125.489(16) 1_655 2 ?
Sc1 Sc1 Sn2 35.463(15) 2 2 ?
Sc1 Sc1 Sn2 144.442(16) 2_556 2 ?
Ag2 Sc1 Sn2 113.89(2) 4_655 2 ?
Ag2 Sc1 Sn2 77.887(14) 1_655 2 ?
Sc2 Sc1 Sn2 57.978(16) . 2 ?
Ag1 Sc1 Sn2 30.433(10) 1_455 2 ?
Ag1 Sc1 Sn2 78.91(2) 3_455 2 ?
Sn1 Sc1 Sn2 128.95(4) 2 2_556 ?
Sn1 Sc1 Sn2 57.851(17) 3 2_556 ?
Sn1 Sc1 Sn2 135.51(4) . 2_556 ?
Sn1 Sc1 Sn2 61.865(17) 4 2_556 ?
Sn2 Sc1 Sn2 55.102(16) . 2_556 ?
Ag1 Sc1 Sn2 168.71(3) . 2_556 ?
Ag1 Sc1 Sn2 81.532(16) 3 2_556 ?
Ag2 Sc1 Sn2 26.761(11) 6_545 2_556 ?
Ag2 Sc1 Sn2 94.17(3) 7_544 2_556 ?
Sc3 Sc1 Sn2 81.54(2) 5_554 2_556 ?
Ag2 Sc1 Sn2 28.329(11) 5 2_556 ?
Ag2 Sc1 Sn2 101.73(3) 8_554 2_556 ?
Sc2 Sc1 Sn2 111.37(2) 1_655 2_556 ?
Sc3 Sc1 Sn2 114.39(2) 2_656 2_556 ?
Sc2 Sc1 Sn2 77.76(2) 6_545 2_556 ?
Sn2 Sc1 Sn2 125.488(15) 1_655 2_556 ?
Sc1 Sc1 Sn2 144.442(16) 2 2_556 ?
Sc1 Sc1 Sn2 35.463(15) 2_556 2_556 ?
Ag2 Sc1 Sn2 77.887(14) 4_655 2_556 ?
Ag2 Sc1 Sn2 113.89(2) 1_655 2_556 ?
Sc2 Sc1 Sn2 57.978(16) . 2_556 ?
Ag1 Sc1 Sn2 78.91(2) 1_455 2_556 ?
Ag1 Sc1 Sn2 30.433(10) 3_455 2_556 ?
Sn2 Sc1 Sn2 108.99(3) 2 2_556 ?
Sn1 Sc1 Ag2 150.53(4) 2 3_655 ?
Sn1 Sc1 Ag2 103.86(2) 3 3_655 ?
Sn1 Sc1 Ag2 73.04(3) . 3_655 ?
Sn1 Sc1 Ag2 20.623(14) 4 3_655 ?
Sn2 Sc1 Ag2 100.11(3) . 3_655 ?
Ag1 Sc1 Ag2 97.75(3) . 3_655 ?
Ag1 Sc1 Ag2 61.415(19) 3 3_655 ?
Ag2 Sc1 Ag2 106.864(18) 6_545 3_655 ?
Ag2 Sc1 Ag2 144.60(4) 7_544 3_655 ?
Sc3 Sc1 Ag2 43.41(2) 5_554 3_655 ?
Ag2 Sc1 Ag2 60.314(18) 5 3_655 ?
Ag2 Sc1 Ag2 95.39(3) 8_554 3_655 ?
Sc2 Sc1 Ag2 116.56(4) 1_655 3_655 ?
Sc3 Sc1 Ag2 35.054(17) 2_656 3_655 ?
Sc2 Sc1 Ag2 153.729(9) 6_545 3_655 ?
Sn2 Sc1 Ag2 72.61(2) 1_655 3_655 ?
Sc1 Sc1 Ag2 116.76(4) 2 3_655 ?
Sc1 Sc1 Ag2 64.22(3) 2_556 3_655 ?
Ag2 Sc1 Ag2 122.648(17) 4_655 3_655 ?
Ag2 Sc1 Ag2 150.90(3) 1_655 3_655 ?
Sc2 Sc1 Ag2 129.60(3) . 3_655 ?
Ag1 Sc1 Ag2 114.15(3) 1_455 3_655 ?
Ag1 Sc1 Ag2 92.577(18) 3_455 3_655 ?
Sn2 Sc1 Ag2 123.29(2) 2 3_655 ?
Sn2 Sc1 Ag2 80.108(14) 2_556 3_655 ?
Sn1 Sc1 Ag2 103.86(2) 2 2_655 ?
Sn1 Sc1 Ag2 150.53(4) 3 2_655 ?
Sn1 Sc1 Ag2 20.622(14) . 2_655 ?
Sn1 Sc1 Ag2 73.04(3) 4 2_655 ?
Sn2 Sc1 Ag2 100.11(3) . 2_655 ?
Ag1 Sc1 Ag2 61.415(19) . 2_655 ?
Ag1 Sc1 Ag2 97.75(3) 3 2_655 ?
Ag2 Sc1 Ag2 144.60(4) 6_545 2_655 ?
Ag2 Sc1 Ag2 106.863(18) 7_544 2_655 ?
Sc3 Sc1 Ag2 43.41(2) 5_554 2_655 ?
Ag2 Sc1 Ag2 95.39(3) 5 2_655 ?
Ag2 Sc1 Ag2 60.314(18) 8_554 2_655 ?
Sc2 Sc1 Ag2 116.56(4) 1_655 2_655 ?
Sc3 Sc1 Ag2 35.054(17) 2_656 2_655 ?
Sc2 Sc1 Ag2 153.729(9) 6_545 2_655 ?
Sn2 Sc1 Ag2 72.61(2) 1_655 2_655 ?
Sc1 Sc1 Ag2 64.22(3) 2 2_655 ?
Sc1 Sc1 Ag2 116.76(4) 2_556 2_655 ?
Ag2 Sc1 Ag2 150.90(3) 4_655 2_655 ?
Ag2 Sc1 Ag2 122.648(17) 1_655 2_655 ?
Sc2 Sc1 Ag2 129.60(3) . 2_655 ?
Ag1 Sc1 Ag2 92.576(18) 1_455 2_655 ?
Ag1 Sc1 Ag2 114.15(3) 3_455 2_655 ?
Sn2 Sc1 Ag2 80.108(14) 2 2_655 ?
Sn2 Sc1 Ag2 123.29(2) 2_556 2_655 ?
Ag2 Sc1 Ag2 52.540(17) 3_655 2_655 ?
Sn1 Sc1 Ag2 86.47(3) 2 6_645 ?
Sn1 Sc1 Ag2 54.68(2) 3 6_645 ?
Sn1 Sc1 Ag2 108.51(4) . 6_645 ?
Sn1 Sc1 Ag2 77.89(3) 4 6_645 ?
Sn2 Sc1 Ag2 155.47(2) . 6_645 ?
Ag1 Sc1 Ag2 66.87(3) . 6_645 ?
Ag1 Sc1 Ag2 26.514(16) 3 6_645 ?
Ag2 Sc1 Ag2 104.79(2) 6_545 6_645 ?
Ag2 Sc1 Ag2 133.23(3) 7_544 6_645 ?
Sc3 Sc1 Ag2 124.28(4) 5_554 6_645 ?
Ag2 Sc1 Ag2 115.281(15) 5 6_645 ?
Ag2 Sc1 Ag2 155.40(3) 8_554 6_645 ?
Sc2 Sc1 Ag2 35.11(2) 1_655 6_645 ?
Sc3 Sc1 Ag2 68.82(3) 2_656 6_645 ?
Sc2 Sc1 Ag2 88.98(3) 6_545 6_645 ?
Sn2 Sc1 Ag2 29.353(11) 1_655 6_645 ?
Sc1 Sc1 Ag2 111.088(14) 2 6_645 ?
Sc1 Sc1 Ag2 68.610(11) 2_556 6_645 ?
Ag2 Sc1 Ag2 52.679(13) 4_655 6_645 ?
Ag2 Sc1 Ag2 70.570(18) 1_655 6_645 ?
Sc2 Sc1 Ag2 129.84(3) . 6_645 ?
Ag1 Sc1 Ag2 163.67(3) 1_455 6_645 ?
Ag1 Sc1 Ag2 131.417(12) 3_455 6_645 ?
Sn2 Sc1 Ag2 142.66(2) 2 6_645 ?
Sn2 Sc1 Ag2 101.844(15) 2_556 6_645 ?
Ag2 Sc1 Ag2 81.855(18) 3_655 6_645 ?
Ag2 Sc1 Ag2 100.31(2) 2_655 6_645 ?
Sn1 Sc1 Ag2 54.68(2) 2 7_644 ?
Sn1 Sc1 Ag2 86.47(3) 3 7_644 ?
Sn1 Sc1 Ag2 77.89(3) . 7_644 ?
Sn1 Sc1 Ag2 108.51(4) 4 7_644 ?
Sn2 Sc1 Ag2 155.47(2) . 7_644 ?
Ag1 Sc1 Ag2 26.514(16) . 7_644 ?
Ag1 Sc1 Ag2 66.87(3) 3 7_644 ?
Ag2 Sc1 Ag2 133.23(3) 6_545 7_644 ?
Ag2 Sc1 Ag2 104.78(2) 7_544 7_644 ?
Sc3 Sc1 Ag2 124.28(4) 5_554 7_644 ?
Ag2 Sc1 Ag2 155.40(3) 5 7_644 ?
Ag2 Sc1 Ag2 115.280(15) 8_554 7_644 ?
Sc2 Sc1 Ag2 35.11(2) 1_655 7_644 ?
Sc3 Sc1 Ag2 68.82(3) 2_656 7_644 ?
Sc2 Sc1 Ag2 88.98(3) 6_545 7_644 ?
Sn2 Sc1 Ag2 29.353(11) 1_655 7_644 ?
Sc1 Sc1 Ag2 68.610(11) 2 7_644 ?
Sc1 Sc1 Ag2 111.088(14) 2_556 7_644 ?
Ag2 Sc1 Ag2 70.570(18) 4_655 7_644 ?
Ag2 Sc1 Ag2 52.679(13) 1_655 7_644 ?
Sc2 Sc1 Ag2 129.84(3) . 7_644 ?
Ag1 Sc1 Ag2 131.417(12) 1_455 7_644 ?
Ag1 Sc1 Ag2 163.67(3) 3_455 7_644 ?
Sn2 Sc1 Ag2 101.844(15) 2 7_644 ?
Sn2 Sc1 Ag2 142.66(2) 2_556 7_644 ?
Ag2 Sc1 Ag2 100.31(2) 3_655 7_644 ?
Ag2 Sc1 Ag2 81.854(19) 2_655 7_644 ?
Ag2 Sc1 Ag2 42.480(16) 6_645 7_644 ?
Sn1 Sc1 Sc3 118.34(3) 2 2_556 ?
Sn1 Sc1 Sc3 118.34(3) 3 2_556 ?
Sn1 Sc1 Sc3 77.67(3) . 2_556 ?
Sn1 Sc1 Sc3 77.67(3) 4 2_556 ?
Sn2 Sc1 Sc3 25.88(2) . 2_556 ?
Ag1 Sc1 Sc3 128.65(2) . 2_556 ?
Ag1 Sc1 Sc3 128.65(2) 3 2_556 ?
Ag2 Sc1 Sc3 69.74(3) 6_545 2_556 ?
Ag2 Sc1 Sc3 69.74(3) 7_544 2_556 ?
Sc3 Sc1 Sc3 39.52(3) 5_554 2_556 ?
Ag2 Sc1 Sc3 41.803(17) 5 2_556 ?
Ag2 Sc1 Sc3 41.804(17) 8_554 2_556 ?
Sc2 Sc1 Sc3 164.68(4) 1_655 2_556 ?
Sc3 Sc1 Sc3 99.50(4) 2_656 2_556 ?
Sc2 Sc1 Sc3 104.40(4) 6_545 2_556 ?
Sn2 Sc1 Sc3 145.94(3) 1_655 2_556 ?
Sc1 Sc1 Sc3 90.260(17) 2 2_556 ?
Sc1 Sc1 Sc3 90.259(17) 2_556 2_556 ?
Ag2 Sc1 Sc3 131.99(3) 4_655 2_556 ?
Ag2 Sc1 Sc3 131.99(3) 1_655 2_556 ?
Sc2 Sc1 Sc3 59.89(3) . 2_556 ?
Ag1 Sc1 Sc3 38.414(17) 1_455 2_556 ?
Ag1 Sc1 Sc3 38.414(16) 3_455 2_556 ?
Sn2 Sc1 Sc3 61.899(18) 2 2_556 ?
Sn2 Sc1 Sc3 61.899(18) 2_556 2_556 ?
Ag2 Sc1 Sc3 76.95(2) 3_655 2_556 ?
Ag2 Sc1 Sc3 76.95(2) 2_655 2_556 ?
Ag2 Sc1 Sc3 155.099(17) 6_645 2_556 ?
Ag2 Sc1 Sc3 155.099(17) 7_644 2_556 ?
Sn1 Sc2 Sn1 90.73(4) 8_444 5_445 ?
Sn1 Sc2 Sn1 85.061(16) 8_444 2_455 ?
Sn1 Sc2 Sn1 157.75(5) 5_445 2_455 ?
Sn1 Sc2 Sn1 157.75(5) 8_444 3_455 ?
Sn1 Sc2 Sn1 85.060(16) 5_445 3_455 ?
Sn1 Sc2 Sn1 90.61(4) 2_455 3_455 ?
Sn1 Sc2 Ag2 107.56(4) 8_444 4 ?
Sn1 Sc2 Ag2 52.92(2) 5_445 4 ?
Sn1 Sc2 Ag2 107.74(4) 2_455 4 ?
Sn1 Sc2 Ag2 53.192(19) 3_455 4 ?
Sn1 Sc2 Ag2 52.916(19) 8_444 . ?
Sn1 Sc2 Ag2 107.56(4) 5_445 . ?
Sn1 Sc2 Ag2 53.192(19) 2_455 . ?
Sn1 Sc2 Ag2 107.74(4) 3_455 . ?
Ag2 Sc2 Ag2 78.94(4) 4 . ?
Sn1 Sc2 Sn2 102.62(3) 8_444 . ?
Sn1 Sc2 Sn2 102.62(3) 5_445 . ?
Sn1 Sc2 Sn2 99.62(3) 2_455 . ?
Sn1 Sc2 Sn2 99.62(3) 3_455 . ?
Ag2 Sc2 Sn2 140.487(18) 4 . ?
Ag2 Sc2 Sn2 140.487(18) . . ?
Sn1 Sc2 Ag2 104.18(4) 8_444 6_545 ?
Sn1 Sc2 Ag2 51.746(18) 5_445 6_545 ?
Sn1 Sc2 Ag2 150.30(5) 2_455 6_545 ?
Sn1 Sc2 Ag2 90.311(19) 3_455 6_545 ?
Ag2 Sc2 Ag2 96.436(19) 4 6_545 ?
Ag2 Sc2 Ag2 152.13(5) . 6_545 ?
Sn2 Sc2 Ag2 51.04(2) . 6_545 ?
Sn1 Sc2 Ag2 51.746(18) 8_444 7_544 ?
Sn1 Sc2 Ag2 104.18(4) 5_445 7_544 ?
Sn1 Sc2 Ag2 90.310(19) 2_455 7_544 ?
Sn1 Sc2 Ag2 150.30(5) 3_455 7_544 ?
Ag2 Sc2 Ag2 152.13(5) 4 7_544 ?
Ag2 Sc2 Ag2 96.436(19) . 7_544 ?
Sn2 Sc2 Ag2 51.04(2) . 7_544 ?
Ag2 Sc2 Ag2 74.77(3) 6_545 7_544 ?
Sn1 Sc2 Ag1 87.628(17) 8_444 1_455 ?
Sn1 Sc2 Ag1 151.38(5) 5_445 1_455 ?
Sn1 Sc2 Ag1 50.412(17) 2_455 1_455 ?
Sn1 Sc2 Ag1 106.32(4) 3_455 1_455 ?
Ag2 Sc2 Ag1 153.21(5) 4 1_455 ?
Ag2 Sc2 Ag1 94.099(18) . 1_455 ?
Sn2 Sc2 Ag1 50.25(2) . 1_455 ?
Ag2 Sc2 Ag1 101.12(4) 6_545 1_455 ?
Ag2 Sc2 Ag1 53.736(19) 7_544 1_455 ?
Sn1 Sc2 Ag1 151.38(5) 8_444 3_455 ?
Sn1 Sc2 Ag1 87.627(17) 5_445 3_455 ?
Sn1 Sc2 Ag1 106.32(4) 2_455 3_455 ?
Sn1 Sc2 Ag1 50.412(17) 3_455 3_455 ?
Ag2 Sc2 Ag1 94.099(18) 4 3_455 ?
Ag2 Sc2 Ag1 153.21(5) . 3_455 ?
Sn2 Sc2 Ag1 50.26(2) . 3_455 ?
Ag2 Sc2 Ag1 53.736(19) 6_545 3_455 ?
Ag2 Sc2 Ag1 101.12(4) 7_544 3_455 ?
Ag1 Sc2 Ag1 80.47(3) 1_455 3_455 ?
Sn1 Sc2 Sc1 134.636(19) 8_444 1_455 ?
Sn1 Sc2 Sc1 134.636(19) 5_445 1_455 ?
Sn1 Sc2 Sc1 53.31(2) 2_455 1_455 ?
Sn1 Sc2 Sc1 53.31(2) 3_455 1_455 ?
Ag2 Sc2 Sc1 102.37(4) 4 1_455 ?
Ag2 Sc2 Sc1 102.37(4) . 1_455 ?
Sn2 Sc2 Sc1 71.90(4) . 1_455 ?
Ag2 Sc2 Sc1 105.45(4) 6_545 1_455 ?
Ag2 Sc2 Sc1 105.45(4) 7_544 1_455 ?
Ag1 Sc2 Sc1 53.48(2) 1_455 1_455 ?
Ag1 Sc2 Sc1 53.48(2) 3_455 1_455 ?
Sn1 Sc2 Sc2 109.45(5) 8_444 6_445 ?
Sn1 Sc2 Sc2 109.45(5) 5_445 6_445 ?
Sn1 Sc2 Sc2 52.41(2) 2_455 6_445 ?
Sn1 Sc2 Sc2 52.41(2) 3_455 6_445 ?
Ag2 Sc2 Sc2 56.53(3) 4 6_445 ?
Ag2 Sc2 Sc2 56.53(3) . 6_445 ?
Sn2 Sc2 Sc2 133.60(6) . 6_445 ?
Ag2 Sc2 Sc2 141.760(19) 6_545 6_445 ?
Ag2 Sc2 Sc2 141.760(19) 7_544 6_445 ?
Ag1 Sc2 Sc2 97.98(4) 1_455 6_445 ?
Ag1 Sc2 Sc2 97.98(4) 3_455 6_445 ?
Sc1 Sc2 Sc2 61.71(4) 1_455 6_445 ?
Sn1 Sc2 Sc2 52.49(3) 8_444 6_545 ?
Sn1 Sc2 Sc2 52.49(3) 5_445 6_545 ?
Sn1 Sc2 Sc2 134.66(2) 2_455 6_545 ?
Sn1 Sc2 Sc2 134.66(2) 3_455 6_545 ?
Ag2 Sc2 Sc2 100.61(5) 4 6_545 ?
Ag2 Sc2 Sc2 100.61(5) . 6_545 ?
Sn2 Sc2 Sc2 78.19(4) . 6_545 ?
Ag2 Sc2 Sc2 52.82(2) 6_545 6_545 ?
Ag2 Sc2 Sc2 52.82(2) 7_544 6_545 ?
Ag1 Sc2 Sc2 106.11(4) 1_455 6_545 ?
Ag1 Sc2 Sc2 106.11(4) 3_455 6_545 ?
Sc1 Sc2 Sc2 150.08(6) 1_455 6_545 ?
Sc2 Sc2 Sc2 148.21(8) 6_445 6_545 ?
Sn1 Sc2 Sc1 51.70(2) 8_444 6_445 ?
Sn1 Sc2 Sc1 51.70(2) 5_445 6_445 ?
Sn1 Sc2 Sc1 110.62(4) 2_455 6_445 ?
Sn1 Sc2 Sc1 110.62(4) 3_455 6_445 ?
Ag2 Sc2 Sc1 57.43(3) 4 6_445 ?
Ag2 Sc2 Sc1 57.43(3) . 6_445 ?
Sn2 Sc2 Sc1 136.20(5) . 6_445 ?
Ag2 Sc2 Sc1 96.75(4) 6_545 6_445 ?
Ag2 Sc2 Sc1 96.75(4) 7_544 6_445 ?
Ag1 Sc2 Sc1 138.608(19) 1_455 6_445 ?
Ag1 Sc2 Sc1 138.608(19) 3_455 6_445 ?
Sc1 Sc2 Sc1 151.90(6) 1_455 6_445 ?
Sc2 Sc2 Sc1 90.19(6) 6_445 6_445 ?
Sc2 Sc2 Sc1 58.02(5) 6_545 6_445 ?
Sn1 Sc2 Sn2 77.71(3) 8_444 6_445 ?
Sn1 Sc2 Sn2 77.71(3) 5_445 6_445 ?
Sn1 Sc2 Sn2 80.04(3) 2_455 6_445 ?
Sn1 Sc2 Sn2 80.04(3) 3_455 6_445 ?
Ag2 Sc2 Sn2 39.495(18) 4 6_445 ?
Ag2 Sc2 Sn2 39.496(18) . 6_445 ?
Sn2 Sc2 Sn2 179.52(4) . 6_445 ?
Ag2 Sc2 Sn2 129.26(3) 6_545 6_445 ?
Ag2 Sc2 Sn2 129.26(3) 7_544 6_445 ?
Ag1 Sc2 Sn2 129.48(3) 1_455 6_445 ?
Ag1 Sc2 Sn2 129.48(3) 3_455 6_445 ?
Sc1 Sc2 Sn2 107.62(4) 1_455 6_445 ?
Sc2 Sc2 Sn2 45.92(4) 6_445 6_445 ?
Sc2 Sc2 Sn2 102.29(5) 6_545 6_445 ?
Sc1 Sc2 Sn2 44.28(3) 6_445 6_445 ?
Sn1 Sc2 Sc3 43.913(19) 8_444 1_554 ?
Sn1 Sc2 Sc3 134.38(4) 5_445 1_554 ?
Sn1 Sc2 Sc3 43.51(2) 2_455 1_554 ?
Sn1 Sc2 Sc3 133.87(4) 3_455 1_554 ?
Ag2 Sc2 Sc3 125.52(4) 4 1_554 ?
Ag2 Sc2 Sc3 46.582(18) . 1_554 ?
Sn2 Sc2 Sc3 93.94(2) . 1_554 ?
Ag2 Sc2 Sc3 130.70(4) 6_545 1_554 ?
Ag2 Sc2 Sc3 55.993(19) 7_544 1_554 ?
Ag1 Sc2 Sc3 52.894(18) 1_455 1_554 ?
Ag1 Sc2 Sc3 133.27(4) 3_455 1_554 ?
Sc1 Sc2 Sc3 90.86(2) 1_455 1_554 ?
Sc2 Sc2 Sc3 87.01(2) 6_445 1_554 ?
Sc2 Sc2 Sc3 91.18(3) 6_545 1_554 ?
Sc1 Sc2 Sc3 87.43(2) 6_445 1_554 ?
Sn2 Sc2 Sc3 86.06(2) 6_445 1_554 ?
Sn1 Sc2 Sc3 134.38(4) 8_444 . ?
Sn1 Sc2 Sc3 43.913(19) 5_445 . ?
Sn1 Sc2 Sc3 133.87(4) 2_455 . ?
Sn1 Sc2 Sc3 43.51(2) 3_455 . ?
Ag2 Sc2 Sc3 46.583(18) 4 . ?
Ag2 Sc2 Sc3 125.52(4) . . ?
Sn2 Sc2 Sc3 93.94(2) . . ?
Ag2 Sc2 Sc3 55.993(19) 6_545 . ?
Ag2 Sc2 Sc3 130.70(4) 7_544 . ?
Ag1 Sc2 Sc3 133.27(4) 1_455 . ?
Ag1 Sc2 Sc3 52.894(17) 3_455 . ?
Sc1 Sc2 Sc3 90.86(2) 1_455 . ?
Sc2 Sc2 Sc3 87.01(2) 6_445 . ?
Sc2 Sc2 Sc3 91.18(3) 6_545 . ?
Sc1 Sc2 Sc3 87.43(2) 6_445 . ?
Sn2 Sc2 Sc3 86.06(2) 6_445 . ?
Sc3 Sc2 Sc3 172.09(5) 1_554 . ?
Sn1 Sc2 Sn2 58.699(16) 8_444 2 ?
Sn1 Sc2 Sn2 133.31(4) 5_445 2 ?
Sn1 Sc2 Sn2 61.288(17) 2_455 2 ?
Sn1 Sc2 Sn2 136.37(4) 3_455 2 ?
Ag2 Sc2 Sn2 161.46(3) 4 2 ?
Ag2 Sc2 Sn2 82.603(13) . 2 ?
Sn2 Sc2 Sn2 58.038(15) . 2 ?
Ag2 Sc2 Sn2 99.08(3) 6_545 2 ?
Ag2 Sc2 Sn2 29.459(14) 7_544 2 ?
Ag1 Sc2 Sn2 30.086(13) 1_455 2 ?
Ag1 Sc2 Sn2 103.23(3) 3_455 2 ?
Sc1 Sc2 Sn2 83.21(2) 1_455 2 ?
Sc2 Sc2 Sn2 113.59(2) 6_445 2 ?
Sc2 Sc2 Sn2 81.03(2) 6_545 2 ?
Sc1 Sc2 Sn2 110.39(2) 6_445 2 ?
Sn2 Sc2 Sn2 121.989(15) 6_445 2 ?
Sc3 Sc2 Sn2 36.068(17) 1_554 2 ?
Sc3 Sc2 Sn2 151.84(3) . 2 ?
Sn1 Sc2 Sn2 133.31(4) 8_444 2_556 ?
Sn1 Sc2 Sn2 58.699(16) 5_445 2_556 ?
Sn1 Sc2 Sn2 136.37(4) 2_455 2_556 ?
Sn1 Sc2 Sn2 61.288(17) 3_455 2_556 ?
Ag2 Sc2 Sn2 82.603(13) 4 2_556 ?
Ag2 Sc2 Sn2 161.46(3) . 2_556 ?
Sn2 Sc2 Sn2 58.038(15) . 2_556 ?
Ag2 Sc2 Sn2 29.459(14) 6_545 2_556 ?
Ag2 Sc2 Sn2 99.08(3) 7_544 2_556 ?
Ag1 Sc2 Sn2 103.23(3) 1_455 2_556 ?
Ag1 Sc2 Sn2 30.086(13) 3_455 2_556 ?
Sc1 Sc2 Sn2 83.21(2) 1_455 2_556 ?
Sc2 Sc2 Sn2 113.59(2) 6_445 2_556 ?
Sc2 Sc2 Sn2 81.03(2) 6_545 2_556 ?
Sc1 Sc2 Sn2 110.39(2) 6_445 2_556 ?
Sn2 Sc2 Sn2 121.988(15) 6_445 2_556 ?
Sc3 Sc2 Sn2 151.84(3) 1_554 2_556 ?
Sc3 Sc2 Sn2 36.067(17) . 2_556 ?
Sn2 Sc2 Sn2 115.78(3) 2 2_556 ?
Sn1 Sc2 Ag2 144.51(3) 8_444 6_445 ?
Sn1 Sc2 Ag2 106.09(2) 5_445 6_445 ?
Sn1 Sc2 Ag2 67.48(3) 2_455 6_445 ?
Sn1 Sc2 Ag2 23.154(15) 3_455 6_445 ?
Ag2 Sc2 Ag2 63.42(2) 4 6_445 ?
Ag2 Sc2 Ag2 91.85(3) . 6_445 ?
Sn2 Sc2 Ag2 103.76(3) . 6_445 ?
Ag2 Sc2 Ag2 110.81(2) 6_545 6_445 ?
Ag2 Sc2 Ag2 144.44(4) 7_544 6_445 ?
Ag1 Sc2 Ag2 91.29(3) 1_455 6_445 ?
Ag1 Sc2 Ag2 62.29(2) 3_455 6_445 ?
Sc1 Sc2 Ag2 39.03(2) 1_455 6_445 ?
Sc2 Sc2 Ag2 35.69(2) 6_445 6_445 ?
Sc2 Sc2 Ag2 157.631(11) 6_545 6_445 ?
Sc1 Sc2 Ag2 116.60(4) 6_445 6_445 ?
Sn2 Sc2 Ag2 75.79(2) 6_445 6_445 ?
Sc3 Sc2 Ag2 110.74(3) 1_554 6_445 ?
Sc3 Sc2 Ag2 66.50(2) . 6_445 ?
Sn2 Sc2 Ag2 119.28(2) 2 6_445 ?
Sn2 Sc2 Ag2 81.363(16) 2_556 6_445 ?
Sn1 Sc2 Ag2 106.09(2) 8_444 7_444 ?
Sn1 Sc2 Ag2 144.51(3) 5_445 7_444 ?
Sn1 Sc2 Ag2 23.153(15) 2_455 7_444 ?
Sn1 Sc2 Ag2 67.48(3) 3_455 7_444 ?
Ag2 Sc2 Ag2 91.85(3) 4 7_444 ?
Ag2 Sc2 Ag2 63.42(2) . 7_444 ?
Sn2 Sc2 Ag2 103.76(3) . 7_444 ?
Ag2 Sc2 Ag2 144.44(4) 6_545 7_444 ?
Ag2 Sc2 Ag2 110.81(2) 7_544 7_444 ?
Ag1 Sc2 Ag2 62.29(2) 1_455 7_444 ?
Ag1 Sc2 Ag2 91.29(3) 3_455 7_444 ?
Sc1 Sc2 Ag2 39.03(2) 1_455 7_444 ?
Sc2 Sc2 Ag2 35.69(2) 6_445 7_444 ?
Sc2 Sc2 Ag2 157.630(11) 6_545 7_444 ?
Sc1 Sc2 Ag2 116.60(4) 6_445 7_444 ?
Sn2 Sc2 Ag2 75.79(2) 6_445 7_444 ?
Sc3 Sc2 Ag2 66.50(2) 1_554 7_444 ?
Sc3 Sc2 Ag2 110.74(3) . 7_444 ?
Sn2 Sc2 Ag2 81.363(16) 2 7_444 ?
Sn2 Sc2 Ag2 119.28(2) 2_556 7_444 ?
Ag2 Sc2 Ag2 44.337(16) 6_445 7_444 ?
Sn1 Sc2 Ag2 119.40(4) 8_444 5 ?
Sn1 Sc2 Ag2 81.18(2) 5_445 5 ?
Sn1 Sc2 Ag2 119.81(4) 2_455 5 ?
Sn1 Sc2 Ag2 81.58(2) 3_455 5 ?
Ag2 Sc2 Ag2 113.617(13) 4 5 ?
Ag2 Sc2 Ag2 167.43(3) . 5 ?
Sn2 Sc2 Ag2 27.016(9) . 5 ?
Ag2 Sc2 Ag2 31.382(16) 6_545 5 ?
Ag2 Sc2 Ag2 72.30(3) 7_544 5 ?
Ag1 Sc2 Ag2 74.86(3) 1_455 5 ?
Ag1 Sc2 Ag2 32.242(17) 3_455 5 ?
Sc1 Sc2 Ag2 76.11(3) 1_455 5 ?
Sc2 Sc2 Ag2 129.97(4) 6_445 5 ?
Sc2 Sc2 Ag2 77.28(3) 6_545 5 ?
Sc1 Sc2 Ag2 128.05(3) 6_445 5 ?
Sn2 Sc2 Ag2 153.020(9) 6_445 5 ?
Sc3 Sc2 Ag2 120.86(3) 1_554 5 ?
Sc3 Sc2 Ag2 67.039(19) . 5 ?
Sn2 Sc2 Ag2 84.83(2) 2 5 ?
Sn2 Sc2 Ag2 31.038(9) 2_556 5 ?
Ag2 Sc2 Ag2 94.346(19) 6_445 5 ?
Ag2 Sc2 Ag2 114.67(3) 7_444 5 ?
Sn1 Sc2 Ag2 81.18(2) 8_444 8_554 ?
Sn1 Sc2 Ag2 119.40(4) 5_445 8_554 ?
Sn1 Sc2 Ag2 81.58(2) 2_455 8_554 ?
Sn1 Sc2 Ag2 119.81(4) 3_455 8_554 ?
Ag2 Sc2 Ag2 167.43(3) 4 8_554 ?
Ag2 Sc2 Ag2 113.616(13) . 8_554 ?
Sn2 Sc2 Ag2 27.017(9) . 8_554 ?
Ag2 Sc2 Ag2 72.30(3) 6_545 8_554 ?
Ag2 Sc2 Ag2 31.382(16) 7_544 8_554 ?
Ag1 Sc2 Ag2 32.242(17) 1_455 8_554 ?
Ag1 Sc2 Ag2 74.86(3) 3_455 8_554 ?
Sc1 Sc2 Ag2 76.11(3) 1_455 8_554 ?
Sc2 Sc2 Ag2 129.97(4) 6_445 8_554 ?
Sc2 Sc2 Ag2 77.28(3) 6_545 8_554 ?
Sc1 Sc2 Ag2 128.05(3) 6_445 8_554 ?
Sn2 Sc2 Ag2 153.020(9) 6_445 8_554 ?
Sc3 Sc2 Ag2 67.039(19) 1_554 8_554 ?
Sc3 Sc2 Ag2 120.86(3) . 8_554 ?
Sn2 Sc2 Ag2 31.038(10) 2 8_554 ?
Sn2 Sc2 Ag2 84.83(2) 2_556 8_554 ?
Ag2 Sc2 Ag2 114.67(3) 6_445 8_554 ?
Ag2 Sc2 Ag2 94.346(19) 7_444 8_554 ?
Ag2 Sc2 Ag2 53.821(18) 5 8_554 ?
Sn1 Sc2 Sc1 79.68(3) 8_444 . ?
Sn1 Sc2 Sc1 79.68(3) 5_445 . ?
Sn1 Sc2 Sc1 120.75(3) 2_455 . ?
Sn1 Sc2 Sc1 120.75(3) 3_455 . ?
Ag2 Sc2 Sc1 131.48(3) 4 . ?
Ag2 Sc2 Sc1 131.48(3) . . ?
Sn2 Sc2 Sc1 32.89(2) . . ?
Ag2 Sc2 Sc1 37.648(18) 6_545 . ?
Ag2 Sc2 Sc1 37.648(17) 7_544 . ?
Ag1 Sc2 Sc1 71.92(3) 1_455 . ?
Ag1 Sc2 Sc1 71.92(3) 3_455 . ?
Sc1 Sc2 Sc1 104.78(4) 1_455 . ?
Sc2 Sc2 Sc1 166.49(6) 6_445 . ?
Sc2 Sc2 Sc1 45.30(3) 6_545 . ?
Sc1 Sc2 Sc1 103.32(5) 6_445 . ?
Sn2 Sc2 Sc1 147.59(3) 6_445 . ?
Sc3 Sc2 Sc1 93.51(2) 1_554 . ?
Sc3 Sc2 Sc1 93.51(2) . . ?
Sn2 Sc2 Sc1 61.906(16) 2 . ?
Sn2 Sc2 Sc1 61.907(16) 2_556 . ?
Ag2 Sc2 Sc1 133.29(3) 6_445 . ?
Ag2 Sc2 Sc1 133.29(3) 7_444 . ?
Ag2 Sc2 Sc1 39.726(15) 5 . ?
Ag2 Sc2 Sc1 39.726(15) 8_554 . ?
Sn1 Sc2 Ag1 21.279(13) 8_444 7_444 ?
Sn1 Sc2 Ag1 69.49(3) 5_445 7_444 ?
Sn1 Sc2 Ag1 104.25(2) 2_455 7_444 ?
Sn1 Sc2 Ag1 145.80(4) 3_455 7_444 ?
Ag2 Sc2 Ag1 92.71(3) 4 7_444 ?
Ag2 Sc2 Ag1 61.83(2) . 7_444 ?
Sn2 Sc2 Ag1 107.77(3) . 7_444 ?
Ag2 Sc2 Ag1 91.26(3) 6_545 7_444 ?
Ag2 Sc2 Ag1 61.70(2) 7_544 7_444 ?
Ag1 Sc2 Ag1 106.861(19) 1_455 7_444 ?
Ag1 Sc2 Ag1 144.87(4) 3_455 7_444 ?
Sc1 Sc2 Ag1 155.844(7) 1_455 7_444 ?
Sc2 Sc2 Ag1 114.36(5) 6_445 7_444 ?
Sc2 Sc2 Ag1 38.79(3) 6_545 7_444 ?
Sc1 Sc2 Ag1 35.351(19) 6_445 7_444 ?
Sn2 Sc2 Ag1 72.66(2) 6_445 7_444 ?
Sc3 Sc2 Ag1 64.99(2) 1_554 7_444 ?
Sc3 Sc2 Ag1 113.11(3) . 7_444 ?
Sn2 Sc2 Ag1 76.920(15) 2 7_444 ?
Sn2 Sc2 Ag1 117.76(2) 2_556 7_444 ?
Ag2 Sc2 Ag1 148.37(3) 6_445 7_444 ?
Ag2 Sc2 Ag1 122.893(17) 7_444 7_444 ?
Ag2 Sc2 Ag1 115.06(3) 5 7_444 ?
Ag2 Sc2 Ag1 93.08(2) 8_554 7_444 ?
Sc1 Sc2 Ag1 77.83(2) . 7_444 ?
Sn1 Sc2 Ag1 69.49(3) 8_444 5_445 ?
Sn1 Sc2 Ag1 21.279(13) 5_445 5_445 ?
Sn1 Sc2 Ag1 145.80(4) 2_455 5_445 ?
Sn1 Sc2 Ag1 104.25(2) 3_455 5_445 ?
Ag2 Sc2 Ag1 61.83(2) 4 5_445 ?
Ag2 Sc2 Ag1 92.71(3) . 5_445 ?
Sn2 Sc2 Ag1 107.77(3) . 5_445 ?
Ag2 Sc2 Ag1 61.70(2) 6_545 5_445 ?
Ag2 Sc2 Ag1 91.26(3) 7_544 5_445 ?
Ag1 Sc2 Ag1 144.87(4) 1_455 5_445 ?
Ag1 Sc2 Ag1 106.861(19) 3_455 5_445 ?
Sc1 Sc2 Ag1 155.844(8) 1_455 5_445 ?
Sc2 Sc2 Ag1 114.36(5) 6_445 5_445 ?
Sc2 Sc2 Ag1 38.79(3) 6_545 5_445 ?
Sc1 Sc2 Ag1 35.351(19) 6_445 5_445 ?
Sn2 Sc2 Ag1 72.66(2) 6_445 5_445 ?
Sc3 Sc2 Ag1 113.11(3) 1_554 5_445 ?
Sc3 Sc2 Ag1 64.99(2) . 5_445 ?
Sn2 Sc2 Ag1 117.76(2) 2 5_445 ?
Sn2 Sc2 Ag1 76.920(15) 2_556 5_445 ?
Ag2 Sc2 Ag1 122.893(18) 6_445 5_445 ?
Ag2 Sc2 Ag1 148.37(3) 7_444 5_445 ?
Ag2 Sc2 Ag1 93.08(2) 5 5_445 ?
Ag2 Sc2 Ag1 115.06(3) 8_554 5_445 ?
Sc1 Sc2 Ag1 77.83(2) . 5_445 ?
Ag1 Sc2 Ag1 48.232(14) 7_444 5_445 ?
Sn1 Sc2 Sc3 121.25(3) 8_444 2_556 ?
Sn1 Sc2 Sc3 121.25(3) 5_445 2_556 ?
Sn1 Sc2 Sc3 79.01(3) 2_455 2_556 ?
Sn1 Sc2 Sc3 79.01(3) 3_455 2_556 ?
Ag2 Sc2 Sc3 131.18(3) 4 2_556 ?
Ag2 Sc2 Sc3 131.18(3) . 2_556 ?
Sn2 Sc2 Sc3 29.47(2) . 2_556 ?
Ag2 Sc2 Sc3 72.04(3) 6_545 2_556 ?
Ag2 Sc2 Sc3 72.04(3) 7_544 2_556 ?
Ag1 Sc2 Sc3 40.371(16) 1_455 2_556 ?
Ag1 Sc2 Sc3 40.371(16) 3_455 2_556 ?
Sc1 Sc2 Sc3 42.43(3) 1_455 2_556 ?
Sc2 Sc2 Sc3 104.13(4) 6_445 2_556 ?
Sc2 Sc2 Sc3 107.66(5) 6_545 2_556 ?
Sc1 Sc2 Sc3 165.67(4) 6_445 2_556 ?
Sn2 Sc2 Sc3 150.05(3) 6_445 2_556 ?
Sc3 Sc2 Sc3 93.24(2) 1_554 2_556 ?
Sc3 Sc2 Sc3 93.24(2) . 2_556 ?
Sn2 Sc2 Sc3 64.090(17) 2 2_556 ?
Sn2 Sc2 Sc3 64.090(17) 2_556 2_556 ?
Ag2 Sc2 Sc3 76.51(2) 6_445 2_556 ?
Ag2 Sc2 Sc3 76.51(2) 7_444 2_556 ?
Ag2 Sc2 Sc3 40.836(16) 5 2_556 ?
Ag2 Sc2 Sc3 40.837(16) 8_554 2_556 ?
Sc1 Sc2 Sc3 62.36(3) . 2_556 ?
Ag1 Sc2 Sc3 133.54(3) 7_444 2_556 ?
Ag1 Sc2 Sc3 133.54(3) 5_445 2_556 ?
Sn1 Sc2 Sn1 47.17(2) 8_444 2 ?
Sn1 Sc2 Sn1 82.98(3) 5_445 2 ?
Sn1 Sc2 Sn1 109.295(19) 2_455 2 ?
Sn1 Sc2 Sn1 152.54(3) 3_455 2 ?
Ag2 Sc2 Sn1 131.44(3) 4 2 ?
Ag2 Sc2 Sn1 99.42(2) . 2 ?
Sn2 Sc2 Sn1 59.44(2) . 2 ?
Ag2 Sc2 Sn1 62.98(2) 6_545 2 ?
Ag2 Sc2 Sn1 21.554(14) 7_544 2 ?
Ag1 Sc2 Sn1 75.04(2) 1_455 2 ?
Ag1 Sc2 Sn1 104.35(3) 3_455 2 ?
Sc1 Sc2 Sn1 124.81(4) 1_455 2 ?
Sc2 Sc2 Sn1 154.95(2) 6_445 2 ?
Sc2 Sc2 Sn1 31.274(19) 6_545 2 ?
Sc1 Sc2 Sn1 80.57(3) 6_445 2 ?
Sn2 Sc2 Sn1 120.98(3) 6_445 2 ?
Sc3 Sc2 Sn1 69.47(2) 1_554 2 ?
Sc3 Sc2 Sn1 115.52(3) . 2 ?
Sn2 Sc2 Sn1 50.342(13) 2 2 ?
Sn2 Sc2 Sn1 91.46(2) 2_556 2 ?
Ag2 Sc2 Sn1 162.77(3) 6_445 2 ?
Ag2 Sc2 Sn1 131.259(14) 7_444 2 ?
Ag2 Sc2 Sn1 72.226(19) 5 2 ?
Ag2 Sc2 Sn1 48.710(12) 8_554 2 ?
Sc1 Sc2 Sn1 32.509(14) . 2 ?
Ag1 Sc2 Sn1 48.354(13) 7_444 2 ?
Ag1 Sc2 Sn1 69.855(19) 5_445 2 ?
Sc3 Sc2 Sn1 86.25(2) 2_556 2 ?
Sn1 Sc2 Sn1 82.98(3) 8_444 3 ?
Sn1 Sc2 Sn1 47.17(2) 5_445 3 ?
Sn1 Sc2 Sn1 152.55(3) 2_455 3 ?
Sn1 Sc2 Sn1 109.294(19) 3_455 3 ?
Ag2 Sc2 Sn1 99.42(2) 4 3 ?
Ag2 Sc2 Sn1 131.44(3) . 3 ?
Sn2 Sc2 Sn1 59.44(2) . 3 ?
Ag2 Sc2 Sn1 21.554(14) 6_545 3 ?
Ag2 Sc2 Sn1 62.98(2) 7_544 3 ?
Ag1 Sc2 Sn1 104.35(3) 1_455 3 ?
Ag1 Sc2 Sn1 75.04(2) 3_455 3 ?
Sc1 Sc2 Sn1 124.81(4) 1_455 3 ?
Sc2 Sc2 Sn1 154.95(2) 6_445 3 ?
Sc2 Sc2 Sn1 31.274(19) 6_545 3 ?
Sc1 Sc2 Sn1 80.57(3) 6_445 3 ?
Sn2 Sc2 Sn1 120.98(3) 6_445 3 ?
Sc3 Sc2 Sn1 115.52(3) 1_554 3 ?
Sc3 Sc2 Sn1 69.47(2) . 3 ?
Sn2 Sc2 Sn1 91.46(2) 2 3 ?
Sn2 Sc2 Sn1 50.342(13) 2_556 3 ?
Ag2 Sc2 Sn1 131.259(13) 6_445 3 ?
Ag2 Sc2 Sn1 162.77(3) 7_444 3 ?
Ag2 Sc2 Sn1 48.710(12) 5 3 ?
Ag2 Sc2 Sn1 72.227(19) 8_554 3 ?
Sc1 Sc2 Sn1 32.509(14) . 3 ?
Ag1 Sc2 Sn1 69.855(19) 7_444 3 ?
Ag1 Sc2 Sn1 48.353(13) 5_445 3 ?
Sc3 Sc2 Sn1 86.25(2) 2_556 3 ?
Sn1 Sc2 Sn1 46.128(15) 2 3 ?
Sn1 Sc3 Sn1 94.21(4) 3_455 2_456 ?
Sn1 Sc3 Sn1 85.212(14) 3_455 5_445 ?
Sn1 Sc3 Sn1 169.24(5) 2_456 5_445 ?
Sn1 Sc3 Sn1 169.24(5) 3_455 8_445 ?
Sn1 Sc3 Sn1 85.211(14) 2_456 8_445 ?
Sn1 Sc3 Sn1 93.35(4) 5_445 8_445 ?
Sn1 Sc3 Sn2 97.50(3) 3_455 2_556 ?
Sn1 Sc3 Sn2 97.50(3) 2_456 2_556 ?
Sn1 Sc3 Sn2 93.23(3) 5_445 2_556 ?
Sn1 Sc3 Sn2 93.23(3) 8_445 2_556 ?
Sn1 Sc3 Ag2 119.46(4) 3_455 1_556 ?
Sn1 Sc3 Ag2 52.731(16) 2_456 1_556 ?
Sn1 Sc3 Ag2 118.52(4) 5_445 1_556 ?
Sn1 Sc3 Ag2 52.256(16) 8_445 1_556 ?
Sn2 Sc3 Ag2 131.391(19) 2_556 1_556 ?
Sn1 Sc3 Ag2 52.731(16) 3_455 4 ?
Sn1 Sc3 Ag2 119.46(4) 2_456 4 ?
Sn1 Sc3 Ag2 52.256(17) 5_445 4 ?
Sn1 Sc3 Ag2 118.52(4) 8_445 4 ?
Sn2 Sc3 Ag2 131.391(19) 2_556 4 ?
Ag2 Sc3 Ag2 96.99(4) 1_556 4 ?
Sn1 Sc3 Sc1 117.05(3) 3_455 5_445 ?
Sn1 Sc3 Sc1 117.05(3) 2_456 5_445 ?
Sn1 Sc3 Sc1 54.56(3) 5_445 5_445 ?
Sn1 Sc3 Sc1 54.56(3) 8_445 5_445 ?
Sn2 Sc3 Sc1 127.02(5) 2_556 5_445 ?
Ag2 Sc3 Sc1 64.33(3) 1_556 5_445 ?
Ag2 Sc3 Sc1 64.33(3) 4 5_445 ?
Sn1 Sc3 Ag1 48.470(17) 3_455 3_455 ?
Sn1 Sc3 Ag1 103.50(4) 2_456 3_455 ?
Sn1 Sc3 Ag1 84.170(17) 5_445 3_455 ?
Sn1 Sc3 Ag1 142.06(4) 8_445 3_455 ?
Sn2 Sc3 Ag1 49.36(2) 2_556 3_455 ?
Ag2 Sc3 Ag1 155.32(4) 1_556 3_455 ?
Ag2 Sc3 Ag1 89.551(16) 4 3_455 ?
Sc1 Sc3 Ag1 138.63(3) 5_445 3_455 ?
Sn1 Sc3 Ag1 103.50(4) 3_455 1_456 ?
Sn1 Sc3 Ag1 48.469(17) 2_456 1_456 ?
Sn1 Sc3 Ag1 142.06(4) 5_445 1_456 ?
Sn1 Sc3 Ag1 84.170(17) 8_445 1_456 ?
Sn2 Sc3 Ag1 49.36(2) 2_556 1_456 ?
Ag2 Sc3 Ag1 89.551(16) 1_556 1_456 ?
Ag2 Sc3 Ag1 155.32(5) 4 1_456 ?
Sc1 Sc3 Ag1 138.63(3) 5_445 1_456 ?
Ag1 Sc3 Ag1 75.45(3) 3_455 1_456 ?
Sn1 Sc3 Sc3 131.38(2) 3_455 6_546 ?
Sn1 Sc3 Sc3 131.38(2) 2_456 6_546 ?
Sn1 Sc3 Sc3 53.36(3) 5_445 6_546 ?
Sn1 Sc3 Sc3 53.36(3) 8_445 6_546 ?
Sn2 Sc3 Sc3 65.14(3) 2_556 6_546 ?
Ag2 Sc3 Sc3 103.77(4) 1_556 6_546 ?
Ag2 Sc3 Sc3 103.77(4) 4 6_546 ?
Sc1 Sc3 Sc3 61.88(5) 5_445 6_546 ?
Ag1 Sc3 Sc3 97.66(4) 3_455 6_546 ?
Ag1 Sc3 Sc3 97.66(4) 1_456 6_546 ?
Sn1 Sc3 Sc3 53.91(2) 3_455 6_446 ?
Sn1 Sc3 Sc3 53.91(2) 2_456 6_446 ?
Sn1 Sc3 Sc3 118.57(4) 5_445 6_446 ?
Sn1 Sc3 Sc3 118.56(4) 8_445 6_446 ?
Sn2 Sc3 Sc3 131.12(6) 2_556 6_446 ?
Ag2 Sc3 Sc3 66.32(3) 1_556 6_446 ?
Ag2 Sc3 Sc3 66.32(3) 4 6_446 ?
Sc1 Sc3 Sc3 101.87(5) 5_445 6_446 ?
Ag1 Sc3 Sc3 95.18(4) 3_455 6_446 ?
Ag1 Sc3 Sc3 95.18(4) 1_456 6_446 ?
Sc3 Sc3 Sc3 163.74(8) 6_546 6_446 ?
Sn1 Sc3 Sn2 83.29(3) 3_455 5_445 ?
Sn1 Sc3 Sn2 83.29(3) 2_456 5_445 ?
Sn1 Sc3 Sn2 85.97(3) 5_445 5_445 ?
Sn1 Sc3 Sn2 85.97(3) 8_445 5_445 ?
Sn2 Sc3 Sn2 178.82(5) 2_556 5_445 ?
Ag2 Sc3 Sn2 48.550(18) 1_556 5_445 ?
Ag2 Sc3 Sn2 48.551(18) 4 5_445 ?
Sc1 Sc3 Sn2 51.81(3) 5_445 5_445 ?
Ag1 Sc3 Sn2 131.33(3) 3_455 5_445 ?
Ag1 Sc3 Sn2 131.33(3) 1_456 5_445 ?
Sc3 Sc3 Sn2 113.69(6) 6_546 5_445 ?
Sc3 Sc3 Sn2 50.06(3) 6_446 5_445 ?
Sn1 Sc3 Sc1 53.09(3) 3_455 2_456 ?
Sn1 Sc3 Sc1 53.09(3) 2_456 2_456 ?
Sn1 Sc3 Sc1 132.10(2) 5_445 2_456 ?
Sn1 Sc3 Sc1 132.09(2) 8_445 2_456 ?
Sn2 Sc3 Sc1 72.98(4) 2_556 2_456 ?
Ag2 Sc3 Sc1 103.63(4) 1_556 2_456 ?
Ag2 Sc3 Sc1 103.63(4) 4 2_456 ?
Sc1 Sc3 Sc1 160.00(6) 5_445 2_456 ?
Ag1 Sc3 Sc1 51.70(2) 3_455 2_456 ?
Ag1 Sc3 Sc1 51.70(2) 1_456 2_456 ?
Sc3 Sc3 Sc1 138.12(6) 6_546 2_456 ?
Sc3 Sc3 Sc1 58.14(4) 6_446 2_456 ?
Sn2 Sc3 Sc1 108.19(5) 5_445 2_456 ?
Sn1 Sc3 Ag2 143.80(4) 3_455 7_545 ?
Sn1 Sc3 Ag2 82.445(18) 2_456 7_545 ?
Sn1 Sc3 Ag2 104.33(4) 5_445 7_545 ?
Sn1 Sc3 Ag2 46.814(17) 8_445 7_545 ?
Sn2 Sc3 Ag2 47.902(18) 2_556 7_545 ?
Ag2 Sc3 Ag2 86.967(18) 1_556 7_545 ?
Ag2 Sc3 Ag2 155.02(4) 4 7_545 ?
Sc1 Sc3 Ag2 96.00(4) 5_445 7_545 ?
Ag1 Sc3 Ag2 97.09(3) 3_455 7_545 ?
Ag1 Sc3 Ag2 48.666(16) 1_456 7_545 ?
Sc3 Sc3 Ag2 51.56(2) 6_546 7_545 ?
Sc3 Sc3 Ag2 136.31(3) 6_446 7_545 ?
Sn2 Sc3 Ag2 131.50(2) 5_445 7_545 ?
Sc1 Sc3 Ag2 99.32(3) 2_456 7_545 ?
Sn1 Sc3 Ag2 82.444(18) 3_455 6_545 ?
Sn1 Sc3 Ag2 143.80(4) 2_456 6_545 ?
Sn1 Sc3 Ag2 46.814(17) 5_445 6_545 ?
Sn1 Sc3 Ag2 104.33(4) 8_445 6_545 ?
Sn2 Sc3 Ag2 47.903(18) 2_556 6_545 ?
Ag2 Sc3 Ag2 155.02(4) 1_556 6_545 ?
Ag2 Sc3 Ag2 86.966(18) 4 6_545 ?
Sc1 Sc3 Ag2 96.00(4) 5_445 6_545 ?
Ag1 Sc3 Ag2 48.666(16) 3_455 6_545 ?
Ag1 Sc3 Ag2 97.09(3) 1_456 6_545 ?
Sc3 Sc3 Ag2 51.56(2) 6_546 6_545 ?
Sc3 Sc3 Ag2 136.31(3) 6_446 6_545 ?
Sn2 Sc3 Ag2 131.50(2) 5_445 6_545 ?
Sc1 Sc3 Ag2 99.32(3) 2_456 6_545 ?
Ag2 Sc3 Ag2 79.66(3) 7_545 6_545 ?
Sn1 Sc3 Sc2 43.813(19) 3_455 . ?
Sn1 Sc3 Sc2 137.74(4) 2_456 . ?
Sn1 Sc3 Sc2 43.771(19) 5_445 . ?
Sn1 Sc3 Sc2 136.83(4) 8_445 . ?
Sn2 Sc3 Sc2 86.05(2) 2_556 . ?
Ag2 Sc3 Sc2 142.44(4) 1_556 . ?
Ag2 Sc3 Sc2 45.45(2) 4 . ?
Sc1 Sc3 Sc2 92.36(2) 5_445 . ?
Ag1 Sc3 Sc2 49.068(19) 3_455 . ?
Ag1 Sc3 Sc2 124.45(3) 1_456 . ?
Sc3 Sc3 Sc2 88.32(2) 6_546 . ?
Sc3 Sc3 Sc2 92.62(2) 6_446 . ?
Sn2 Sc3 Sc2 93.95(2) 5_445 . ?
Sc1 Sc3 Sc2 88.86(2) 2_456 . ?
Ag2 Sc3 Sc2 126.34(3) 7_545 . ?
Ag2 Sc3 Sc2 46.736(19) 6_545 . ?
Sn1 Sc3 Sc2 137.74(4) 3_455 1_556 ?
Sn1 Sc3 Sc2 43.813(19) 2_456 1_556 ?
Sn1 Sc3 Sc2 136.83(4) 5_445 1_556 ?
Sn1 Sc3 Sc2 43.771(19) 8_445 1_556 ?
Sn2 Sc3 Sc2 86.04(2) 2_556 1_556 ?
Ag2 Sc3 Sc2 45.45(2) 1_556 1_556 ?
Ag2 Sc3 Sc2 142.44(4) 4 1_556 ?
Sc1 Sc3 Sc2 92.36(2) 5_445 1_556 ?
Ag1 Sc3 Sc2 124.45(3) 3_455 1_556 ?
Ag1 Sc3 Sc2 49.068(19) 1_456 1_556 ?
Sc3 Sc3 Sc2 88.32(2) 6_546 1_556 ?
Sc3 Sc3 Sc2 92.62(2) 6_446 1_556 ?
Sn2 Sc3 Sc2 93.95(2) 5_445 1_556 ?
Sc1 Sc3 Sc2 88.86(2) 2_456 1_556 ?
Ag2 Sc3 Sc2 46.737(19) 7_545 1_556 ?
Ag2 Sc3 Sc2 126.34(3) 6_545 1_556 ?
Sc2 Sc3 Sc2 172.09(5) . 1_556 ?
Sn1 Sc3 Ag1 105.833(17) 3_455 5_445 ?
Sn1 Sc3 Ag1 151.41(3) 2_456 5_445 ?
Sn1 Sc3 Ag1 22.798(14) 5_445 5_445 ?
Sn1 Sc3 Ag1 71.28(3) 8_445 5_445 ?
Sn2 Sc3 Ag1 99.79(3) 2_556 5_445 ?
Ag2 Sc3 Ag1 99.06(3) 1_556 5_445 ?
Ag2 Sc3 Ag1 62.53(2) 4 5_445 ?
Sc1 Sc3 Ag1 35.24(2) 5_445 5_445 ?
Ag1 Sc3 Ag1 105.04(2) 3_455 5_445 ?
Ag1 Sc3 Ag1 139.91(4) 1_456 5_445 ?
Sc3 Sc3 Ag1 42.25(3) 6_546 5_445 ?
Sc3 Sc3 Ag1 124.20(4) 6_446 5_445 ?
Sn2 Sc3 Ag1 79.14(3) 5_445 5_445 ?
Sc1 Sc3 Ag1 154.861(11) 2_456 5_445 ?
Ag2 Sc3 Ag1 92.49(3) 7_545 5_445 ?
Ag2 Sc3 Ag1 60.94(2) 6_545 5_445 ?
Sc2 Sc3 Ag1 66.38(2) . 5_445 ?
Sc2 Sc3 Ag1 115.05(3) 1_556 5_445 ?
Sn1 Sc3 Ag1 151.41(3) 3_455 7_445 ?
Sn1 Sc3 Ag1 105.833(17) 2_456 7_445 ?
Sn1 Sc3 Ag1 71.28(3) 5_445 7_445 ?
Sn1 Sc3 Ag1 22.798(14) 8_445 7_445 ?
Sn2 Sc3 Ag1 99.79(3) 2_556 7_445 ?
Ag2 Sc3 Ag1 62.53(2) 1_556 7_445 ?
Ag2 Sc3 Ag1 99.06(3) 4 7_445 ?
Sc1 Sc3 Ag1 35.24(2) 5_445 7_445 ?
Ag1 Sc3 Ag1 139.91(4) 3_455 7_445 ?
Ag1 Sc3 Ag1 105.04(2) 1_456 7_445 ?
Sc3 Sc3 Ag1 42.25(3) 6_546 7_445 ?
Sc3 Sc3 Ag1 124.20(4) 6_446 7_445 ?
Sn2 Sc3 Ag1 79.14(3) 5_445 7_445 ?
Sc1 Sc3 Ag1 154.860(11) 2_456 7_445 ?
Ag2 Sc3 Ag1 60.94(2) 7_545 7_445 ?
Ag2 Sc3 Ag1 92.49(3) 6_545 7_445 ?
Sc2 Sc3 Ag1 115.05(3) . 7_445 ?
Sc2 Sc3 Ag1 66.38(2) 1_556 7_445 ?
Ag1 Sc3 Ag1 48.797(15) 5_445 7_445 ?
Sn1 Sc3 Ag2 112.47(3) 3_455 2_546 ?
Sn1 Sc3 Ag2 80.49(2) 2_456 2_546 ?
Sn1 Sc3 Ag2 89.79(3) 5_445 2_546 ?
Sn1 Sc3 Ag2 56.82(2) 8_445 2_546 ?
Sn2 Sc3 Ag2 150.03(3) 2_556 2_546 ?
Ag2 Sc3 Ag2 29.865(16) 1_556 2_546 ?
Ag2 Sc3 Ag2 72.09(2) 4 2_546 ?
Sc1 Sc3 Ag2 38.16(2) 5_445 2_546 ?
Ag1 Sc3 Ag2 160.33(3) 3_455 2_546 ?
Ag1 Sc3 Ag2 118.975(14) 1_456 2_546 ?
Sc3 Sc3 Ag2 93.63(4) 6_546 2_546 ?
Sc3 Sc3 Ag2 71.34(4) 6_446 2_546 ?
Sn2 Sc3 Ag2 29.201(13) 5_445 2_546 ?
Sc1 Sc3 Ag2 124.79(4) 2_456 2_546 ?
Ag2 Sc3 Ag2 102.547(19) 7_545 2_546 ?
Ag2 Sc3 Ag2 134.10(3) 6_545 2_546 ?
Sc2 Sc3 Ag2 115.62(3) . 2_546 ?
Sc2 Sc3 Ag2 71.75(2) 1_556 2_546 ?
Ag1 Sc3 Ag2 73.161(19) 5_445 2_546 ?
Ag1 Sc3 Ag2 53.248(15) 7_445 2_546 ?
Sn1 Sc3 Ag2 80.49(2) 3_455 3_545 ?
Sn1 Sc3 Ag2 112.47(3) 2_456 3_545 ?
Sn1 Sc3 Ag2 56.82(2) 5_445 3_545 ?
Sn1 Sc3 Ag2 89.79(3) 8_445 3_545 ?
Sn2 Sc3 Ag2 150.03(3) 2_556 3_545 ?
Ag2 Sc3 Ag2 72.09(2) 1_556 3_545 ?
Ag2 Sc3 Ag2 29.865(16) 4 3_545 ?
Sc1 Sc3 Ag2 38.16(2) 5_445 3_545 ?
Ag1 Sc3 Ag2 118.974(14) 3_455 3_545 ?
Ag1 Sc3 Ag2 160.33(3) 1_456 3_545 ?
Sc3 Sc3 Ag2 93.63(4) 6_546 3_545 ?
Sc3 Sc3 Ag2 71.34(4) 6_446 3_545 ?
Sn2 Sc3 Ag2 29.202(13) 5_445 3_545 ?
Sc1 Sc3 Ag2 124.79(4) 2_456 3_545 ?
Ag2 Sc3 Ag2 134.10(3) 7_545 3_545 ?
Ag2 Sc3 Ag2 102.546(19) 6_545 3_545 ?
Sc2 Sc3 Ag2 71.75(2) . 3_545 ?
Sc2 Sc3 Ag2 115.62(3) 1_556 3_545 ?
Ag1 Sc3 Ag2 53.248(15) 5_445 3_545 ?
Ag1 Sc3 Ag2 73.162(19) 7_445 3_545 ?
Ag2 Sc3 Ag2 43.880(16) 2_546 3_545 ?
Sn1 Sc3 Ag2 73.82(3) 3_455 7_445 ?
Sn1 Sc3 Ag2 21.062(15) 2_456 7_445 ?
Sn1 Sc3 Ag2 153.66(3) 5_445 7_445 ?
Sn1 Sc3 Ag2 104.260(18) 8_445 7_445 ?
Sn2 Sc3 Ag2 104.96(3) 2_556 7_445 ?
Ag2 Sc3 Ag2 62.13(2) 1_556 7_445 ?
Ag2 Sc3 Ag2 101.63(3) 4 7_445 ?
Sc1 Sc3 Ag2 121.91(3) 5_445 7_445 ?
Ag1 Sc3 Ag2 93.27(3) 3_455 7_445 ?
Ag1 Sc3 Ag2 60.69(2) 1_456 7_445 ?
Sc3 Sc3 Ag2 152.348(16) 6_546 7_445 ?
Sc3 Sc3 Ag2 35.40(2) 6_446 7_445 ?
Sn2 Sc3 Ag2 76.08(2) 5_445 7_445 ?
Sc1 Sc3 Ag2 41.96(2) 2_456 7_445 ?
Ag2 Sc3 Ag2 102.00(2) 7_545 7_445 ?
Ag2 Sc3 Ag2 141.27(3) 6_545 7_445 ?
Sc2 Sc3 Ag2 117.63(3) . 7_445 ?
Sc2 Sc3 Ag2 64.69(2) 1_556 7_445 ?
Ag1 Sc3 Ag2 155.10(3) 5_445 7_445 ?
Ag1 Sc3 Ag2 122.547(14) 7_445 7_445 ?
Ag2 Sc3 Ag2 83.888(17) 2_546 7_445 ?
Ag2 Sc3 Ag2 103.14(2) 3_545 7_445 ?
Sn1 Sc3 Ag2 21.061(15) 3_455 6_445 ?
Sn1 Sc3 Ag2 73.82(3) 2_456 6_445 ?
Sn1 Sc3 Ag2 104.260(18) 5_445 6_445 ?
Sn1 Sc3 Ag2 153.66(3) 8_445 6_445 ?
Sn2 Sc3 Ag2 104.96(3) 2_556 6_445 ?
Ag2 Sc3 Ag2 101.63(3) 1_556 6_445 ?
Ag2 Sc3 Ag2 62.13(2) 4 6_445 ?
Sc1 Sc3 Ag2 121.91(3) 5_445 6_445 ?
Ag1 Sc3 Ag2 60.69(2) 3_455 6_445 ?
Ag1 Sc3 Ag2 93.27(3) 1_456 6_445 ?
Sc3 Sc3 Ag2 152.348(15) 6_546 6_445 ?
Sc3 Sc3 Ag2 35.40(2) 6_446 6_445 ?
Sn2 Sc3 Ag2 76.08(2) 5_445 6_445 ?
Sc1 Sc3 Ag2 41.96(2) 2_456 6_445 ?
Ag2 Sc3 Ag2 141.27(3) 7_545 6_445 ?
Ag2 Sc3 Ag2 102.00(2) 6_545 6_445 ?
Sc2 Sc3 Ag2 64.69(2) . 6_445 ?
Sc2 Sc3 Ag2 117.63(3) 1_556 6_445 ?
Ag1 Sc3 Ag2 122.547(13) 5_445 6_445 ?
Ag1 Sc3 Ag2 155.10(3) 7_445 6_445 ?
Ag2 Sc3 Ag2 103.14(2) 2_546 6_445 ?
Ag2 Sc3 Ag2 83.888(17) 3_545 6_445 ?
Ag2 Sc3 Ag2 53.062(18) 7_445 6_445 ?
Sn1 Sc3 Ag2 111.31(3) 3_455 8 ?
Sn1 Sc3 Ag2 79.78(2) 2_456 8 ?
Sn1 Sc3 Ag2 110.47(3) 5_445 8 ?
Sn1 Sc3 Ag2 79.20(2) 8_445 8 ?
Sn2 Sc3 Ag2 21.809(8) 2_556 8 ?
Ag2 Sc3 Ag2 109.834(14) 1_556 8 ?
Ag2 Sc3 Ag2 153.15(2) 4 8 ?
Sc1 Sc3 Ag2 126.35(4) 5_445 8 ?
Ag1 Sc3 Ag2 66.56(2) 3_455 8 ?
Ag1 Sc3 Ag2 31.839(15) 1_456 8 ?
Sc3 Sc3 Ag2 69.39(3) 6_546 8 ?
Sc3 Sc3 Ag2 125.36(4) 6_446 8 ?
Sn2 Sc3 Ag2 158.294(8) 5_445 8 ?
Sc1 Sc3 Ag2 71.81(3) 2_456 8 ?
Ag2 Sc3 Ag2 32.542(14) 7_545 8 ?
Ag2 Sc3 Ag2 68.27(2) 6_545 8 ?
Sc2 Sc3 Ag2 107.71(3) . 8 ?
Sc2 Sc3 Ag2 64.39(2) 1_556 8 ?
Ag1 Sc3 Ag2 110.38(3) 5_445 8 ?
Ag1 Sc3 Ag2 92.48(2) 7_445 8 ?
Ag2 Sc3 Ag2 132.874(15) 2_546 8 ?
Ag2 Sc3 Ag2 162.98(3) 3_545 8 ?
Ag2 Sc3 Ag2 92.211(18) 7_445 8 ?
Ag2 Sc3 Ag2 111.61(2) 6_445 8 ?
Sn1 Sc3 Ag2 79.78(2) 3_455 5 ?
Sn1 Sc3 Ag2 111.31(3) 2_456 5 ?
Sn1 Sc3 Ag2 79.20(2) 5_445 5 ?
Sn1 Sc3 Ag2 110.47(3) 8_445 5 ?
Sn2 Sc3 Ag2 21.810(8) 2_556 5 ?
Ag2 Sc3 Ag2 153.15(2) 1_556 5 ?
Ag2 Sc3 Ag2 109.833(15) 4 5 ?
Sc1 Sc3 Ag2 126.35(4) 5_445 5 ?
Ag1 Sc3 Ag2 31.839(16) 3_455 5 ?
Ag1 Sc3 Ag2 66.56(2) 1_456 5 ?
Sc3 Sc3 Ag2 69.39(3) 6_546 5 ?
Sc3 Sc3 Ag2 125.36(4) 6_446 5 ?
Sn2 Sc3 Ag2 158.294(8) 5_445 5 ?
Sc1 Sc3 Ag2 71.81(3) 2_456 5 ?
Ag2 Sc3 Ag2 68.27(2) 7_545 5 ?
Ag2 Sc3 Ag2 32.542(14) 6_545 5 ?
Sc2 Sc3 Ag2 64.39(2) . 5 ?
Sc2 Sc3 Ag2 107.71(3) 1_556 5 ?
Ag1 Sc3 Ag2 92.48(2) 5_445 5 ?
Ag1 Sc3 Ag2 110.38(3) 7_445 5 ?
Ag2 Sc3 Ag2 162.98(3) 2_546 5 ?
Ag2 Sc3 Ag2 132.873(15) 3_545 5 ?
Ag2 Sc3 Ag2 111.61(2) 7_445 5 ?
Ag2 Sc3 Ag2 92.210(18) 6_445 5 ?
Ag2 Sc3 Ag2 43.322(15) 8 5 ?
Sn1 Sc3 Ag1 55.58(2) 3_455 5_345 ?
Sn1 Sc3 Ag1 91.62(3) 2_456 5_345 ?
Sn1 Sc3 Ag1 79.17(2) 5_445 5_345 ?
Sn1 Sc3 Ag1 113.67(3) 8_445 5_345 ?
Sn2 Sc3 Ag1 152.26(2) 2_556 5_345 ?
Ag2 Sc3 Ag1 74.23(2) 1_556 5_345 ?
Ag2 Sc3 Ag1 28.530(14) 4 5_345 ?
Sc1 Sc3 Ag1 69.51(3) 5_445 5_345 ?
Ag1 Sc3 Ag1 103.05(2) 3_455 5_345 ?
Ag1 Sc3 Ag1 136.19(4) 1_456 5_345 ?
Sc3 Sc3 Ag1 125.44(5) 6_546 5_345 ?
Sc3 Sc3 Ag1 41.01(3) 6_446 5_345 ?
Sn2 Sc3 Ag1 28.331(10) 5_445 5_345 ?
Sc1 Sc3 Ag1 92.30(4) 2_456 5_345 ?
Ag2 Sc3 Ag1 159.83(3) 7_545 5_345 ?
Ag2 Sc3 Ag1 114.813(13) 6_545 5_345 ?
Sc2 Sc3 Ag1 69.94(2) . 5_345 ?
Sc2 Sc3 Ag1 117.73(3) 1_556 5_345 ?
Ag1 Sc3 Ag1 83.509(18) 5_445 5_345 ?
Ag1 Sc3 Ag1 102.81(2) 7_445 5_345 ?
Ag2 Sc3 Ag1 57.353(15) 2_546 5_345 ?
Ag2 Sc3 Ag1 32.626(9) 3_545 5_345 ?
Ag2 Sc3 Ag1 75.90(2) 7_445 5_345 ?
Ag2 Sc3 Ag1 52.727(15) 6_445 5_345 ?
Ag2 Sc3 Ag1 164.07(3) 8 5_345 ?
Ag2 Sc3 Ag1 131.493(11) 5 5_345 ?
Sn1 Sc3 Ag1 91.62(3) 3_455 7_345 ?
Sn1 Sc3 Ag1 55.58(2) 2_456 7_345 ?
Sn1 Sc3 Ag1 113.67(3) 5_445 7_345 ?
Sn1 Sc3 Ag1 79.17(2) 8_445 7_345 ?
Sn2 Sc3 Ag1 152.26(2) 2_556 7_345 ?
Ag2 Sc3 Ag1 28.529(14) 1_556 7_345 ?
Ag2 Sc3 Ag1 74.23(2) 4 7_345 ?
Sc1 Sc3 Ag1 69.51(3) 5_445 7_345 ?
Ag1 Sc3 Ag1 136.19(4) 3_455 7_345 ?
Ag1 Sc3 Ag1 103.05(2) 1_456 7_345 ?
Sc3 Sc3 Ag1 125.44(5) 6_546 7_345 ?
Sc3 Sc3 Ag1 41.01(3) 6_446 7_345 ?
Sn2 Sc3 Ag1 28.331(10) 5_445 7_345 ?
Sc1 Sc3 Ag1 92.30(4) 2_456 7_345 ?
Ag2 Sc3 Ag1 114.813(13) 7_545 7_345 ?
Ag2 Sc3 Ag1 159.83(3) 6_545 7_345 ?
Sc2 Sc3 Ag1 117.73(3) . 7_345 ?
Sc2 Sc3 Ag1 69.94(2) 1_556 7_345 ?
Ag1 Sc3 Ag1 102.81(2) 5_445 7_345 ?
Ag1 Sc3 Ag1 83.509(18) 7_445 7_345 ?
Ag2 Sc3 Ag1 32.626(9) 2_546 7_345 ?
Ag2 Sc3 Ag1 57.354(15) 3_545 7_345 ?
Ag2 Sc3 Ag1 52.727(15) 7_445 7_345 ?
Ag2 Sc3 Ag1 75.90(2) 6_445 7_345 ?
Ag2 Sc3 Ag1 131.493(12) 8 7_345 ?
Ag2 Sc3 Ag1 164.07(3) 5 7_345 ?
Ag1 Sc3 Ag1 47.801(14) 5_345 7_345 ?
Sn1 Sc3 Sc2 76.43(3) 3_455 2_556 ?
Sn1 Sc3 Sc2 76.43(3) 2_456 2_556 ?
Sn1 Sc3 Sc2 113.75(3) 5_445 2_556 ?
Sn1 Sc3 Sc2 113.74(3) 8_445 2_556 ?
Sn2 Sc3 Sc2 31.23(2) 2_556 2_556 ?
Ag2 Sc3 Sc2 126.03(2) 1_556 2_556 ?
Ag2 Sc3 Sc2 126.03(2) 4 2_556 ?
Sc1 Sc3 Sc2 158.24(5) 5_445 2_556 ?
Ag1 Sc3 Sc2 37.850(14) 3_455 2_556 ?
Ag1 Sc3 Sc2 37.850(13) 1_456 2_556 ?
Sc3 Sc3 Sc2 96.37(4) 6_546 2_556 ?
Sc3 Sc3 Sc2 99.89(5) 6_446 2_556 ?
Sn2 Sc3 Sc2 149.95(4) 5_445 2_556 ?
Sc1 Sc3 Sc2 41.75(3) 2_456 2_556 ?
Ag2 Sc3 Sc2 67.72(2) 7_545 2_556 ?
Ag2 Sc3 Sc2 67.72(2) 6_545 2_556 ?
Sc2 Sc3 Sc2 86.63(2) . 2_556 ?
Sc2 Sc3 Sc2 86.63(2) 1_556 2_556 ?
Ag1 Sc3 Sc2 127.54(3) 5_445 2_556 ?
Ag1 Sc3 Sc2 127.54(3) 7_445 2_556 ?
Ag2 Sc3 Sc2 155.878(16) 2_546 2_556 ?
Ag2 Sc3 Sc2 155.878(16) 3_545 2_556 ?
Ag2 Sc3 Sc2 77.09(2) 7_445 2_556 ?
Ag2 Sc3 Sc2 77.09(2) 6_445 2_556 ?
Ag2 Sc3 Sc2 35.331(14) 8 2_556 ?
Ag2 Sc3 Sc2 35.331(14) 5 2_556 ?
Ag1 Sc3 Sc2 129.65(3) 5_345 2_556 ?
Ag1 Sc3 Sc2 129.65(3) 7_345 2_556 ?
Sn1 Sc3 Sc1 114.53(3) 3_455 2_556 ?
Sn1 Sc3 Sc1 114.53(3) 2_456 2_556 ?
Sn1 Sc3 Sc1 75.23(3) 5_445 2_556 ?
Sn1 Sc3 Sc1 75.23(3) 8_445 2_556 ?
Sn2 Sc3 Sc1 26.52(2) 2_556 2_556 ?
Ag2 Sc3 Sc1 124.89(3) 1_556 2_556 ?
Ag2 Sc3 Sc1 124.89(3) 4 2_556 ?
Sc1 Sc3 Sc1 100.49(5) 5_445 2_556 ?
Ag1 Sc3 Sc1 67.52(2) 3_455 2_556 ?
Ag1 Sc3 Sc1 67.52(2) 1_456 2_556 ?
Sc3 Sc3 Sc1 38.62(3) 6_546 2_556 ?
Sc3 Sc3 Sc1 157.64(5) 6_446 2_556 ?
Sn2 Sc3 Sc1 152.30(4) 5_445 2_556 ?
Sc1 Sc3 Sc1 99.50(4) 2_456 2_556 ?
Ag2 Sc3 Sc1 39.904(15) 7_545 2_556 ?
Ag2 Sc3 Sc1 39.904(15) 6_545 2_556 ?
Sc2 Sc3 Sc1 86.45(2) . 2_556 ?
Sc2 Sc3 Sc1 86.45(2) 1_556 2_556 ?
Ag1 Sc3 Sc1 75.68(2) 5_445 2_556 ?
Ag1 Sc3 Sc1 75.68(2) 7_445 2_556 ?
Ag2 Sc3 Sc1 128.83(3) 2_546 2_556 ?
Ag2 Sc3 Sc1 128.83(3) 3_545 2_556 ?
Ag2 Sc3 Sc1 127.84(3) 7_445 2_556 ?
Ag2 Sc3 Sc1 127.84(3) 6_445 2_556 ?
Ag2 Sc3 Sc1 35.724(14) 8 2_556 ?
Ag2 Sc3 Sc1 35.724(14) 5 2_556 ?
Ag1 Sc3 Sc1 153.408(16) 5_345 2_556 ?
Ag1 Sc3 Sc1 153.408(16) 7_345 2_556 ?
Sc2 Sc3 Sc1 57.75(2) 2_556 2_556 ?
Sn1 Ag1 Sn1 96.70(2) . 2 ?
Sn1 Ag1 Sn2 118.402(14) . 2_655 ?
Sn1 Ag1 Sn2 110.317(15) 2 2_655 ?
Sn1 Ag1 Sn2 110.316(15) . 1_655 ?
Sn1 Ag1 Sn2 118.402(14) 2 1_655 ?
Sn2 Ag1 Sn2 103.50(4) 2_655 1_655 ?
Sn1 Ag1 Ag2 161.136(15) . 7_644 ?
Sn1 Ag1 Ag2 101.841(15) 2 7_644 ?
Sn2 Ag1 Ag2 57.841(19) 2_655 7_644 ?
Sn2 Ag1 Ag2 57.292(19) 1_655 7_644 ?
Sn1 Ag1 Ag2 101.841(15) . 8_654 ?
Sn1 Ag1 Ag2 161.136(15) 2 8_654 ?
Sn2 Ag1 Ag2 57.291(19) 2_655 8_654 ?
Sn2 Ag1 Ag2 57.842(19) 1_655 8_654 ?
Ag2 Ag1 Ag2 59.93(2) 7_644 8_654 ?
Sn1 Ag1 Sc1 61.22(2) . 2 ?
Sn1 Ag1 Sc1 61.50(2) 2 2 ?
Sn2 Ag1 Sc1 84.60(3) 2_655 2 ?
Sn2 Ag1 Sc1 170.75(3) 1_655 2 ?
Ag2 Ag1 Sc1 131.88(2) 7_644 2 ?
Ag2 Ag1 Sc1 125.58(2) 8_654 2 ?
Sn1 Ag1 Sc1 61.50(2) . . ?
Sn1 Ag1 Sc1 61.22(2) 2 . ?
Sn2 Ag1 Sc1 170.75(3) 2_655 . ?
Sn2 Ag1 Sc1 84.60(3) 1_655 . ?
Ag2 Ag1 Sc1 125.58(2) 7_644 . ?
Ag2 Ag1 Sc1 131.88(2) 8_654 . ?
Sc1 Ag1 Sc1 87.71(4) 2 . ?
Sn1 Ag1 Sc2 128.46(2) . 1_655 ?
Sn1 Ag1 Sc2 58.24(2) 2 1_655 ?
Sn2 Ag1 Sc2 112.69(3) 2_655 1_655 ?
Sn2 Ag1 Sc2 61.65(2) 1_655 1_655 ?
Ag2 Ag1 Sc2 61.22(2) 7_644 1_655 ?
Ag2 Ag1 Sc2 110.90(3) 8_654 1_655 ?
Sc1 Ag1 Sc2 119.65(3) 2 1_655 ?
Sc1 Ag1 Sc2 66.99(3) . 1_655 ?
Sn1 Ag1 Sc2 58.24(2) . 2_655 ?
Sn1 Ag1 Sc2 128.46(2) 2 2_655 ?
Sn2 Ag1 Sc2 61.65(2) 2_655 2_655 ?
Sn2 Ag1 Sc2 112.69(3) 1_655 2_655 ?
Ag2 Ag1 Sc2 110.90(3) 7_644 2_655 ?
Ag2 Ag1 Sc2 61.22(2) 8_654 2_655 ?
Sc1 Ag1 Sc2 66.99(3) 2 2_655 ?
Sc1 Ag1 Sc2 119.65(3) . 2_655 ?
Sc2 Ag1 Sc2 171.74(5) 1_655 2_655 ?
Sn1 Ag1 Sc3 55.23(2) . 2_656 ?
Sn1 Ag1 Sc3 126.81(3) 2 2_656 ?
Sn2 Ag1 Sc3 122.65(3) 2_655 2_656 ?
Sn2 Ag1 Sc3 55.50(2) 1_655 2_656 ?
Ag2 Ag1 Sc3 109.39(3) 7_644 2_656 ?
Ag2 Ag1 Sc3 68.30(2) 8_654 2_656 ?
Sc1 Ag1 Sc3 116.39(3) 2 2_656 ?
Sc1 Ag1 Sc3 65.60(3) . 2_656 ?
Sc2 Ag1 Sc3 101.78(2) 1_655 2_656 ?
Sc2 Ag1 Sc3 78.04(2) 2_655 2_656 ?
Sn1 Ag1 Sc3 126.81(3) . 1_654 ?
Sn1 Ag1 Sc3 55.23(2) 2 1_654 ?
Sn2 Ag1 Sc3 55.50(2) 2_655 1_654 ?
Sn2 Ag1 Sc3 122.65(3) 1_655 1_654 ?
Ag2 Ag1 Sc3 68.30(2) 7_644 1_654 ?
Ag2 Ag1 Sc3 109.39(3) 8_654 1_654 ?
Sc1 Ag1 Sc3 65.60(3) 2 1_654 ?
Sc1 Ag1 Sc3 116.39(3) . 1_654 ?
Sc2 Ag1 Sc3 78.04(2) 1_655 1_654 ?
Sc2 Ag1 Sc3 101.78(2) 2_655 1_654 ?
Sc3 Ag1 Sc3 177.51(5) 2_656 1_654 ?
Sn1 Ag1 Ag1 89.439(7) . 3_554 ?
Sn1 Ag1 Ag1 90.561(7) 2 3_554 ?
Sn2 Ag1 Ag1 38.793(17) 2_655 3_554 ?
Sn2 Ag1 Ag1 141.208(17) 1_655 3_554 ?
Ag2 Ag1 Ag1 93.800(8) 7_644 3_554 ?
Ag2 Ag1 Ag1 86.199(8) 8_654 3_554 ?
Sc1 Ag1 Ag1 46.15(2) 2 3_554 ?
Sc1 Ag1 Ag1 133.85(2) . 3_554 ?
Sc2 Ag1 Ag1 130.235(16) 1_655 3_554 ?
Sc2 Ag1 Ag1 49.766(16) 2_655 3_554 ?
Sc3 Ag1 Ag1 127.725(13) 2_656 3_554 ?
Sc3 Ag1 Ag1 52.276(14) 1_654 3_554 ?
Sn1 Ag1 Ag1 90.561(7) . 3 ?
Sn1 Ag1 Ag1 89.439(7) 2 3 ?
Sn2 Ag1 Ag1 141.208(18) 2_655 3 ?
Sn2 Ag1 Ag1 38.792(17) 1_655 3 ?
Ag2 Ag1 Ag1 86.200(8) 7_644 3 ?
Ag2 Ag1 Ag1 93.801(8) 8_654 3 ?
Sc1 Ag1 Ag1 133.85(2) 2 3 ?
Sc1 Ag1 Ag1 46.15(2) . 3 ?
Sc2 Ag1 Ag1 49.766(16) 1_655 3 ?
Sc2 Ag1 Ag1 130.234(16) 2_655 3 ?
Sc3 Ag1 Ag1 52.274(14) 2_656 3 ?
Sc3 Ag1 Ag1 127.725(13) 1_654 3 ?
Ag1 Ag1 Ag1 180.0 3_554 3 ?
Sn1 Ag1 Sn1 64.517(11) . 7_554 ?
Sn1 Ag1 Sn1 161.211(16) 2 7_554 ?
Sn2 Ag1 Sn1 80.987(14) 2_655 7_554 ?
Sn2 Ag1 Sn1 71.068(12) 1_655 7_554 ?
Ag2 Ag1 Sn1 96.890(17) 7_644 7_554 ?
Ag2 Ag1 Sn1 37.516(8) 8_654 7_554 ?
Sc1 Ag1 Sn1 106.36(2) 2 7_554 ?
Sc1 Ag1 Sn1 106.18(2) . 7_554 ?
Sc2 Ag1 Sn1 132.55(2) 1_655 7_554 ?
Sc2 Ag1 Sn1 42.931(18) 2_655 7_554 ?
Sc3 Ag1 Sn1 42.839(18) 2_656 7_554 ?
Sc3 Ag1 Sn1 135.755(19) 1_654 7_554 ?
Ag1 Ag1 Sn1 89.653(4) 3_554 7_554 ?
Ag1 Ag1 Sn1 90.347(4) 3 7_554 ?
Sn1 Ag1 Sn1 161.210(16) . 8_544 ?
Sn1 Ag1 Sn1 64.516(12) 2 8_544 ?
Sn2 Ag1 Sn1 71.069(12) 2_655 8_544 ?
Sn2 Ag1 Sn1 80.988(14) 1_655 8_544 ?
Ag2 Ag1 Sn1 37.517(8) 7_644 8_544 ?
Ag2 Ag1 Sn1 96.891(17) 8_654 8_544 ?
Sc1 Ag1 Sn1 106.18(2) 2 8_544 ?
Sc1 Ag1 Sn1 106.36(2) . 8_544 ?
Sc2 Ag1 Sn1 42.931(18) 1_655 8_544 ?
Sc2 Ag1 Sn1 132.55(2) 2_655 8_544 ?
Sc3 Ag1 Sn1 135.754(19) 2_656 8_544 ?
Sc3 Ag1 Sn1 42.839(18) 1_654 8_544 ?
Ag1 Ag1 Sn1 90.347(4) 3_554 8_544 ?
Ag1 Ag1 Sn1 89.653(4) 3 8_544 ?
Sn1 Ag1 Sn1 134.272(16) 7_554 8_544 ?
Sn1 Ag1 Ag2 66.678(15) . 7_544 ?
Sn1 Ag1 Ag2 30.109(9) 2 7_544 ?
Sn2 Ag1 Ag2 126.148(17) 2_655 7_544 ?
Sn2 Ag1 Ag2 125.785(18) 1_655 7_544 ?
Ag2 Ag1 Ag2 131.599(14) 7_644 7_544 ?
Ag2 Ag1 Ag2 168.468(9) 8_654 7_544 ?
Sc1 Ag1 Ag2 48.93(2) 2 7_544 ?
Sc1 Ag1 Ag2 44.66(2) . 7_544 ?
Sc2 Ag1 Ag2 78.64(3) 1_655 7_544 ?
Sc2 Ag1 Ag2 109.49(3) 2_655 7_544 ?
Sc3 Ag1 Ag2 104.05(3) 2_656 7_544 ?
Sc3 Ag1 Ag2 78.38(2) 1_654 7_544 ?
Ag1 Ag1 Ag2 92.405(5) 3_554 7_544 ?
Ag1 Ag1 Ag2 87.595(5) 3 7_544 ?
Sn1 Ag1 Ag2 131.122(9) 7_554 7_544 ?
Sn1 Ag1 Ag2 94.563(11) 8_544 7_544 ?
Sn1 Ag1 Ag2 30.108(9) . 8_554 ?
Sn1 Ag1 Ag2 66.679(15) 2 8_554 ?
Sn2 Ag1 Ag2 125.785(18) 2_655 8_554 ?
Sn2 Ag1 Ag2 126.147(18) 1_655 8_554 ?
Ag2 Ag1 Ag2 168.469(9) 7_644 8_554 ?
Ag2 Ag1 Ag2 131.598(14) 8_654 8_554 ?
Sc1 Ag1 Ag2 44.66(2) 2 8_554 ?
Sc1 Ag1 Ag2 48.93(2) . 8_554 ?
Sc2 Ag1 Ag2 109.49(2) 1_655 8_554 ?
Sc2 Ag1 Ag2 78.64(3) 2_655 8_554 ?
Sc3 Ag1 Ag2 78.38(2) 2_656 8_554 ?
Sc3 Ag1 Ag2 104.05(3) 1_654 8_554 ?
Ag1 Ag1 Ag2 87.595(5) 3_554 8_554 ?
Ag1 Ag1 Ag2 92.405(5) 3 8_554 ?
Sn1 Ag1 Ag2 94.563(11) 7_554 8_554 ?
Sn1 Ag1 Ag2 131.122(9) 8_544 8_554 ?
Ag2 Ag1 Ag2 36.870(11) 7_544 8_554 ?
Sn1 Ag1 Ag2 126.816(17) . 1_655 ?
Sn1 Ag1 Ag2 30.177(9) 2 1_655 ?
Sn2 Ag1 Ag2 93.554(12) 2_655 1_655 ?
Sn2 Ag1 Ag2 100.666(12) 1_655 1_655 ?
Ag2 Ag1 Ag2 71.664(9) 7_644 1_655 ?
Ag2 Ag1 Ag2 131.325(16) 8_654 1_655 ?
Sc1 Ag1 Ag2 83.05(2) 2 1_655 ?
Sc1 Ag1 Ag2 80.40(2) . 1_655 ?
Sc2 Ag1 Ag2 40.826(19) 1_655 1_655 ?
Sc2 Ag1 Ag2 141.762(17) 2_655 1_655 ?
Sc3 Ag1 Ag2 138.832(16) 2_656 1_655 ?
Sc3 Ag1 Ag2 41.917(15) 1_654 1_655 ?
Ag1 Ag1 Ag2 92.398(5) 3_554 1_655 ?
Ag1 Ag1 Ag2 87.602(5) 3 1_655 ?
Sn1 Ag1 Ag2 168.475(13) 7_554 1_655 ?
Sn1 Ag1 Ag2 34.434(9) 8_544 1_655 ?
Ag2 Ag1 Ag2 60.139(8) 7_544 1_655 ?
Ag2 Ag1 Ag2 96.852(12) 8_554 1_655 ?
Sn1 Ag1 Ag2 30.178(9) . 2_655 ?
Sn1 Ag1 Ag2 126.816(17) 2 2_655 ?
Sn2 Ag1 Ag2 100.665(12) 2_655 2_655 ?
Sn2 Ag1 Ag2 93.554(12) 1_655 2_655 ?
Ag2 Ag1 Ag2 131.324(16) 7_644 2_655 ?
Ag2 Ag1 Ag2 71.664(9) 8_654 2_655 ?
Sc1 Ag1 Ag2 80.40(2) 2 2_655 ?
Sc1 Ag1 Ag2 83.05(2) . 2_655 ?
Sc2 Ag1 Ag2 141.761(17) 1_655 2_655 ?
Sc2 Ag1 Ag2 40.825(19) 2_655 2_655 ?
Sc3 Ag1 Ag2 41.918(15) 2_656 2_655 ?
Sc3 Ag1 Ag2 138.833(16) 1_654 2_655 ?
Ag1 Ag1 Ag2 87.601(5) 3_554 2_655 ?
Ag1 Ag1 Ag2 92.398(5) 3 2_655 ?
Sn1 Ag1 Ag2 34.434(9) 7_554 2_655 ?
Sn1 Ag1 Ag2 168.476(13) 8_544 2_655 ?
Ag2 Ag1 Ag2 96.852(12) 7_544 2_655 ?
Ag2 Ag1 Ag2 60.138(8) 8_554 2_655 ?
Ag2 Ag1 Ag2 156.980(16) 1_655 2_655 ?
Sn1 Ag1 Ag2 124.165(9) . 6_645 ?
Sn1 Ag1 Ag2 96.463(11) 2 6_645 ?
Sn2 Ag1 Ag2 106.90(2) 2_655 6_645 ?
Sn2 Ag1 Ag2 23.261(11) 1_655 6_645 ?
Ag2 Ag1 Ag2 50.455(13) 7_644 6_645 ?
Ag2 Ag1 Ag2 75.990(14) 8_654 6_645 ?
Sc1 Ag1 Ag2 157.86(2) 2 6_645 ?
Sc1 Ag1 Ag2 78.77(2) . 6_645 ?
Sc2 Ag1 Ag2 38.64(2) 1_655 6_645 ?
Sc2 Ag1 Ag2 135.07(2) 2_655 6_645 ?
Sc3 Ag1 Ag2 73.831(18) 2_656 6_645 ?
Sc3 Ag1 Ag2 104.856(19) 1_654 6_645 ?
Ag1 Ag1 Ag2 144.255(7) 3_554 6_645 ?
Ag1 Ag1 Ag2 35.745(7) 3 6_645 ?
Sn1 Ag1 Ag2 94.296(10) 7_554 6_645 ?
Sn1 Ag1 Ag2 62.027(7) 8_544 6_645 ?
Ag2 Ag1 Ag2 110.871(9) 7_544 6_645 ?
Ag2 Ag1 Ag2 127.307(11) 8_554 6_645 ?
Ag2 Ag1 Ag2 77.496(8) 1_655 6_645 ?
Ag2 Ag1 Ag2 114.767(9) 2_655 6_645 ?
Sn1 Ag1 Ag2 96.464(11) . 5_654 ?
Sn1 Ag1 Ag2 124.166(9) 2 5_654 ?
Sn2 Ag1 Ag2 23.261(11) 2_655 5_654 ?
Sn2 Ag1 Ag2 106.90(2) 1_655 5_654 ?
Ag2 Ag1 Ag2 75.989(14) 7_644 5_654 ?
Ag2 Ag1 Ag2 50.454(12) 8_654 5_654 ?
Sc1 Ag1 Ag2 78.77(2) 2 5_654 ?
Sc1 Ag1 Ag2 157.86(2) . 5_654 ?
Sc2 Ag1 Ag2 135.07(2) 1_655 5_654 ?
Sc2 Ag1 Ag2 38.64(2) 2_655 5_654 ?
Sc3 Ag1 Ag2 104.857(19) 2_656 5_654 ?
Sc3 Ag1 Ag2 73.831(18) 1_654 5_654 ?
Ag1 Ag1 Ag2 35.745(7) 3_554 5_654 ?
Ag1 Ag1 Ag2 144.255(7) 3 5_654 ?
Sn1 Ag1 Ag2 62.027(7) 7_554 5_654 ?
Sn1 Ag1 Ag2 94.297(10) 8_544 5_654 ?
Ag2 Ag1 Ag2 127.306(11) 7_544 5_654 ?
Ag2 Ag1 Ag2 110.870(9) 8_554 5_654 ?
Ag2 Ag1 Ag2 114.767(9) 1_655 5_654 ?
Ag2 Ag1 Ag2 77.495(8) 2_655 5_654 ?
Ag2 Ag1 Ag2 119.045(16) 6_645 5_654 ?
Sn1 Ag1 Sn1 57.085(10) . 4_554 ?
Sn1 Ag1 Sn1 94.051(13) 2 4_554 ?
Sn2 Ag1 Sn1 66.436(16) 2_655 4_554 ?
Sn2 Ag1 Sn1 147.156(14) 1_655 4_554 ?
Ag2 Ag1 Sn1 124.200(11) 7_644 4_554 ?
Ag2 Ag1 Sn1 93.105(11) 8_654 4_554 ?
Sc1 Ag1 Sn1 32.94(2) 2 4_554 ?
Sc1 Ag1 Sn1 109.04(2) . 4_554 ?
Sc2 Ag1 Sn1 151.06(2) 1_655 4_554 ?
Sc2 Ag1 Sn1 34.522(19) 2_655 4_554 ?
Sc3 Ag1 Sn1 102.033(17) 2_656 4_554 ?
Sc3 Ag1 Sn1 78.873(18) 1_654 4_554 ?
Ag1 Ag1 Sn1 32.354(6) 3_554 4_554 ?
Ag1 Ag1 Sn1 147.645(6) 3 4_554 ?
Sn1 Ag1 Sn1 76.388(7) 7_554 4_554 ?
Sn1 Ag1 Sn1 120.780(8) 8_544 4_554 ?
Ag2 Ag1 Sn1 79.825(10) 7_544 4_554 ?
Ag2 Ag1 Sn1 60.118(8) 8_554 4_554 ?
Ag2 Ag1 Sn1 110.844(8) 1_655 4_554 ?
Ag2 Ag1 Sn1 60.147(7) 2_655 4_554 ?
Ag2 Ag1 Sn1 169.089(10) 6_645 4_554 ?
Ag2 Ag1 Sn1 51.602(9) 5_654 4_554 ?
Sn1 Ag1 Sn1 94.051(13) . 3 ?
Sn1 Ag1 Sn1 57.084(11) 2 3 ?
Sn2 Ag1 Sn1 147.156(13) 2_655 3 ?
Sn2 Ag1 Sn1 66.436(16) 1_655 3 ?
Ag2 Ag1 Sn1 93.106(10) 7_644 3 ?
Ag2 Ag1 Sn1 124.201(11) 8_654 3 ?
Sc1 Ag1 Sn1 109.04(2) 2 3 ?
Sc1 Ag1 Sn1 32.94(2) . 3 ?
Sc2 Ag1 Sn1 34.521(19) 1_655 3 ?
Sc2 Ag1 Sn1 151.06(2) 2_655 3 ?
Sc3 Ag1 Sn1 78.872(18) 2_656 3 ?
Sc3 Ag1 Sn1 102.032(17) 1_654 3 ?
Ag1 Ag1 Sn1 147.645(6) 3_554 3 ?
Ag1 Ag1 Sn1 32.355(6) 3 3 ?
Sn1 Ag1 Sn1 120.780(7) 7_554 3 ?
Sn1 Ag1 Sn1 76.387(7) 8_544 3 ?
Ag2 Ag1 Sn1 60.119(8) 7_544 3 ?
Ag2 Ag1 Sn1 79.826(10) 8_554 3 ?
Ag2 Ag1 Sn1 60.147(7) 1_655 3 ?
Ag2 Ag1 Sn1 110.845(9) 2_655 3 ?
Ag2 Ag1 Sn1 51.602(10) 6_645 3 ?
Ag2 Ag1 Sn1 169.089(10) 5_654 3 ?
Sn1 Ag1 Sn1 138.330(14) 4_554 3 ?
Sn1 Ag1 Sn1 93.068(13) . 3_554 ?
Sn1 Ag1 Sn1 58.525(10) 2 3_554 ?
Sn2 Ag1 Sn1 61.277(17) 2_655 3_554 ?
Sn2 Ag1 Sn1 156.506(17) 1_655 3_554 ?
Ag2 Ag1 Sn1 99.519(10) 7_644 3_554 ?
Ag2 Ag1 Sn1 116.452(11) 8_654 3_554 ?
Sc1 Ag1 Sn1 32.44(2) 2 3_554 ?
Sc1 Ag1 Sn1 109.60(2) . 3_554 ?
Sc2 Ag1 Sn1 105.77(2) 1_655 3_554 ?
Sc2 Ag1 Sn1 77.237(18) 2_655 3_554 ?
Sc3 Ag1 Sn1 147.113(19) 2_656 3_554 ?
Sc3 Ag1 Sn1 34.473(19) 1_654 3_554 ?
Ag1 Ag1 Sn1 32.037(6) 3_554 3_554 ?
Ag1 Ag1 Sn1 147.964(6) 3 3_554 ?
Sn1 Ag1 Sn1 119.805(8) 7_554 3_554 ?
Sn1 Ag1 Sn1 77.110(7) 8_544 3_554 ?
Ag2 Ag1 Sn1 64.968(9) 7_544 3_554 ?
Ag2 Ag1 Sn1 75.771(9) 8_554 3_554 ?
Ag2 Ag1 Sn1 64.982(8) 1_655 3_554 ?
Ag2 Ag1 Sn1 106.392(9) 2_655 3_554 ?
Ag2 Ag1 Sn1 138.760(9) 6_645 3_554 ?
Ag2 Ag1 Sn1 66.776(9) 5_654 3_554 ?
Sn1 Ag1 Sn1 46.920(10) 4_554 3_554 ?
Sn1 Ag1 Sn1 115.609(12) 3 3_554 ?
Sn1 Ag1 Sn1 58.525(11) . 4 ?
Sn1 Ag1 Sn1 93.068(13) 2 4 ?
Sn2 Ag1 Sn1 156.506(17) 2_655 4 ?
Sn2 Ag1 Sn1 61.276(17) 1_655 4 ?
Ag2 Ag1 Sn1 116.453(11) 7_644 4 ?
Ag2 Ag1 Sn1 99.520(10) 8_654 4 ?
Sc1 Ag1 Sn1 109.60(2) 2 4 ?
Sc1 Ag1 Sn1 32.44(2) . 4 ?
Sc2 Ag1 Sn1 77.235(18) 1_655 4 ?
Sc2 Ag1 Sn1 105.77(2) 2_655 4 ?
Sc3 Ag1 Sn1 34.473(19) 2_656 4 ?
Sc3 Ag1 Sn1 147.111(18) 1_654 4 ?
Ag1 Ag1 Sn1 147.964(6) 3_554 4 ?
Ag1 Ag1 Sn1 32.036(6) 3 4 ?
Sn1 Ag1 Sn1 77.110(8) 7_554 4 ?
Sn1 Ag1 Sn1 119.804(7) 8_544 4 ?
Ag2 Ag1 Sn1 75.771(9) 7_544 4 ?
Ag2 Ag1 Sn1 64.969(8) 8_554 4 ?
Ag2 Ag1 Sn1 106.391(9) 1_655 4 ?
Ag2 Ag1 Sn1 64.983(8) 2_655 4 ?
Ag2 Ag1 Sn1 66.776(9) 6_645 4 ?
Ag2 Ag1 Sn1 138.761(8) 5_654 4 ?
Sn1 Ag1 Sn1 115.609(11) 4_554 4 ?
Sn1 Ag1 Sn1 46.920(10) 3 4 ?
Sn1 Ag1 Sn1 138.713(14) 3_554 4 ?
Sn1 Ag1 Sc3 25.353(10) . 5_554 ?
Sn1 Ag1 Sc3 91.68(2) 2 5_554 ?
Sn2 Ag1 Sc3 142.163(14) 2_655 5_554 ?
Sn2 Ag1 Sc3 91.415(17) 1_655 5_554 ?
Ag2 Ag1 Sc3 148.682(14) 7_644 5_554 ?
Ag2 Ag1 Sc3 106.585(18) 8_654 5_554 ?
Sc1 Ag1 Sc3 79.38(2) 2 5_554 ?
Sc1 Ag1 Sc3 40.14(3) . 5_554 ?
Sc2 Ag1 Sc3 105.02(2) 1_655 5_554 ?
Sc2 Ag1 Sc3 80.53(2) 2_655 5_554 ?
Sc3 Ag1 Sc3 42.574(15) 2_656 5_554 ?
Sc3 Ag1 Sc3 139.91(4) 1_654 5_554 ?
Ag1 Ag1 Sc3 114.398(7) 3_554 5_554 ?
Ag1 Ag1 Sc3 65.601(8) 3 5_554 ?
Sn1 Ag1 Sc3 71.203(17) 7_554 5_554 ?
Sn1 Ag1 Sc3 146.449(12) 8_544 5_554 ?
Ag2 Ag1 Sc3 63.642(18) 7_544 5_554 ?
Ag2 Ag1 Sc3 36.475(13) 8_554 5_554 ?
Ag2 Ag1 Sc3 117.907(18) 1_655 5_554 ?
Ag2 Ag1 Sc3 43.067(13) 2_655 5_554 ?
Ag2 Ag1 Sc3 100.423(11) 6_645 5_554 ?
Ag2 Ag1 Sc3 119.101(13) 5_654 5_554 ?
Sn1 Ag1 Sc3 82.134(12) 4_554 5_554 ?
Sn1 Ag1 Sc3 70.666(13) 3 5_554 ?
Sn1 Ag1 Sc3 111.585(15) 3_554 5_554 ?
Sn1 Ag1 Sc3 33.726(7) 4 5_554 ?
Sn1 Ag1 Sc3 91.68(2) . 6_545 ?
Sn1 Ag1 Sc3 25.353(10) 2 6_545 ?
Sn2 Ag1 Sc3 91.416(17) 2_655 6_545 ?
Sn2 Ag1 Sc3 142.163(14) 1_655 6_545 ?
Ag2 Ag1 Sc3 106.585(19) 7_644 6_545 ?
Ag2 Ag1 Sc3 148.682(14) 8_654 6_545 ?
Sc1 Ag1 Sc3 40.14(3) 2 6_545 ?
Sc1 Ag1 Sc3 79.38(2) . 6_545 ?
Sc2 Ag1 Sc3 80.53(2) 1_655 6_545 ?
Sc2 Ag1 Sc3 105.02(2) 2_655 6_545 ?
Sc3 Ag1 Sc3 139.91(4) 2_656 6_545 ?
Sc3 Ag1 Sc3 42.574(14) 1_654 6_545 ?
Ag1 Ag1 Sc3 65.602(8) 3_554 6_545 ?
Ag1 Ag1 Sc3 114.398(7) 3 6_545 ?
Sn1 Ag1 Sc3 146.450(12) 7_554 6_545 ?
Sn1 Ag1 Sc3 71.202(17) 8_544 6_545 ?
Ag2 Ag1 Sc3 36.475(13) 7_544 6_545 ?
Ag2 Ag1 Sc3 63.642(18) 8_554 6_545 ?
Ag2 Ag1 Sc3 43.066(13) 1_655 6_545 ?
Ag2 Ag1 Sc3 117.907(19) 2_655 6_545 ?
Ag2 Ag1 Sc3 119.101(13) 6_645 6_545 ?
Ag2 Ag1 Sc3 100.424(11) 5_654 6_545 ?
Sn1 Ag1 Sc3 70.666(13) 4_554 6_545 ?
Sn1 Ag1 Sc3 82.134(12) 3 6_545 ?
Sn1 Ag1 Sc3 33.726(7) 3_554 6_545 ?
Sn1 Ag1 Sc3 111.585(15) 4 6_545 ?
Sc3 Ag1 Sc3 97.73(3) 5_554 6_545 ?
Sn1 Ag1 Sc1 127.189(16) . 2_655 ?
Sn1 Ag1 Sc1 127.373(17) 2 2_655 ?
Sn2 Ag1 Sc1 27.713(17) 2_655 2_655 ?
Sn2 Ag1 Sc1 75.93(2) 1_655 2_655 ?
Ag2 Ag1 Sc1 40.170(16) 7_644 2_655 ?
Ag2 Ag1 Sc1 35.410(16) 8_654 2_655 ?
Sc1 Ag1 Sc1 111.850(16) 2 2_655 ?
Sc1 Ag1 Sc1 160.44(3) . 2_655 ?
Sc2 Ag1 Sc1 101.38(3) 1_655 2_655 ?
Sc2 Ag1 Sc1 70.82(3) 2_655 2_655 ?
Sc3 Ag1 Sc1 103.58(3) 2_656 2_655 ?
Sc3 Ag1 Sc1 74.07(3) 1_654 2_655 ?
Ag1 Ag1 Sc1 65.704(8) 3_554 2_655 ?
Ag1 Ag1 Sc1 114.296(8) 3 2_655 ?
Sn1 Ag1 Sc1 69.315(16) 7_554 2_655 ?
Sn1 Ag1 Sc1 69.205(16) 8_544 2_655 ?
Ag2 Ag1 Sc1 151.735(13) 7_544 2_655 ?
Ag2 Ag1 Sc1 148.053(12) 8_554 2_655 ?
Ag2 Ag1 Sc1 101.273(16) 1_655 2_655 ?
Ag2 Ag1 Sc1 99.686(16) 2_655 2_655 ?
Ag2 Ag1 Sc1 82.566(14) 6_645 2_655 ?
Ag2 Ag1 Sc1 37.330(10) 5_654 2_655 ?
Sn1 Ag1 Sc1 88.743(11) 4_554 2_655 ?
Sn1 Ag1 Sc1 132.089(12) 3 2_655 ?
Sn1 Ag1 Sc1 88.342(12) 3_554 2_655 ?
Sn1 Ag1 Sc1 132.189(12) 4 2_655 ?
Sc3 Ag1 Sc1 140.52(2) 5_554 2_655 ?
Sc3 Ag1 Sc1 115.294(18) 6_545 2_655 ?
Sn1 Ag1 Sc1 127.374(17) . 1_655 ?
Sn1 Ag1 Sc1 127.188(16) 2 1_655 ?
Sn2 Ag1 Sc1 75.93(2) 2_655 1_655 ?
Sn2 Ag1 Sc1 27.713(17) 1_655 1_655 ?
Ag2 Ag1 Sc1 35.409(16) 7_644 1_655 ?
Ag2 Ag1 Sc1 40.172(16) 8_654 1_655 ?
Sc1 Ag1 Sc1 160.44(3) 2 1_655 ?
Sc1 Ag1 Sc1 111.849(15) . 1_655 ?
Sc2 Ag1 Sc1 70.81(3) 1_655 1_655 ?
Sc2 Ag1 Sc1 101.38(3) 2_655 1_655 ?
Sc3 Ag1 Sc1 74.07(3) 2_656 1_655 ?
Sc3 Ag1 Sc1 103.58(3) 1_654 1_655 ?
Ag1 Ag1 Sc1 114.297(8) 3_554 1_655 ?
Ag1 Ag1 Sc1 65.703(8) 3 1_655 ?
Sn1 Ag1 Sc1 69.205(16) 7_554 1_655 ?
Sn1 Ag1 Sc1 69.314(16) 8_544 1_655 ?
Ag2 Ag1 Sc1 148.053(12) 7_544 1_655 ?
Ag2 Ag1 Sc1 151.735(12) 8_554 1_655 ?
Ag2 Ag1 Sc1 99.685(16) 1_655 1_655 ?
Ag2 Ag1 Sc1 101.274(16) 2_655 1_655 ?
Ag2 Ag1 Sc1 37.330(10) 6_645 1_655 ?
Ag2 Ag1 Sc1 82.566(14) 5_654 1_655 ?
Sn1 Ag1 Sc1 132.090(12) 4_554 1_655 ?
Sn1 Ag1 Sc1 88.743(11) 3 1_655 ?
Sn1 Ag1 Sc1 132.189(12) 3_554 1_655 ?
Sn1 Ag1 Sc1 88.342(12) 4 1_655 ?
Sc3 Ag1 Sc1 115.294(18) 5_554 1_655 ?
Sc3 Ag1 Sc1 140.52(2) 6_545 1_655 ?
Sc1 Ag1 Sc1 48.595(16) 2_655 1_655 ?
Sn1 Ag2 Sn1 96.403(14) 8_444 2_455 ?
Sn1 Ag2 Sn2 118.64(2) 8_444 6_445 ?
Sn1 Ag2 Sn2 122.77(2) 2_455 6_445 ?
Sn1 Ag2 Sn2 109.76(2) 8_444 5_444 ?
Sn1 Ag2 Sn2 104.98(2) 2_455 5_444 ?
Sn2 Ag2 Sn2 103.46(2) 6_445 5_444 ?
Sn1 Ag2 Ag2 101.315(10) 8_444 2_545 ?
Sn1 Ag2 Ag2 158.327(16) 2_455 2_545 ?
Sn2 Ag2 Ag2 57.989(16) 6_445 2_545 ?
Sn2 Ag2 Ag2 57.204(17) 5_444 2_545 ?
Sn1 Ag2 Ag1 160.721(17) 8_444 7_344 ?
Sn1 Ag2 Ag1 100.868(17) 2_455 7_344 ?
Sn2 Ag2 Ag1 57.658(17) 6_445 7_344 ?
Sn2 Ag2 Ag1 57.425(17) 5_444 7_344 ?
Ag2 Ag2 Ag1 60.033(11) 2_545 7_344 ?
Sn1 Ag2 Sc2 61.85(2) 8_444 . ?
Sn1 Ag2 Sc2 61.78(3) 2_455 . ?
Sn2 Ag2 Sc2 95.14(2) 6_445 . ?
Sn2 Ag2 Sc2 161.24(2) 5_444 . ?
Ag2 Ag2 Sc2 138.50(3) 2_545 . ?
Ag1 Ag2 Sc2 134.86(2) 7_344 . ?
Sn1 Ag2 Sc3 61.19(3) 8_444 1_554 ?
Sn1 Ag2 Sc3 60.57(3) 2_455 1_554 ?
Sn2 Ag2 Sc3 176.29(2) 6_445 1_554 ?
Sn2 Ag2 Sc3 73.53(2) 5_444 1_554 ?
Ag2 Ag2 Sc3 118.30(3) 2_545 1_554 ?
Ag1 Ag2 Sc3 121.11(2) 7_344 1_554 ?
Sc2 Ag2 Sc3 87.97(3) . 1_554 ?
Sn1 Ag2 Sc2 132.48(3) 8_444 6_445 ?
Sn1 Ag2 Sc2 59.68(2) 2_455 6_445 ?
Sn2 Ag2 Sc2 63.33(3) 6_445 6_445 ?
Sn2 Ag2 Sc2 115.72(3) 5_444 6_445 ?
Ag2 Ag2 Sc2 114.10(3) 2_545 6_445 ?
Ag1 Ag2 Sc2 65.04(2) 7_344 6_445 ?
Sc2 Ag2 Sc2 70.644(18) . 6_445 ?
Sc3 Ag2 Sc2 119.79(3) 1_554 6_445 ?
Sn1 Ag2 Sc1 58.59(2) 8_444 6_445 ?
Sn1 Ag2 Sc1 132.51(2) 2_455 6_445 ?
Sn2 Ag2 Sc1 60.15(3) 6_445 6_445 ?
Sn2 Ag2 Sc1 120.88(3) 5_444 6_445 ?
Ag2 Ag2 Sc1 68.41(2) 2_545 6_445 ?
Ag1 Ag2 Sc1 113.21(3) 7_344 6_445 ?
Sc2 Ag2 Sc1 70.73(3) . 6_445 ?
Sc3 Ag2 Sc1 119.30(3) 1_554 6_445 ?
Sc2 Ag2 Sc1 105.72(3) 6_445 6_445 ?
Sn1 Ag2 Sc1 55.53(2) 8_444 5_444 ?
Sn1 Ag2 Sc1 123.02(2) 2_455 5_444 ?
Sn2 Ag2 Sc1 114.16(3) 6_445 5_444 ?
Sn2 Ag2 Sc1 56.74(3) 5_444 5_444 ?
Ag2 Ag2 Sc1 60.33(2) 2_545 5_444 ?
Ag1 Ag2 Sc1 107.03(3) 7_344 5_444 ?
Sc2 Ag2 Sc1 117.37(3) . 5_444 ?
Sc3 Ag2 Sc1 62.45(3) 1_554 5_444 ?
Sc2 Ag2 Sc1 171.98(3) 6_445 5_444 ?
Sc1 Ag2 Sc1 78.10(3) 6_445 5_444 ?
Sn1 Ag2 Sc3 123.30(2) 8_444 6_445 ?
Sn1 Ag2 Sc3 53.48(2) 2_455 6_445 ?
Sn2 Ag2 Sc3 118.00(3) 6_445 6_445 ?
Sn2 Ag2 Sc3 53.34(2) 5_444 6_445 ?
Ag2 Ag2 Sc3 105.67(2) 2_545 6_445 ?
Ag1 Ag2 Sc3 63.03(2) 7_344 6_445 ?
Sc2 Ag2 Sc3 115.25(3) . 6_445 ?
Sc3 Ag2 Sc3 62.124(14) 1_554 6_445 ?
Sc2 Ag2 Sc3 77.27(2) 6_445 6_445 ?
Sc1 Ag2 Sc3 174.01(3) 6_445 6_445 ?
Sc1 Ag2 Sc3 98.29(2) 5_444 6_445 ?
Sn1 Ag2 Ag2 93.603(12) 8_444 4 ?
Sn1 Ag2 Ag2 93.584(12) 2_455 4 ?
Sn2 Ag2 Ag2 44.669(12) 6_445 4 ?
Sn2 Ag2 Ag2 147.848(14) 5_444 4 ?
Ag2 Ag2 Ag2 97.626(17) 2_545 4 ?
Ag1 Ag2 Ag2 93.800(8) 7_344 4 ?
Sc2 Ag2 Ag2 50.529(18) . 4 ?
Sc3 Ag2 Ag2 138.498(18) 1_554 4 ?
Sc2 Ag2 Ag2 52.615(17) 6_445 4 ?
Sc1 Ag2 Ag2 53.625(17) 6_445 4 ?
Sc1 Ag2 Ag2 131.723(17) 5_444 4 ?
Sc3 Ag2 Ag2 129.829(15) 6_445 4 ?
Sn1 Ag2 Sn1 64.737(14) 8_444 7_444 ?
Sn1 Ag2 Sn1 160.409(16) 2_455 7_444 ?
Sn2 Ag2 Sn1 73.860(18) 6_445 7_444 ?
Sn2 Ag2 Sn1 78.348(18) 5_444 7_444 ?
Ag2 Ag2 Sn1 37.208(9) 2_545 7_444 ?
Ag1 Ag2 Sn1 97.114(16) 7_344 7_444 ?
Sc2 Ag2 Sn1 109.65(3) . 7_444 ?
Sc3 Ag2 Sn1 103.20(3) 1_554 7_444 ?
Sc2 Ag2 Sn1 136.84(2) 6_445 7_444 ?
Sc1 Ag2 Sn1 43.056(17) 6_445 7_444 ?
Sc1 Ag2 Sn1 42.591(17) 5_444 7_444 ?
Sc3 Ag2 Sn1 131.448(19) 6_445 7_444 ?
Ag2 Ag2 Sn1 92.916(7) 4 7_444 ?
Sn1 Ag2 Sn1 159.939(15) 8_444 8_344 ?
Sn1 Ag2 Sn1 64.055(11) 2_455 8_344 ?
Sn2 Ag2 Sn1 78.346(19) 6_445 8_344 ?
Sn2 Ag2 Sn1 73.484(19) 5_444 8_344 ?
Ag2 Ag2 Sn1 96.911(6) 2_545 8_344 ?
Ag1 Ag2 Sn1 37.004(10) 7_344 8_344 ?
Sc2 Ag2 Sn1 108.58(3) . 8_344 ?
Sc3 Ag2 Sn1 102.60(3) 1_554 8_344 ?
Sc2 Ag2 Sn1 42.729(18) 6_445 8_344 ?
Sc1 Ag2 Sn1 137.84(2) 6_445 8_344 ?
Sc1 Ag2 Sn1 130.11(2) 5_444 8_344 ?
Sc3 Ag2 Sn1 41.987(18) 6_445 8_344 ?
Ag2 Ag2 Sn1 92.209(7) 4 8_344 ?
Sn1 Ag2 Sn1 134.088(10) 7_444 8_344 ?
Sn1 Ag2 Ag1 30.197(9) 8_444 7_444 ?
Sn1 Ag2 Ag1 126.564(13) 2_455 7_444 ?
Sn2 Ag2 Ag1 97.37(2) 6_445 7_444 ?
Sn2 Ag2 Ag1 97.010(19) 5_444 7_444 ?
Ag2 Ag2 Ag1 71.565(6) 2_545 7_444 ?
Ag1 Ag2 Ag1 131.598(14) 7_344 7_444 ?
Sc2 Ag2 Ag1 82.76(3) . 7_444 ?
Sc3 Ag2 Ag1 80.99(3) 1_554 7_444 ?
Sc2 Ag2 Ag1 144.54(2) 6_445 7_444 ?
Sc1 Ag2 Ag1 41.468(18) 6_445 7_444 ?
Sc1 Ag2 Ag1 41.582(18) 5_444 7_444 ?
Sc3 Ag2 Ag1 136.871(18) 6_445 7_444 ?
Ag2 Ag2 Ag1 92.405(5) 4 7_444 ?
Sn1 Ag2 Ag1 34.600(6) 7_444 7_444 ?
Sn1 Ag2 Ag1 168.068(10) 8_344 7_444 ?
Sn1 Ag2 Ag1 66.453(10) 8_444 1_455 ?
Sn1 Ag2 Ag1 30.091(11) 2_455 1_455 ?
Sn2 Ag2 Ag1 135.137(15) 6_445 1_455 ?
Sn2 Ag2 Ag1 116.763(15) 5_444 1_455 ?
Ag2 Ag2 Ag1 164.749(16) 2_545 1_455 ?
Ag1 Ag2 Ag1 130.902(16) 7_344 1_455 ?
Sc2 Ag2 Ag1 45.075(19) . 1_455 ?
Sc3 Ag2 Ag1 48.532(18) 1_554 1_455 ?
Sc2 Ag2 Ag1 81.13(3) 6_445 1_455 ?
Sc1 Ag2 Ag1 109.45(3) 6_445 1_455 ?
Sc1 Ag2 Ag1 104.44(2) 5_444 1_455 ?
Sc3 Ag2 Ag1 75.99(2) 6_445 1_455 ?
Ag2 Ag2 Ag1 92.398(5) 4 1_455 ?
Sn1 Ag2 Ag1 131.127(14) 7_444 1_455 ?
Sn1 Ag2 Ag1 94.144(10) 8_344 1_455 ?
Ag1 Ag2 Ag1 96.650(12) 7_444 1_455 ?
Sn1 Ag2 Ag2 30.023(7) 8_444 7_544 ?
Sn1 Ag2 Ag2 66.878(16) 2_455 7_544 ?
Sn2 Ag2 Ag2 130.713(16) 6_445 7_544 ?
Sn2 Ag2 Ag2 121.272(15) 5_444 7_544 ?
Ag2 Ag2 Ag2 131.309(9) 2_545 7_544 ?
Ag1 Ag2 Ag2 167.409(14) 7_344 7_544 ?
Sc2 Ag2 Ag2 42.96(2) . 7_544 ?
Sc3 Ag2 Ag2 51.22(2) 1_554 7_544 ?
Sc2 Ag2 Ag2 108.58(3) 6_445 7_544 ?
Sc1 Ag2 Ag2 78.61(3) 6_445 7_544 ?
Sc1 Ag2 Ag2 78.94(2) 5_444 7_544 ?
Sc3 Ag2 Ag2 105.55(2) 6_445 7_544 ?
Ag2 Ag2 Ag2 90.0 4 7_544 ?
Sn1 Ag2 Ag2 94.672(14) 7_444 7_544 ?
Sn1 Ag2 Ag2 130.926(13) 8_344 7_544 ?
Ag1 Ag2 Ag2 60.072(10) 7_444 7_544 ?
Ag1 Ag2 Ag2 36.787(9) 1_455 7_544 ?
Sn1 Ag2 Ag2 126.223(17) 8_444 7_444 ?
Sn1 Ag2 Ag2 29.846(11) 2_455 7_444 ?
Sn2 Ag2 Ag2 100.776(18) 6_445 7_444 ?
Sn2 Ag2 Ag2 93.315(17) 5_444 7_444 ?
Ag2 Ag2 Ag2 131.309(9) 2_545 7_444 ?
Ag1 Ag2 Ag2 71.549(13) 7_344 7_444 ?
Sc2 Ag2 Ag2 80.72(3) . 7_444 ?
Sc3 Ag2 Ag2 81.70(3) 1_554 7_444 ?
Sc2 Ag2 Ag2 40.608(19) 6_445 7_444 ?
Sc1 Ag2 Ag2 142.926(17) 6_445 7_444 ?
Sc1 Ag2 Ag2 137.590(17) 5_444 7_444 ?
Sc3 Ag2 Ag2 41.813(15) 6_445 7_444 ?
Ag2 Ag2 Ag2 90.0 4 7_444 ?
Sn1 Ag2 Ag2 168.472(10) 7_444 7_444 ?
Sn1 Ag2 Ag2 34.545(6) 8_344 7_444 ?
Ag1 Ag2 Ag2 156.407(10) 7_444 7_444 ?
Ag1 Ag2 Ag2 59.790(14) 1_455 7_444 ?
Ag2 Ag2 Ag2 96.480(18) 7_544 7_444 ?
Sn1 Ag2 Ag2 86.397(12) 8_444 4_554 ?
Sn1 Ag2 Ag2 86.416(12) 2_455 4_554 ?
Sn2 Ag2 Ag2 135.331(12) 6_445 4_554 ?
Sn2 Ag2 Ag2 32.152(14) 5_444 4_554 ?
Ag2 Ag2 Ag2 82.374(17) 2_545 4_554 ?
Ag1 Ag2 Ag2 86.200(8) 7_344 4_554 ?
Sc2 Ag2 Ag2 129.471(18) . 4_554 ?
Sc3 Ag2 Ag2 41.502(18) 1_554 4_554 ?
Sc2 Ag2 Ag2 127.385(17) 6_445 4_554 ?
Sc1 Ag2 Ag2 126.375(17) 6_445 4_554 ?
Sc1 Ag2 Ag2 48.277(17) 5_444 4_554 ?
Sc3 Ag2 Ag2 50.171(15) 6_445 4_554 ?
Ag2 Ag2 Ag2 180.000(10) 4 4_554 ?
Sn1 Ag2 Ag2 87.084(7) 7_444 4_554 ?
Sn1 Ag2 Ag2 87.791(7) 8_344 4_554 ?
Ag1 Ag2 Ag2 87.595(5) 7_444 4_554 ?
Ag1 Ag2 Ag2 87.602(5) 1_455 4_554 ?
Ag2 Ag2 Ag2 90.0 7_544 4_554 ?
Ag2 Ag2 Ag2 90.0 7_444 4_554 ?
Sn1 Ag2 Sn1 60.141(13) 8_444 5_445 ?
Sn1 Ag2 Sn1 96.658(13) 2_455 5_445 ?
Sn2 Ag2 Sn1 69.315(17) 6_445 5_445 ?
Sn2 Ag2 Sn1 157.294(18) 5_444 5_445 ?
Ag2 Ag2 Sn1 102.927(15) 2_545 5_445 ?
Ag1 Ag2 Sn1 125.386(13) 7_344 5_445 ?
Sc2 Ag2 Sn1 35.60(2) . 5_445 ?
Sc3 Ag2 Sn1 112.62(2) 1_554 5_445 ?
Sc2 Ag2 Sn1 81.11(2) 6_445 5_445 ?
Sc1 Ag2 Sn1 36.553(19) 6_445 5_445 ?
Sc1 Ag2 Sn1 105.41(2) 5_444 5_445 ?
Sc3 Ag2 Sn1 149.31(2) 6_445 5_445 ?
Ag2 Ag2 Sn1 33.462(8) 4 5_445 ?
Sn1 Ag2 Sn1 78.955(10) 7_444 5_445 ?
Sn1 Ag2 Sn1 123.535(11) 8_344 5_445 ?
Ag1 Ag2 Sn1 63.830(9) 7_444 5_445 ?
Ag1 Ag2 Sn1 79.376(7) 1_455 5_445 ?
Ag2 Ag2 Sn1 61.423(7) 7_544 5_445 ?
Ag2 Ag2 Sn1 109.055(9) 7_444 5_445 ?
Ag2 Ag2 Sn1 146.538(8) 4_554 5_445 ?
Sn1 Ag2 Sn1 96.682(12) 8_444 3_455 ?
Sn1 Ag2 Sn1 59.982(13) 2_455 3_455 ?
Sn2 Ag2 Sn1 71.525(16) 6_445 3_455 ?
Sn2 Ag2 Sn1 151.38(2) 5_444 3_455 ?
Ag2 Ag2 Sn1 129.08(2) 2_545 3_455 ?
Ag1 Ag2 Sn1 99.326(12) 7_344 3_455 ?
Sc2 Ag2 Sn1 35.54(2) . 3_455 ?
Sc3 Ag2 Sn1 112.17(2) 1_554 3_455 ?
Sc2 Ag2 Sn1 36.23(2) 6_445 3_455 ?
Sc1 Ag2 Sn1 81.961(19) 6_445 3_455 ?
Sc1 Ag2 Sn1 151.59(2) 5_444 3_455 ?
Sc3 Ag2 Sn1 103.043(18) 6_445 3_455 ?
Ag2 Ag2 Sn1 33.602(7) 4 3_455 ?
Sn1 Ag2 Sn1 124.509(12) 7_444 3_455 ?
Sn1 Ag2 Sn1 77.927(9) 8_344 3_455 ?
Ag1 Ag2 Sn1 111.514(9) 7_444 3_455 ?
Ag1 Ag2 Sn1 63.674(8) 1_455 3_455 ?
Ag2 Ag2 Sn1 77.423(9) 7_544 3_455 ?
Ag2 Ag2 Sn1 61.252(8) 7_444 3_455 ?
Ag2 Ag2 Sn1 146.398(7) 4_554 3_455 ?
Sn1 Ag2 Sn1 48.740(8) 5_445 3_455 ?
Sn1 Ag2 Ag1 127.307(15) 8_444 5_345 ?
Sn1 Ag2 Ag1 99.413(14) 2_455 5_345 ?
Sn2 Ag2 Ag1 23.362(13) 6_445 5_345 ?
Sn2 Ag2 Ag1 113.878(18) 5_444 5_345 ?
Ag2 Ag2 Ag1 79.655(14) 2_545 5_345 ?
Ag1 Ag2 Ag1 58.055(9) 7_344 5_345 ?
Sc2 Ag2 Ag1 82.67(2) . 5_345 ?
Sc3 Ag2 Ag1 159.95(2) 1_554 5_345 ?
Sc2 Ag2 Ag1 40.24(2) 6_445 5_345 ?
Sc1 Ag2 Ag1 74.12(2) 6_445 5_345 ?
Sc1 Ag2 Ag1 137.52(2) 5_444 5_345 ?
Sc3 Ag2 Ag1 106.21(2) 6_445 5_345 ?
Ag2 Ag2 Ag1 35.745(7) 4 5_345 ?
Sn1 Ag2 Ag1 96.648(11) 7_444 5_345 ?
Sn1 Ag2 Ag1 64.229(10) 8_344 5_345 ?
Ag1 Ag2 Ag1 115.111(11) 7_444 5_345 ?
Ag1 Ag2 Ag1 114.767(9) 1_455 5_345 ?
Ag2 Ag2 Ag1 124.847(7) 7_544 5_345 ?
Ag2 Ag2 Ag1 79.322(8) 7_444 5_345 ?
Ag2 Ag2 Ag1 144.255(7) 4_554 5_345 ?
Sn1 Ag2 Ag1 68.257(12) 5_445 5_345 ?
Sn1 Ag2 Ag1 52.161(9) 3_455 5_345 ?
Sn1 Ag2 Sc1 94.913(19) 8_444 1_455 ?
Sn1 Ag2 Sc1 25.920(12) 2_455 1_455 ?
Sn2 Ag2 Sc1 102.375(19) 6_445 1_455 ?
Sn2 Ag2 Sc1 128.89(2) 5_444 1_455 ?
Ag2 Ag2 Sc1 158.96(2) 2_545 1_455 ?
Ag1 Ag2 Sc1 104.37(2) 7_344 1_455 ?
Sc2 Ag2 Sc1 42.16(3) . 1_455 ?
Sc3 Ag2 Sc1 81.29(2) 1_554 1_455 ?
Sc2 Ag2 Sc1 45.10(3) 6_445 1_455 ?
Sc1 Ag2 Sc1 110.22(2) 6_445 1_455 ?
Sc1 Ag2 Sc1 140.71(3) 5_444 1_455 ?
Sc3 Ag2 Sc1 75.62(2) 6_445 1_455 ?
Ag2 Ag2 Sc1 67.811(8) 4 1_455 ?
Sn1 Ag2 Sc1 151.732(17) 7_444 1_455 ?
Sn1 Ag2 Sc1 69.651(17) 8_344 1_455 ?
Ag1 Ag2 Sc1 122.272(17) 7_444 1_455 ?
Ag1 Ag2 Sc1 36.262(14) 1_455 1_455 ?
Ag2 Ag2 Sc1 66.066(19) 7_544 1_455 ?
Ag2 Ag2 Sc1 38.627(16) 7_444 1_455 ?
Ag2 Ag2 Sc1 112.189(8) 4_554 1_455 ?
Sn1 Ag2 Sc1 73.688(12) 5_445 1_455 ?
Sn1 Ag2 Sc1 34.272(7) 3_455 1_455 ?
Ag1 Ag2 Sc1 79.868(14) 5_345 1_455 ?
Sn1 Ag2 Sc2 25.786(11) 8_444 6_545 ?
Sn1 Ag2 Sc2 96.69(2) 2_455 6_545 ?
Sn2 Ag2 Sc2 98.21(2) 6_445 6_545 ?
Sn2 Ag2 Sc2 133.45(2) 5_444 6_545 ?
Ag2 Ag2 Sc2 104.701(17) 2_545 6_545 ?
Ag1 Ag2 Sc2 155.372(17) 7_344 6_545 ?
Sc2 Ag2 Sc2 43.70(3) . 6_545 ?
Sc3 Ag2 Sc2 82.64(3) 1_554 6_545 ?
Sc2 Ag2 Sc2 110.81(2) 6_445 6_545 ?
Sc1 Ag2 Sc2 42.81(3) 6_445 6_545 ?
Sc1 Ag2 Sc2 76.85(2) 5_444 6_545 ?
Sc3 Ag2 Sc2 141.39(3) 6_445 6_545 ?
Ag2 Ag2 Sc2 67.832(8) 4 6_545 ?
Sn1 Ag2 Sc2 68.850(18) 7_444 6_545 ?
Sn1 Ag2 Sc2 152.077(16) 8_344 6_545 ?
Ag1 Ag2 Sc2 39.069(15) 7_444 6_545 ?
Ag1 Ag2 Sc2 68.555(16) 1_455 6_545 ?
Ag2 Ag2 Sc2 35.860(14) 7_544 6_545 ?
Ag2 Ag2 Sc2 122.46(2) 7_444 6_545 ?
Ag2 Ag2 Sc2 112.168(8) 4_554 6_545 ?
Sn1 Ag2 Sc2 34.376(7) 5_445 6_545 ?
Sn1 Ag2 Sc2 74.765(13) 3_455 6_545 ?
Ag1 Ag2 Sc2 102.199(13) 5_345 6_545 ?
Sc1 Ag2 Sc2 84.36(2) 1_455 6_545 ?
Sn1 Ag2 Sc2 124.647(18) 8_444 5_444 ?
Sn1 Ag2 Sc2 123.92(2) 2_455 5_444 ?
Sn2 Ag2 Sc2 72.327(16) 6_445 5_444 ?
Sn2 Ag2 Sc2 31.165(13) 5_444 5_444 ?
Ag2 Ag2 Sc2 34.515(16) 2_545 5_444 ?
Ag1 Ag2 Sc2 36.861(15) 7_344 5_444 ?
Sc2 Ag2 Sc2 167.43(3) . 5_444 ?
Sc3 Ag2 Sc2 104.59(2) 1_554 5_444 ?
Sc2 Ag2 Sc2 101.87(3) 6_445 5_444 ?
Sc1 Ag2 Sc2 102.72(3) 6_445 5_444 ?
Sc1 Ag2 Sc2 70.25(3) 5_444 5_444 ?
Sc3 Ag2 Sc2 71.44(3) 6_445 5_444 ?
Ag2 Ag2 Sc2 116.911(9) 4 5_444 ?
Sn1 Ag2 Sc2 68.467(19) 7_444 5_444 ?
Sn1 Ag2 Sc2 68.628(17) 8_344 5_444 ?
Ag1 Ag2 Sc2 99.491(18) 7_444 5_444 ?
Ag1 Ag2 Sc2 145.598(14) 1_455 5_444 ?
Ag2 Ag2 Sc2 147.978(12) 7_544 5_444 ?
Ag2 Ag2 Sc2 100.299(18) 7_444 5_444 ?
Ag2 Ag2 Sc2 63.089(9) 4_554 5_444 ?
Sn1 Ag2 Sc2 135.023(13) 5_445 5_444 ?
Sn1 Ag2 Sc2 134.599(14) 3_455 5_444 ?
Ag1 Ag2 Sc2 85.209(12) 5_345 5_444 ?
Sc1 Ag2 Sc2 138.14(2) 1_455 5_444 ?
Sc2 Ag2 Sc2 137.24(2) 6_545 5_444 ?
Sn1 Ag2 Ag2 99.681(11) 8_444 3_545 ?
Sn1 Ag2 Ag2 125.766(14) 2_455 3_545 ?
Sn2 Ag2 Ag2 19.523(17) 6_445 3_545 ?
Sn2 Ag2 Ag2 117.104(18) 5_444 3_545 ?
Ag2 Ag2 Ag2 63.345(19) 2_545 3_545 ?
Ag1 Ag2 Ag2 77.051(11) 7_344 3_545 ?
Sc2 Ag2 Ag2 81.51(2) . 3_545 ?
Sc3 Ag2 Ag2 160.86(2) 1_554 3_545 ?
Sc2 Ag2 Ag2 71.61(2) 6_445 3_545 ?
Sc1 Ag2 Ag2 41.93(2) 6_445 3_545 ?
Sc1 Ag2 Ag2 108.59(2) 5_444 3_545 ?
Sc3 Ag2 Ag2 136.98(2) 6_445 3_545 ?
Ag2 Ag2 Ag2 34.281(8) 4 3_545 ?
Sn1 Ag2 Ag2 66.000(11) 7_444 3_545 ?
Sn1 Ag2 Ag2 95.920(6) 8_344 3_545 ?
Ag1 Ag2 Ag2 81.844(7) 7_444 3_545 ?
Ag1 Ag2 Ag2 125.873(9) 1_455 3_545 ?
Ag2 Ag2 Ag2 112.033(6) 7_544 3_545 ?
Ag2 Ag2 Ag2 112.033(6) 7_444 3_545 ?
Ag2 Ag2 Ag2 145.719(8) 4_554 3_545 ?
Sn1 Ag2 Ag2 51.309(7) 5_445 3_545 ?
Sn1 Ag2 Ag2 66.874(11) 3_455 3_545 ?
Ag1 Ag2 Ag2 33.499(7) 5_345 3_545 ?
Sc1 Ag2 Ag2 100.943(12) 1_455 3_545 ?
Sc2 Ag2 Ag2 78.696(11) 6_545 3_545 ?
Sc2 Ag2 Ag2 86.552(15) 5_444 3_545 ?
Sn1 Ag2 Ag2 93.687(11) 8_444 3_544 ?
Sn1 Ag2 Ag2 118.761(14) 2_455 3_544 ?
Sn2 Ag2 Ag2 103.461(18) 6_445 3_544 ?
Sn2 Ag2 Ag2 19.347(17) 5_444 3_544 ?
Ag2 Ag2 Ag2 48.093(18) 2_545 3_544 ?
Ag1 Ag2 Ag2 70.511(11) 7_344 3_544 ?
Sc2 Ag2 Ag2 154.55(2) . 3_544 ?
Sc3 Ag2 Ag2 72.96(2) 1_554 3_544 ?
Sc2 Ag2 Ag2 133.47(2) 6_445 3_544 ?
Sc1 Ag2 Ag2 103.66(2) 6_445 3_544 ?
Sc1 Ag2 Ag2 38.65(2) 5_444 3_544 ?
Sc3 Ag2 Ag2 70.888(17) 6_445 3_544 ?
Ag2 Ag2 Ag2 145.719(8) 4 3_544 ?
Sn1 Ag2 Ag2 60.607(10) 7_444 3_544 ?
Sn1 Ag2 Ag2 92.260(7) 8_344 3_544 ?
Ag1 Ag2 Ag2 77.807(7) 7_444 3_544 ?
Ag1 Ag2 Ag2 121.121(10) 1_455 3_544 ?
Ag2 Ag2 Ag2 112.032(5) 7_544 3_544 ?
Ag2 Ag2 Ag2 112.032(6) 7_444 3_544 ?
Ag2 Ag2 Ag2 34.281(8) 4_554 3_544 ?
Sn1 Ag2 Ag2 138.899(9) 5_445 3_544 ?
Sn1 Ag2 Ag2 169.630(6) 3_455 3_544 ?
Ag1 Ag2 Ag2 120.489(12) 5_345 3_544 ?
Sc1 Ag2 Ag2 144.484(11) 1_455 3_544 ?
Sc2 Ag2 Ag2 115.312(12) 6_545 3_544 ?
Sc2 Ag2 Ag2 36.090(11) 5_444 3_544 ?
Ag2 Ag2 Ag2 111.439(16) 3_545 3_544 ?
Sn1 Ag2 Sc3 91.243(18) 8_444 2_546 ?
Sn1 Ag2 Sc3 160.576(17) 2_455 2_546 ?
Sn2 Ag2 Sc3 39.023(17) 6_445 2_546 ?
Sn2 Ag2 Sc3 89.041(17) 5_444 2_546 ?
Ag2 Ag2 Sc3 31.837(15) 2_545 2_546 ?
Ag1 Ag2 Sc3 75.127(19) 7_344 2_546 ?
Sc2 Ag2 Sc3 107.26(3) . 2_546 ?
Sc3 Ag2 Sc3 137.91(3) 1_554 2_546 ?
Sc2 Ag2 Sc3 102.30(3) 6_445 2_546 ?
Sc1 Ag2 Sc3 40.57(3) 6_445 2_546 ?
Sc1 Ag2 Sc3 75.86(2) 5_444 2_546 ?
Sc3 Ag2 Sc3 134.09(3) 6_445 2_546 ?
Ag2 Ag2 Sc3 68.060(8) 4 2_546 ?
Sn1 Ag2 Sc3 34.883(13) 7_444 2_546 ?
Sn1 Ag2 Sc3 108.728(17) 8_344 2_546 ?
Ag1 Ag2 Sc3 63.110(15) 7_444 2_546 ?
Ag1 Ag2 Sc3 149.896(16) 1_455 2_546 ?
Ag2 Ag2 Sc3 117.374(18) 7_544 2_546 ?
Ag2 Ag2 Sc3 138.466(16) 7_444 2_546 ?
Ag2 Ag2 Sc3 111.940(8) 4_554 2_546 ?
Sn1 Ag2 Sc3 71.778(12) 5_445 2_546 ?
Sn1 Ag2 Sc3 101.467(13) 3_455 2_546 ?
Ag1 Ag2 Sc3 62.094(12) 5_345 2_546 ?
Sc1 Ag2 Sc3 135.722(14) 1_455 2_546 ?
Sc2 Ag2 Sc3 82.57(2) 6_545 2_546 ?
Sc2 Ag2 Sc3 63.688(18) 5_444 2_546 ?
Ag2 Ag2 Sc3 34.947(8) 3_545 2_546 ?
Ag2 Ag2 Sc3 78.333(14) 3_544 2_546 ?
Sn1 Ag2 Sc3 23.292(12) 8_444 6_545 ?
Sn1 Ag2 Sc3 90.516(19) 2_455 6_545 ?
Sn2 Ag2 Sc3 137.99(2) 6_445 6_545 ?
Sn2 Ag2 Sc3 89.753(19) 5_444 6_545 ?
Ag2 Ag2 Sc3 100.860(16) 2_545 6_545 ?
Ag1 Ag2 Sc3 146.966(16) 7_344 6_545 ?
Sc2 Ag2 Sc3 77.75(2) . 6_545 ?
Sc3 Ag2 Sc3 40.83(2) 1_554 6_545 ?
Sc2 Ag2 Sc3 144.02(3) 6_445 6_545 ?
Sc1 Ag2 Sc3 78.72(3) 6_445 6_545 ?
Sc1 Ag2 Sc3 43.08(3) 5_444 6_545 ?
Sc3 Ag2 Sc3 102.00(2) 6_445 6_545 ?
Ag2 Ag2 Sc3 116.531(9) 4 6_545 ?
Sn1 Ag2 Sc3 70.066(17) 7_444 6_545 ?
Sn1 Ag2 Sc3 143.387(15) 8_344 6_545 ?
Ag1 Ag2 Sc3 40.938(14) 7_444 6_545 ?
Ag1 Ag2 Sc3 64.230(15) 1_455 6_545 ?
Ag2 Ag2 Sc3 36.170(12) 7_544 6_545 ?
Ag2 Ag2 Sc3 118.320(18) 7_444 6_545 ?
Ag2 Ag2 Sc3 63.469(9) 4_554 6_545 ?
Sn1 Ag2 Sc3 83.149(13) 5_445 6_545 ?
Sn1 Ag2 Sc3 113.112(14) 3_455 6_545 ?
Ag1 Ag2 Sc3 150.540(12) 5_345 6_545 ?
Sc1 Ag2 Sc3 99.34(2) 1_455 6_545 ?
Sc2 Ag2 Sc3 48.810(12) 6_545 6_545 ?
Sc2 Ag2 Sc3 112.068(18) 5_444 6_545 ?
Ag2 Ag2 Sc3 120.653(11) 3_545 6_545 ?
Ag2 Ag2 Sc3 76.801(11) 3_544 6_545 ?
Sc3 Ag2 Sc3 103.14(2) 2_546 6_545 ?
Ag2 Sn1 Ag1 119.694(16) 8_554 . ?
Ag2 Sn1 Ag2 120.130(15) 8_554 2_655 ?
Ag1 Sn1 Ag2 119.732(18) . 2_655 ?
Ag2 Sn1 Sc3 135.65(3) 8_554 2_656 ?
Ag1 Sn1 Sc3 76.30(3) . 2_656 ?
Ag2 Sn1 Sc3 66.70(2) 2_655 2_656 ?
Ag2 Sn1 Sc1 70.73(3) 8_554 2 ?
Ag1 Sn1 Sc1 65.96(3) . 2 ?
Ag2 Sn1 Sc1 130.60(2) 2_655 2 ?
Sc3 Sn1 Sc1 142.15(4) 2_656 2 ?
Ag2 Sn1 Sc2 65.24(3) 8_554 5_554 ?
Ag1 Sn1 Sc2 135.14(2) . 5_554 ?
Ag2 Sn1 Sc2 68.57(3) 2_655 5_554 ?
Sc3 Sn1 Sc2 134.62(3) 2_656 5_554 ?
Sc1 Sn1 Sc2 76.47(3) 2 5_554 ?
Ag2 Sn1 Sc2 131.06(2) 8_554 2_655 ?
Ag1 Sn1 Sc2 71.34(3) . 2_655 ?
Ag2 Sn1 Sc2 65.03(3) 2_655 2_655 ?
Sc3 Sn1 Sc2 92.67(3) 2_656 2_655 ?
Sc1 Sn1 Sc2 73.15(3) 2 2_655 ?
Sc2 Sn1 Sc2 75.101(17) 5_554 2_655 ?
Ag2 Sn1 Sc1 76.37(3) 8_554 . ?
Ag1 Sn1 Sc1 65.78(3) . . ?
Ag2 Sn1 Sc1 136.55(2) 2_655 . ?
Sc3 Sn1 Sc1 74.32(3) 2_656 . ?
Sc1 Sn1 Sc1 92.174(15) 2 . ?
Sc2 Sn1 Sc1 141.60(4) 5_554 . ?
Sc2 Sn1 Sc1 136.98(4) 2_655 . ?
Ag2 Sn1 Sc3 66.56(3) 8_554 5_554 ?
Ag1 Sn1 Sc3 131.85(2) . 5_554 ?
Ag2 Sn1 Sc3 79.71(3) 2_655 5_554 ?
Sc3 Sn1 Sc3 72.734(13) 2_656 5_554 ?
Sc1 Sn1 Sc3 136.58(4) 2 5_554 ?
Sc2 Sn1 Sc3 92.32(3) 5_554 5_554 ?
Sc2 Sn1 Sc3 144.74(3) 2_655 5_554 ?
Sc1 Sn1 Sc3 70.85(3) . 5_554 ?
Ag2 Sn1 Sn1 41.935(11) 8_554 7_454 ?
Ag1 Sn1 Sn1 161.519(12) . 7_454 ?
Ag2 Sn1 Sn1 78.738(15) 2_655 7_454 ?
Sc3 Sn1 Sn1 114.89(2) 2_656 7_454 ?
Sc1 Sn1 Sn1 102.35(3) 2 7_454 ?
Sc2 Sn1 Sn1 47.50(2) 5_554 7_454 ?
Sc2 Sn1 Sn1 120.49(3) 2_655 7_454 ?
Sc1 Sn1 Sn1 101.92(3) . 7_454 ?
Sc3 Sn1 Sn1 47.18(2) 5_554 7_454 ?
Ag2 Sn1 Sn1 161.714(13) 8_554 7_554 ?
Ag1 Sn1 Sn1 78.221(15) . 7_554 ?
Ag2 Sn1 Sn1 41.663(11) 2_655 7_554 ?
Sc3 Sn1 Sn1 47.61(2) 2_656 7_554 ?
Sc1 Sn1 Sn1 117.98(3) 2 7_554 ?
Sc2 Sn1 Sn1 100.00(3) 5_554 7_554 ?
Sc2 Sn1 Sn1 47.44(2) 2_655 7_554 ?
Sc1 Sn1 Sn1 117.44(3) . 7_554 ?
Sc3 Sn1 Sn1 105.18(3) 5_554 7_554 ?
Sn1 Sn1 Sn1 120.252(16) 7_454 7_554 ?
Ag2 Sn1 Sn1 78.139(9) 8_554 2 ?
Ag1 Sn1 Sn1 41.651(11) . 2 ?
Ag2 Sn1 Sn1 161.211(11) 2_655 2 ?
Sc3 Sn1 Sn1 104.16(2) 2_656 2 ?
Sc1 Sn1 Sn1 47.45(2) 2 2 ?
Sc2 Sn1 Sn1 120.88(3) 5_554 2 ?
Sc2 Sn1 Sn1 100.31(3) 2_655 2 ?
Sc1 Sn1 Sn1 47.20(2) . 2 ?
Sc3 Sn1 Sn1 114.20(2) 5_554 2 ?
Sn1 Sn1 Sn1 119.871(8) 7_454 2 ?
Sn1 Sn1 Sn1 119.871(8) 7_554 2 ?
Ag2 Sn1 Sn1 86.396(12) 8_554 4_554 ?
Ag1 Sn1 Sn1 90.560(7) . 4_554 ?
Ag2 Sn1 Sn1 86.415(12) 2_655 4_554 ?
Sc3 Sn1 Sn1 137.11(2) 2_656 4_554 ?
Sc1 Sn1 Sn1 44.525(19) 2 4_554 ?
Sc2 Sn1 Sn1 44.636(19) 5_554 4_554 ?
Sc2 Sn1 Sn1 44.70(2) 2_655 4_554 ?
Sc1 Sn1 Sn1 136.699(19) . 4_554 ?
Sc3 Sn1 Sn1 136.67(2) 5_554 4_554 ?
Sn1 Sn1 Sn1 90.0 7_454 4_554 ?
Sn1 Sn1 Sn1 90.0 7_554 4_554 ?
Sn1 Sn1 Sn1 90.751(9) 2 4_554 ?
Ag2 Sn1 Sn2 102.221(16) 8_554 6 ?
Ag1 Sn1 Sn2 129.869(16) . 6 ?
Ag2 Sn1 Sn2 37.966(13) 2_655 6 ?
Sc3 Sn1 Sn2 54.01(2) 2_656 6 ?
Sc1 Sn1 Sn2 161.90(2) 2 6 ?
Sc2 Sn1 Sn2 85.43(2) 5_554 6 ?
Sc2 Sn1 Sn2 101.98(3) 2_655 6 ?
Sc1 Sn1 Sn2 102.50(2) . 6 ?
Sc3 Sn1 Sn2 43.42(2) 5_554 6 ?
Sn1 Sn1 Sn2 64.536(14) 7_454 6 ?
Sn1 Sn1 Sn2 64.363(14) 7_554 6 ?
Sn1 Sn1 Sn2 149.238(14) 2 6 ?
Sn1 Sn1 Sn2 120.011(7) 4_554 6 ?
Ag2 Sn1 Sn1 93.604(12) 8_554 4 ?
Ag1 Sn1 Sn1 89.439(7) . 4 ?
Ag2 Sn1 Sn1 93.585(12) 2_655 4 ?
Sc3 Sn1 Sn1 42.89(2) 2_656 4 ?
Sc1 Sn1 Sn1 135.474(19) 2 4 ?
Sc2 Sn1 Sn1 135.364(19) 5_554 4 ?
Sc2 Sn1 Sn1 135.30(2) 2_655 4 ?
Sc1 Sn1 Sn1 43.301(19) . 4 ?
Sc3 Sn1 Sn1 43.33(2) 5_554 4 ?
Sn1 Sn1 Sn1 90.0 7_454 4 ?
Sn1 Sn1 Sn1 90.0 7_554 4 ?
Sn1 Sn1 Sn1 89.249(9) 2 4 ?
Sn1 Sn1 Sn1 180.0 4_554 4 ?
Sn2 Sn1 Sn1 59.989(7) 6 4 ?
Ag2 Sn1 Ag1 79.114(13) 8_554 7_454 ?
Ag1 Sn1 Ag1 161.189(16) . 7_454 ?
Ag2 Sn1 Ag1 41.615(13) 2_655 7_454 ?
Sc3 Sn1 Ag1 90.38(3) 2_656 7_454 ?
Sc1 Sn1 Ag1 125.37(2) 2 7_454 ?
Sc2 Sn1 Ag1 49.44(2) 5_554 7_454 ?
Sc2 Sn1 Ag1 96.50(3) 2_655 7_454 ?
Sc1 Sn1 Ag1 123.77(3) . 7_454 ?
Sc3 Sn1 Ag1 52.99(2) 5_554 7_454 ?
Sn1 Sn1 Ag1 37.263(8) 7_454 7_454 ?
Sn1 Sn1 Ag1 82.991(14) 7_554 7_454 ?
Sn1 Sn1 Ag1 157.110(8) 2 7_454 ?
Sn1 Sn1 Ag1 90.347(4) 4_554 7_454 ?
Sn2 Sn1 Ag1 36.842(10) 6 7_454 ?
Sn1 Sn1 Ag1 89.653(4) 4 7_454 ?
Ag2 Sn1 Ag2 41.476(11) 8_554 7_544 ?
Ag1 Sn1 Ag2 78.722(16) . 7_544 ?
Ag2 Sn1 Ag2 161.525(16) 2_655 7_544 ?
Sc3 Sn1 Ag2 123.06(2) 2_656 7_544 ?
Sc1 Sn1 Ag2 53.23(2) 2 7_544 ?
Sc2 Sn1 Ag2 98.21(3) 5_554 7_544 ?
Sc2 Sn1 Ag2 125.62(3) 2_655 7_544 ?
Sc1 Sn1 Ag2 48.77(2) . 7_544 ?
Sc3 Sn1 Ag2 88.30(3) 5_554 7_544 ?
Sn1 Sn1 Ag2 82.801(13) 7_454 7_544 ?
Sn1 Sn1 Ag2 156.782(10) 7_554 7_544 ?
Sn1 Sn1 Ag2 37.124(9) 2 7_544 ?
Sn1 Sn1 Ag2 92.915(7) 4_554 7_544 ?
Sn2 Sn1 Ag2 131.715(15) 6 7_544 ?
Sn1 Sn1 Ag2 87.084(7) 4 7_544 ?
Ag1 Sn1 Ag2 119.989(14) 7_454 7_544 ?
Ag2 Sn1 Ag2 159.938(15) 8_554 8_654 ?
Ag1 Sn1 Ag2 41.154(10) . 8_654 ?
Ag2 Sn1 Ag2 78.578(14) 2_655 8_654 ?
Sc3 Sn1 Ag2 55.57(2) 2_656 8_654 ?
Sc1 Sn1 Ag2 91.82(3) 2 8_654 ?
Sc2 Sn1 Ag2 121.44(2) 5_554 8_654 ?
Sc2 Sn1 Ag2 46.96(2) 2_655 8_654 ?
Sc1 Sn1 Ag2 95.08(3) . 8_654 ?
Sc3 Sn1 Ag2 128.27(2) 5_554 8_654 ?
Sn1 Sn1 Ag2 157.301(10) 7_454 8_654 ?
Sn1 Sn1 Ag2 37.207(9) 7_554 8_654 ?
Sn1 Sn1 Ag2 82.758(6) 2 8_654 ?
Sn1 Sn1 Ag2 87.790(7) 4_554 8_654 ?
Sn2 Sn1 Ag2 97.315(14) 6 8_654 ?
Sn1 Sn1 Ag2 92.209(7) 4 8_654 ?
Ag1 Sn1 Ag2 120.132(10) 7_454 8_654 ?
Ag2 Sn1 Ag2 119.868(10) 7_544 8_654 ?
Ag2 Sn1 Sn2 35.644(12) 8_554 . ?
Ag1 Sn1 Sn2 102.744(16) . . ?
Ag2 Sn1 Sn2 130.560(14) 2_655 . ?
Sc3 Sn1 Sn2 103.67(2) 2_656 . ?
Sc1 Sn1 Sn2 87.85(2) 2 . ?
Sc2 Sn1 Sn2 99.31(3) 5_554 . ?
Sc2 Sn1 Sn2 160.93(2) 2_655 . ?
Sc1 Sn1 Sn2 42.99(3) . . ?
Sc3 Sn1 Sn2 52.21(3) 5_554 . ?
Sn1 Sn1 Sn2 61.233(12) 7_454 . ?
Sn1 Sn1 Sn2 150.744(8) 7_554 . ?
Sn1 Sn1 Sn2 66.482(9) 2 . ?
Sn1 Sn1 Sn2 119.099(7) 4_554 . ?
Sn2 Sn1 Sn2 95.626(15) 6 . ?
Sn1 Sn1 Sn2 60.901(8) 4 . ?
Ag1 Sn1 Sn2 93.188(13) 7_454 . ?
Ag2 Sn1 Sn2 36.132(8) 7_544 . ?
Ag2 Sn1 Sn2 137.966(13) 8_654 . ?
Ag2 Sn1 Sn2 135.479(15) 8_554 1_655 ?
Ag1 Sn1 Sn2 35.214(8) . 1_655 ?
Ag2 Sn1 Sn2 98.755(16) 2_655 1_655 ?
Sc3 Sn1 Sn2 41.46(2) 2_656 1_655 ?
Sc1 Sn1 Sn2 101.09(3) 2 1_655 ?
Sc2 Sn1 Sn2 157.73(3) 5_554 1_655 ?
Sc2 Sn1 Sn2 82.98(3) 2_655 1_655 ?
Sc1 Sn1 Sn2 59.94(3) . 1_655 ?
Sc3 Sn1 Sn2 103.64(2) 5_554 1_655 ?
Sn1 Sn1 Sn2 150.810(7) 7_454 1_655 ?
Sn1 Sn1 Sn2 61.136(12) 7_554 1_655 ?
Sn1 Sn1 Sn2 66.541(9) 2 1_655 ?
Sn1 Sn1 Sn2 119.023(8) 4_554 1_655 ?
Sn2 Sn1 Sn2 95.472(15) 6 1_655 ?
Sn1 Sn1 Sn2 60.977(7) 4 1_655 ?
Ag1 Sn1 Sn2 131.436(10) 7_454 1_655 ?
Ag2 Sn1 Sn2 97.697(14) 7_544 1_655 ?
Ag2 Sn1 Sn2 36.316(11) 8_654 1_655 ?
Sn2 Sn1 Sn2 102.733(13) . 1_655 ?
Ag2 Sn1 Sn2 30.975(12) 8_554 2 ?
Ag1 Sn1 Sn2 97.764(16) . 2 ?
Ag2 Sn1 Sn2 132.138(14) 2_655 2 ?
Sc3 Sn1 Sn2 157.98(2) 2_656 2 ?
Sc1 Sn1 Sn2 39.84(3) 2 2 ?
Sc2 Sn1 Sn2 63.80(3) 5_554 2 ?
Sc2 Sn1 Sn2 105.64(2) 2_655 2 ?
Sc1 Sn1 Sn2 83.87(2) . 2 ?
Sc3 Sn1 Sn2 97.46(3) 5_554 2 ?
Sn1 Sn1 Sn2 66.214(13) 7_454 2 ?
Sn1 Sn1 Sn2 152.855(7) 7_554 2 ?
Sn1 Sn1 Sn2 61.157(9) 2 2 ?
Sn1 Sn1 Sn2 63.047(7) 4_554 2 ?
Sn2 Sn1 Sn2 130.60(2) 6 2 ?
Sn1 Sn1 Sn2 116.953(7) 4 2 ?
Ag1 Sn1 Sn2 99.383(14) 7_454 2 ?
Ag2 Sn1 Sn2 35.403(8) 7_544 2 ?
Ag2 Sn1 Sn2 131.286(13) 8_654 2 ?
Sn2 Sn1 Sn2 56.399(12) . 2 ?
Sn2 Sn1 Sn2 127.698(10) 1_655 2 ?
Ag2 Sn1 Sn2 126.896(16) 8_554 2_655 ?
Ag1 Sn1 Sn2 31.118(7) . 2_655 ?
Ag2 Sn1 Sn2 101.249(16) 2_655 2_655 ?
Sc3 Sn1 Sn2 89.06(3) 2_656 2_655 ?
Sc1 Sn1 Sn2 56.87(3) 2 2_655 ?
Sc2 Sn1 Sn2 106.83(2) 5_554 2_655 ?
Sc2 Sn1 Sn2 41.53(3) 2_655 2_655 ?
Sc1 Sn1 Sn2 96.44(3) . 2_655 ?
Sc3 Sn1 Sn2 159.89(2) 5_554 2_655 ?
Sn1 Sn1 Sn2 152.929(7) 7_454 2_655 ?
Sn1 Sn1 Sn2 66.111(13) 7_554 2_655 ?
Sn1 Sn1 Sn2 61.225(9) 2 2_655 ?
Sn1 Sn1 Sn2 63.110(7) 4_554 2_655 ?
Sn2 Sn1 Sn2 130.32(2) 6 2_655 ?
Sn1 Sn1 Sn2 116.890(7) 4 2_655 ?
Ag1 Sn1 Sn2 137.903(10) 7_454 2_655 ?
Ag2 Sn1 Sn2 94.849(14) 7_544 2_655 ?
Ag2 Sn1 Sn2 34.964(10) 8_654 2_655 ?
Sn2 Sn1 Sn2 127.707(10) . 2_655 ?
Sn2 Sn1 Sn2 56.260(12) 1_655 2_655 ?
Sn2 Sn1 Sn2 96.544(13) 2 2_655 ?
Ag2 Sn1 Sn2 99.125(15) 8_554 5_554 ?
Ag1 Sn1 Sn2 132.319(15) . 5_554 ?
Ag2 Sn1 Sn2 28.803(12) 2_655 5_554 ?
Sc3 Sn1 Sn2 95.49(3) 2_656 5_554 ?
Sc1 Sn1 Sn2 107.41(2) 2 5_554 ?
Sc2 Sn1 Sn2 39.98(3) 5_554 5_554 ?
Sc2 Sn1 Sn2 62.10(3) 2_655 5_554 ?
Sc1 Sn1 Sn2 157.40(2) . 5_554 ?
Sc3 Sn1 Sn2 86.95(2) 5_554 5_554 ?
Sn1 Sn1 Sn2 63.555(13) 7_454 5_554 ?
Sn1 Sn1 Sn2 63.397(13) 7_554 5_554 ?
Sn1 Sn1 Sn2 154.462(14) 2 5_554 ?
Sn1 Sn1 Sn2 63.712(7) 4_554 5_554 ?
Sn2 Sn1 Sn2 56.299(10) 6 5_554 ?
Sn1 Sn1 Sn2 116.289(7) 4 5_554 ?
Ag1 Sn1 Sn2 34.626(10) 7_454 5_554 ?
Ag2 Sn1 Sn2 137.538(14) 7_544 5_554 ?
Ag2 Sn1 Sn2 95.451(12) 8_654 5_554 ?
Sn2 Sn1 Sn2 124.651(18) . 5_554 ?
Sn2 Sn1 Sn2 124.403(18) 1_655 5_554 ?
Sn2 Sn1 Sn2 103.781(15) 2 5_554 ?
Sn2 Sn1 Sn2 103.625(15) 2_655 5_554 ?
Ag2 Sn1 Ag2 52.934(14) 8_554 5_554 ?
Ag1 Sn1 Ag2 106.350(11) . 5_554 ?
Ag2 Sn1 Ag2 103.140(12) 2_655 5_554 ?
Sc3 Sn1 Ag2 168.75(2) 2_656 5_554 ?
Sc1 Sn1 Ag2 41.20(2) 2 5_554 ?
Sc2 Sn1 Ag2 36.84(3) 5_554 5_554 ?
Sc2 Sn1 Ag2 78.14(2) 2_655 5_554 ?
Sc1 Sn1 Ag2 116.85(2) . 5_554 ?
Sc3 Sn1 Ag2 111.21(3) 5_554 5_554 ?
Sn1 Sn1 Ag2 65.733(8) 7_454 5_554 ?
Sn1 Sn1 Ag2 121.639(7) 7_554 5_554 ?
Sn1 Sn1 Ag2 84.084(9) 2 5_554 ?
Sn1 Sn1 Ag2 33.462(7) 4_554 5_554 ?
Sn2 Sn1 Ag2 121.121(11) 6 5_554 ?
Sn1 Sn1 Ag2 146.538(8) 4 5_554 ?
Ag1 Sn1 Ag2 84.290(8) 7_454 5_554 ?
Ag2 Sn1 Ag2 68.083(9) 7_544 5_554 ?
Ag2 Sn1 Ag2 119.217(10) 8_654 5_554 ?
Sn2 Sn1 Ag2 86.552(13) . 5_554 ?
Sn2 Sn1 Ag2 141.426(9) 1_655 5_554 ?
Sn2 Sn1 Ag2 33.271(6) 2 5_554 ?
Sn2 Sn1 Ag2 88.285(12) 2_655 5_554 ?
Sn2 Sn1 Ag2 74.545(10) 5_554 5_554 ?
Ag2 Sn1 Ag2 103.189(13) 8_554 3_654 ?
Ag1 Sn1 Ag2 106.428(12) . 3_654 ?
Ag2 Sn1 Ag2 52.812(14) 2_655 3_654 ?
Sc3 Sn1 Ag2 111.43(2) 2_656 3_654 ?
Sc1 Sn1 Ag2 77.98(2) 2 3_654 ?
Sc2 Sn1 Ag2 39.59(2) 5_554 3_654 ?
Sc2 Sn1 Ag2 36.73(2) 2_655 3_654 ?
Sc1 Sn1 Ag2 169.56(2) . 3_654 ?
Sc3 Sn1 Ag2 118.79(2) 5_554 3_654 ?
Sn1 Sn1 Ag2 83.783(9) 7_454 3_654 ?
Sn1 Sn1 Ag2 65.527(8) 7_554 3_654 ?
Sn1 Sn1 Ag2 122.373(13) 2 3_654 ?
Sn1 Sn1 Ag2 33.603(7) 4_554 3_654 ?
Sn2 Sn1 Ag2 87.827(12) 6 3_654 ?
Sn1 Sn1 Ag2 146.397(7) 4 3_654 ?
Ag1 Sn1 Ag2 65.812(8) 7_454 3_654 ?
Ag2 Sn1 Ag2 124.509(12) 7_544 3_654 ?
Ag2 Sn1 Ag2 81.918(9) 8_654 3_654 ?
Sn2 Sn1 Ag2 138.483(12) . 3_654 ?
Sn2 Sn1 Ag2 118.143(13) 1_655 3_654 ?
Sn2 Sn1 Ag2 90.586(11) 2 3_654 ?
Sn2 Sn1 Ag2 75.354(11) 2_655 3_654 ?
Sn2 Sn1 Ag2 32.919(6) 5_554 3_654 ?
Ag2 Sn1 Ag2 57.326(10) 5_554 3_654 ?
Ag2 Sn1 Ag1 102.221(14) 8_554 3_554 ?
Ag1 Sn1 Ag1 58.206(8) . 3_554 ?
Ag2 Sn1 Ag1 102.255(14) 2_655 3_554 ?
Sc3 Sn1 Ag1 119.73(2) 2_656 3_554 ?
Sc1 Sn1 Ag1 34.51(3) 2 3_554 ?
Sc2 Sn1 Ag1 76.97(2) 5_554 3_554 ?
Sc2 Sn1 Ag1 39.16(2) 2_655 3_554 ?
Sc1 Sn1 Ag1 113.52(2) . 3_554 ?
Sc3 Sn1 Ag1 167.26(2) 5_554 3_554 ?
Sn1 Sn1 Ag1 120.503(7) 7_454 3_554 ?
Sn1 Sn1 Ag1 83.728(8) 7_554 3_554 ?
Sn1 Sn1 Ag1 67.123(9) 2 3_554 ?
Sn1 Sn1 Ag1 32.354(6) 4_554 3_554 ?
Sn2 Sn1 Ag1 140.193(10) 6 3_554 ?
Sn1 Sn1 Ag1 147.645(6) 4 3_554 ?
Ag1 Sn1 Ag1 120.780(7) 7_454 3_554 ?
Ag2 Sn1 Ag1 86.478(10) 7_544 3_554 ?
Ag2 Sn1 Ag1 64.168(9) 8_654 3_554 ?
Sn2 Sn1 Ag1 122.102(10) . 3_554 ?
Sn2 Sn1 Ag1 88.575(11) 1_655 3_554 ?
Sn2 Sn1 Ag1 71.762(12) 2 3_554 ?
Sn2 Sn1 Ag1 32.584(8) 2_655 3_554 ?
Sn2 Sn1 Ag1 89.075(11) 5_554 3_554 ?
Ag2 Sn1 Ag1 56.051(11) 5_554 3_554 ?
Ag2 Sn1 Ag1 56.180(10) 3_654 3_554 ?
Ag2 Sn1 Ag1 108.406(14) 8_554 3 ?
Ag1 Sn1 Ag1 57.403(8) . 3 ?
Ag2 Sn1 Ag1 108.407(13) 2_655 3 ?
Sc3 Sn1 Ag1 42.02(2) 2_656 3 ?
Sc1 Sn1 Ag1 112.62(2) 2 3 ?
Sc2 Sn1 Ag1 167.31(2) 5_554 3 ?
Sc2 Sn1 Ag1 115.42(2) 2_655 3 ?
Sc1 Sn1 Ag1 33.82(2) . 3 ?
Sc3 Sn1 Ag1 74.99(2) 5_554 3 ?
Sn1 Sn1 Ag1 120.207(7) 7_454 3 ?
Sn1 Sn1 Ag1 83.783(8) 7_554 3 ?
Sn1 Sn1 Ag1 65.957(8) 2 3 ?
Sn1 Sn1 Ag1 147.964(6) 4_554 3 ?
Sn2 Sn1 Ag1 85.334(11) 6 3 ?
Sn1 Sn1 Ag1 32.036(6) 4 3 ?
Ag1 Sn1 Ag1 119.804(8) 7_454 3 ?
Ag2 Sn1 Ag1 81.570(10) 7_544 3 ?
Ag2 Sn1 Ag1 68.473(9) 8_654 3 ?
Sn2 Sn1 Ag1 72.980(13) . 3 ?
Sn2 Sn1 Ag1 32.631(9) 1_655 3 ?
Sn2 Sn1 Ag1 116.972(10) 2 3 ?
Sn2 Sn1 Ag1 85.808(10) 2_655 3 ?
Sn2 Sn1 Ag1 136.911(9) 5_554 3 ?
Ag2 Sn1 Ag1 148.453(9) 5_554 3 ?
Ag2 Sn1 Ag1 148.404(10) 3_654 3 ?
Ag1 Sn1 Ag1 115.609(11) 3_554 3 ?
Ag2 Sn1 Ag2 62.816(15) 8_554 5 ?
Ag1 Sn1 Ag2 104.202(11) . 5 ?
Ag2 Sn1 Ag2 108.251(11) 2_655 5 ?
Sc3 Sn1 Ag2 73.37(2) 2_656 5 ?
Sc1 Sn1 Ag2 117.78(2) 2 5 ?
Sc2 Sn1 Ag2 114.80(2) 5_554 5 ?
Sc2 Sn1 Ag2 166.04(2) 2_655 5 ?
Sc1 Sn1 Ag2 39.69(2) . 5 ?
Sc3 Sn1 Ag2 31.52(2) 5_554 5 ?
Sn1 Sn1 Ag2 67.571(7) 7_454 5 ?
Sn1 Sn1 Ag2 119.142(7) 7_554 5 ?
Sn1 Sn1 Ag2 83.276(9) 2 5 ?
Sn1 Sn1 Ag2 149.212(7) 4_554 5 ?
Sn2 Sn1 Ag2 70.292(11) 6 5 ?
Sn1 Sn1 Ag2 30.788(7) 4 5 ?
Ag1 Sn1 Ag2 84.131(8) 7_454 5 ?
Ag2 Sn1 Ag2 64.558(8) 7_544 5 ?
Ag2 Sn1 Ag2 121.072(10) 8_654 5 ?
Sn2 Sn1 Ag2 31.761(6) . 5 ?
Sn2 Sn1 Ag2 86.172(13) 1_655 5 ?
Sn2 Sn1 Ag2 87.952(11) 2 5 ?
Sn2 Sn1 Ag2 135.319(9) 2_655 5 ?
Sn2 Sn1 Ag2 118.430(10) 5_554 5 ?
Ag2 Sn1 Ag2 115.750(13) 5_554 5 ?
Ag2 Sn1 Ag2 149.248(9) 3_654 5 ?
Ag1 Sn1 Ag2 149.485(8) 3_554 5 ?
Ag1 Sn1 Ag2 53.585(11) 3 5 ?
Ag2 Sn1 Ag2 108.325(13) 8_554 3_655 ?
Ag1 Sn1 Ag2 104.279(12) . 3_655 ?
Ag2 Sn1 Ag2 62.662(15) 2_655 3_655 ?
Sc3 Sn1 Ag2 31.16(2) 2_656 3_655 ?
Sc1 Sn1 Ag2 165.85(2) 2 3_655 ?
Sc2 Sn1 Ag2 116.44(2) 5_554 3_655 ?
Sc2 Sn1 Ag2 114.54(2) 2_655 3_655 ?
Sc1 Sn1 Ag2 74.10(2) . 3_655 ?
Sc3 Sn1 Ag2 42.31(2) 5_554 3_655 ?
Sn1 Sn1 Ag2 84.229(9) 7_454 3_655 ?
Sn1 Sn1 Ag2 67.377(7) 7_554 3_655 ?
Sn1 Sn1 Ag2 118.411(13) 2 3_655 ?
Sn1 Sn1 Ag2 149.077(7) 4_554 3_655 ?
Sn2 Sn1 Ag2 31.669(7) 6 3_655 ?
Sn1 Sn1 Ag2 30.923(7) 4 3_655 ?
Ag1 Sn1 Ag2 67.024(8) 7_454 3_655 ?
Ag2 Sn1 Ag2 116.301(12) 7_544 3_655 ?
Ag2 Sn1 Ag2 86.121(10) 8_654 3_655 ?
Sn2 Sn1 Ag2 84.373(10) . 3_655 ?
Sn2 Sn1 Ag2 69.302(9) 1_655 3_655 ?
Sn2 Sn1 Ag2 138.493(11) 2 3_655 ?
Sn2 Sn1 Ag2 120.198(12) 2_655 3_655 ?
Sn2 Sn1 Ag2 86.732(11) 5_554 3_655 ?
Ag2 Sn1 Ag2 149.270(9) 5_554 3_655 ?
Ag2 Sn1 Ag2 115.474(13) 3_654 3_655 ?
Ag1 Sn1 Ag2 149.448(10) 3_554 3_655 ?
Ag1 Sn1 Ag2 53.706(10) 3 3_655 ?
Ag2 Sn1 Ag2 52.889(9) 5 3_655 ?
Ag2 Sn1 Sc2 25.963(15) 8_554 2 ?
Ag1 Sn1 Sc2 133.002(17) . 2 ?
Ag2 Sn1 Sc2 100.267(19) 2_655 2 ?
Sc3 Sn1 Sc2 147.26(3) 2_656 2 ?
Sc1 Sn1 Sc2 69.52(3) 2 2 ?
Sc2 Sn1 Sc2 39.28(3) 5_554 2 ?
Sc2 Sn1 Sc2 109.294(19) 2_655 2 ?
Sc1 Sn1 Sc2 102.33(3) . 2 ?
Sc3 Sn1 Sc2 75.45(2) 5_554 2 ?
Sn1 Sn1 Sc2 32.832(13) 7_454 2 ?
Sn1 Sn1 Sc2 138.339(16) 7_554 2 ?
Sn1 Sn1 Sc2 95.662(15) 2 2 ?
Sn1 Sn1 Sc2 66.936(7) 4_554 2 ?
Sn2 Sn1 Sc2 96.684(18) 6 2 ?
Sn1 Sn1 Sc2 113.064(7) 4 2 ?
Ag1 Sn1 Sc2 63.932(16) 7_454 2 ?
Ag2 Sn1 Sc2 62.823(16) 7_544 2 ?
Ag2 Sn1 Sc2 154.688(12) 8_654 2 ?
Sn2 Sn1 Sc2 60.843(15) . 2 ?
Sn2 Sn1 Sc2 160.432(17) 1_655 2 ?
Sn2 Sn1 Sc2 35.472(17) 2 2 ?
Sn2 Sn1 Sc2 123.510(14) 2_655 2 ?
Sn2 Sn1 Sc2 75.164(17) 5_554 2 ?
Ag2 Sn1 Sc2 35.911(8) 5_554 2 ?
Ag2 Sn1 Sc2 77.651(12) 3_654 2 ?
Ag1 Sn1 Sc2 91.835(12) 3_554 2 ?
Ag1 Sn1 Sc2 133.778(11) 3 2 ?
Ag2 Sn1 Sc2 83.573(11) 5 2 ?
Ag2 Sn1 Sc2 116.133(12) 3_655 2 ?
Ag2 Sn2 Ag2 90.66(2) 6_545 7_544 ?
Ag2 Sn2 Ag1 133.38(2) 6_545 1_455 ?
Ag2 Sn2 Ag1 65.050(14) 7_544 1_455 ?
Ag2 Sn2 Ag1 65.051(13) 6_545 3_455 ?
Ag2 Sn2 Ag1 133.38(2) 7_544 3_455 ?
Ag1 Sn2 Ag1 102.42(4) 1_455 3_455 ?
Ag2 Sn2 Ag2 64.808(17) 6_545 5 ?
Ag2 Sn2 Ag2 141.13(3) 7_544 5 ?
Ag1 Sn2 Ag2 153.25(3) 1_455 5 ?
Ag1 Sn2 Ag2 64.734(13) 3_455 5 ?
Ag2 Sn2 Ag2 141.13(3) 6_545 8_554 ?
Ag2 Sn2 Ag2 64.807(17) 7_544 8_554 ?
Ag1 Sn2 Ag2 64.734(13) 1_455 8_554 ?
Ag1 Sn2 Ag2 153.25(3) 3_455 8_554 ?
Ag2 Sn2 Ag2 115.70(3) 5 8_554 ?
Ag2 Sn2 Sc3 134.289(14) 6_545 2_556 ?
Ag2 Sn2 Sc3 134.289(14) 7_544 2_556 ?
Ag1 Sn2 Sc3 75.14(2) 1_455 2_556 ?
Ag1 Sn2 Sc3 75.14(2) 3_455 2_556 ?
Ag2 Sn2 Sc3 78.76(2) 5 2_556 ?
Ag2 Sn2 Sc3 78.76(2) 8_554 2_556 ?
Ag2 Sn2 Sc1 68.81(2) 6_545 . ?
Ag2 Sn2 Sc1 68.81(2) 7_544 . ?
Ag1 Sn2 Sc1 127.542(18) 1_455 . ?
Ag1 Sn2 Sc1 127.542(18) 3_455 . ?
Ag2 Sn2 Sc1 74.13(2) 5 . ?
Ag2 Sn2 Sc1 74.13(2) 8_554 . ?
Sc3 Sn2 Sc1 127.60(4) 2_556 . ?
Ag2 Sn2 Sc2 65.62(2) 6_545 . ?
Ag2 Sn2 Sc2 65.62(2) 7_544 . ?
Ag1 Sn2 Sc2 68.100(18) 1_455 . ?
Ag1 Sn2 Sc2 68.100(18) 3_455 . ?
Ag2 Sn2 Sc2 121.818(13) 5 . ?
Ag2 Sn2 Sc2 121.818(13) 8_554 . ?
Sc3 Sn2 Sc2 119.30(4) 2_556 . ?
Sc1 Sn2 Sc2 113.10(4) . . ?
Ag2 Sn2 Sc3 111.77(2) 6_545 5_554 ?
Ag2 Sn2 Sc3 111.77(2) 7_544 5_554 ?
Ag1 Sn2 Sc3 114.084(17) 1_455 5_554 ?
Ag1 Sn2 Sc3 114.084(17) 3_455 5_554 ?
Ag2 Sn2 Sc3 57.923(13) 5 5_554 ?
Ag2 Sn2 Sc3 57.924(13) 8_554 5_554 ?
Sc3 Sn2 Sc3 64.803(15) 2_556 5_554 ?
Sc1 Sn2 Sc3 62.79(3) . 5_554 ?
Sc2 Sn2 Sc3 175.89(4) . 5_554 ?
Ag2 Sn2 Sc1 105.79(2) 6_545 1_455 ?
Ag2 Sn2 Sc1 105.79(2) 7_544 1_455 ?
Ag1 Sn2 Sc1 51.402(18) 1_455 1_455 ?
Ag1 Sn2 Sc1 51.402(18) 3_455 1_455 ?
Ag2 Sn2 Sc1 109.61(2) 5 1_455 ?
Ag2 Sn2 Sc1 109.61(2) 8_554 1_455 ?
Sc3 Sn2 Sc1 60.58(3) 2_556 1_455 ?
Sc1 Sn2 Sc1 171.82(4) . 1_455 ?
Sc2 Sn2 Sc1 58.72(3) . 1_455 ?
Sc3 Sn2 Sc1 125.38(3) 5_554 1_455 ?
Ag2 Sn2 Sc2 45.360(13) 6_545 6_545 ?
Ag2 Sn2 Sc2 45.361(13) 7_544 6_545 ?
Ag1 Sn2 Sc2 101.986(17) 1_455 6_545 ?
Ag1 Sn2 Sc2 101.986(17) 3_455 6_545 ?
Ag2 Sn2 Sc2 103.63(2) 5 6_545 ?
Ag2 Sn2 Sc2 103.63(2) 8_554 6_545 ?
Sc3 Sn2 Sc2 175.20(4) 2_556 6_545 ?
Sc1 Sn2 Sc2 57.20(3) . 6_545 ?
Sc2 Sn2 Sc2 55.898(14) . 6_545 ?
Sc3 Sn2 Sc2 120.00(3) 5_554 6_545 ?
Sc1 Sn2 Sc2 114.62(3) 1_455 6_545 ?
Ag2 Sn2 Sn2 128.95(2) 6_545 2 ?
Ag2 Sn2 Sn2 38.465(13) 7_544 2 ?
Ag1 Sn2 Sn2 38.249(18) 1_455 2 ?
Ag1 Sn2 Sn2 139.622(18) 3_455 2 ?
Ag2 Sn2 Sn2 153.29(2) 5 2 ?
Ag2 Sn2 Sn2 38.073(12) 8_554 2 ?
Sc3 Sn2 Sn2 95.896(10) 2_556 2 ?
Sc1 Sn2 Sn2 89.436(4) . 2 ?
Sc2 Sn2 Sn2 83.776(12) . 2 ?
Sc3 Sn2 Sn2 95.973(11) 5_554 2 ?
Sc1 Sn2 Sn2 89.564(3) 1_455 2 ?
Sc2 Sn2 Sn2 83.804(11) 6_545 2 ?
Ag2 Sn2 Sn2 38.466(13) 6_545 2_556 ?
Ag2 Sn2 Sn2 128.95(2) 7_544 2_556 ?
Ag1 Sn2 Sn2 139.622(18) 1_455 2_556 ?
Ag1 Sn2 Sn2 38.248(18) 3_455 2_556 ?
Ag2 Sn2 Sn2 38.073(12) 5 2_556 ?
Ag2 Sn2 Sn2 153.29(2) 8_554 2_556 ?
Sc3 Sn2 Sn2 95.896(11) 2_556 2_556 ?
Sc1 Sn2 Sn2 89.436(4) . 2_556 ?
Sc2 Sn2 Sn2 83.776(12) . 2_556 ?
Sc3 Sn2 Sn2 95.973(11) 5_554 2_556 ?
Sc1 Sn2 Sn2 89.563(3) 1_455 2_556 ?
Sc2 Sn2 Sn2 83.803(11) 6_545 2_556 ?
Sn2 Sn2 Sn2 165.93(3) 2 2_556 ?
Ag2 Sn2 Sn1 154.39(2) 6_545 7_454 ?
Ag2 Sn2 Sn1 100.972(14) 7_544 7_454 ?
Ag1 Sn2 Sn1 72.089(10) 1_455 7_454 ?
Ag1 Sn2 Sn1 118.17(2) 3_455 7_454 ?
Ag2 Sn2 Sn1 92.802(18) 5 7_454 ?
Ag2 Sn2 Sn1 37.057(11) 8_554 7_454 ?
Sc3 Sn2 Sn1 43.35(2) 2_556 7_454 ?
Sc1 Sn2 Sn1 94.08(3) . 7_454 ?
Sc2 Sn2 Sn1 139.99(2) . 7_454 ?
Sc3 Sn2 Sn1 42.692(18) 5_554 7_454 ?
Sc1 Sn2 Sn1 93.00(2) 1_455 7_454 ?
Sc2 Sn2 Sn1 139.814(18) 6_545 7_454 ?
Sn2 Sn2 Sn1 67.023(12) 2 7_454 ?
Sn2 Sn2 Sn1 127.045(17) 2_556 7_454 ?
Ag2 Sn2 Sn1 100.973(15) 6_545 6_455 ?
Ag2 Sn2 Sn1 154.39(2) 7_544 6_455 ?
Ag1 Sn2 Sn1 118.17(2) 1_455 6_455 ?
Ag1 Sn2 Sn1 72.089(10) 3_455 6_455 ?
Ag2 Sn2 Sn1 37.057(11) 5 6_455 ?
Ag2 Sn2 Sn1 92.803(18) 8_554 6_455 ?
Sc3 Sn2 Sn1 43.35(2) 2_556 6_455 ?
Sc1 Sn2 Sn1 94.08(3) . 6_455 ?
Sc2 Sn2 Sn1 139.99(2) . 6_455 ?
Sc3 Sn2 Sn1 42.692(18) 5_554 6_455 ?
Sc1 Sn2 Sn1 93.00(2) 1_455 6_455 ?
Sc2 Sn2 Sn1 139.814(18) 6_545 6_455 ?
Sn2 Sn2 Sn1 127.046(17) 2 6_455 ?
Sn2 Sn2 Sn1 67.023(12) 2_556 6_455 ?
Sn1 Sn2 Sn1 60.023(14) 7_454 6_455 ?
Ag2 Sn2 Sn1 110.48(3) 6_545 . ?
Ag2 Sn2 Sn1 70.007(17) 7_544 . ?
Ag1 Sn2 Sn1 98.161(14) 1_455 . ?
Ag1 Sn2 Sn1 154.163(17) 3_455 . ?
Ag2 Sn2 Sn1 90.02(2) 5 . ?
Ag2 Sn2 Sn1 34.596(13) 8_554 . ?
Sc3 Sn2 Sn1 95.49(3) 2_556 . ?
Sc1 Sn2 Sn1 41.712(19) . . ?
Sc2 Sn2 Sn1 135.28(2) . . ?
Sc3 Sn2 Sn1 41.825(16) 5_554 . ?
Sc1 Sn2 Sn1 143.466(16) 1_455 . ?
Sc2 Sn2 Sn1 88.70(2) 6_545 . ?
Sn2 Sn2 Sn1 64.242(9) 2 . ?
Sn2 Sn2 Sn1 122.056(9) 2_556 . ?
Sn1 Sn2 Sn1 54.404(8) 7_454 . ?
Sn1 Sn2 Sn1 84.515(14) 6_455 . ?
Ag2 Sn2 Sn1 70.007(17) 6_545 4 ?
Ag2 Sn2 Sn1 110.48(3) 7_544 4 ?
Ag1 Sn2 Sn1 154.164(17) 1_455 4 ?
Ag1 Sn2 Sn1 98.160(15) 3_455 4 ?
Ag2 Sn2 Sn1 34.596(13) 5 4 ?
Ag2 Sn2 Sn1 90.02(2) 8_554 4 ?
Sc3 Sn2 Sn1 95.49(3) 2_556 4 ?
Sc1 Sn2 Sn1 41.711(19) . 4 ?
Sc2 Sn2 Sn1 135.28(2) . 4 ?
Sc3 Sn2 Sn1 41.825(16) 5_554 4 ?
Sc1 Sn2 Sn1 143.466(16) 1_455 4 ?
Sc2 Sn2 Sn1 88.70(2) 6_545 4 ?
Sn2 Sn2 Sn1 122.056(10) 2 4 ?
Sn2 Sn2 Sn1 64.242(9) 2_556 4 ?
Sn1 Sn2 Sn1 84.515(14) 7_454 4 ?
Sn1 Sn2 Sn1 54.404(8) 6_455 4 ?
Sn1 Sn2 Sn1 58.198(15) . 4 ?
Ag2 Sn2 Sn1 146.69(3) 6_545 1_455 ?
Ag2 Sn2 Sn1 98.372(16) 7_544 1_455 ?
Ag1 Sn2 Sn1 34.469(12) 1_455 1_455 ?
Ag1 Sn2 Sn1 86.09(2) 3_455 1_455 ?
Ag2 Sn2 Sn1 118.87(2) 5 1_455 ?
Ag2 Sn2 Sn1 70.201(16) 8_554 1_455 ?
Sc3 Sn2 Sn1 41.040(19) 2_556 1_455 ?
Sc1 Sn2 Sn1 144.163(18) . 1_455 ?
Sc2 Sn2 Sn1 89.05(3) . 1_455 ?
Sc3 Sn2 Sn1 94.54(2) 5_554 1_455 ?
Sc1 Sn2 Sn1 40.901(16) 1_455 1_455 ?
Sc2 Sn2 Sn1 135.610(16) 6_545 1_455 ?
Sn2 Sn2 Sn1 64.308(8) 2 1_455 ?
Sn2 Sn2 Sn1 121.971(10) 2_556 1_455 ?
Sn1 Sn2 Sn1 54.329(8) 7_454 1_455 ?
Sn1 Sn2 Sn1 84.388(14) 6_455 1_455 ?
Sn1 Sn2 Sn1 102.733(12) . 1_455 ?
Sn1 Sn2 Sn1 133.813(15) 4 1_455 ?
Ag2 Sn2 Sn1 98.373(16) 6_545 4_455 ?
Ag2 Sn2 Sn1 146.69(3) 7_544 4_455 ?
Ag1 Sn2 Sn1 86.09(2) 1_455 4_455 ?
Ag1 Sn2 Sn1 34.469(12) 3_455 4_455 ?
Ag2 Sn2 Sn1 70.201(16) 5 4_455 ?
Ag2 Sn2 Sn1 118.87(2) 8_554 4_455 ?
Sc3 Sn2 Sn1 41.040(19) 2_556 4_455 ?
Sc1 Sn2 Sn1 144.163(18) . 4_455 ?
Sc2 Sn2 Sn1 89.05(3) . 4_455 ?
Sc3 Sn2 Sn1 94.54(2) 5_554 4_455 ?
Sc1 Sn2 Sn1 40.901(16) 1_455 4_455 ?
Sc2 Sn2 Sn1 135.609(16) 6_545 4_455 ?
Sn2 Sn2 Sn1 121.971(10) 2 4_455 ?
Sn2 Sn2 Sn1 64.308(9) 2_556 4_455 ?
Sn1 Sn2 Sn1 84.388(14) 7_454 4_455 ?
Sn1 Sn2 Sn1 54.329(8) 6_455 4_455 ?
Sn1 Sn2 Sn1 133.813(15) . 4_455 ?
Sn1 Sn2 Sn1 102.733(13) 4 4_455 ?
Sn1 Sn2 Sn1 58.047(15) 1_455 4_455 ?
Ag2 Sn2 Sn1 77.412(19) 6_545 2 ?
Ag2 Sn2 Sn1 30.387(13) 7_544 2 ?
Ag1 Sn2 Sn1 93.518(15) 1_455 2 ?
Ag1 Sn2 Sn1 140.168(17) 3_455 2 ?
Ag2 Sn2 Sn1 111.39(2) 5 2 ?
Ag2 Sn2 Sn1 66.249(16) 8_554 2 ?
Sc3 Sn2 Sn1 144.653(19) 2_556 2 ?
Sc1 Sn2 Sn1 38.512(18) . 2 ?
Sc2 Sn2 Sn1 85.08(2) . 2 ?
Sc3 Sn2 Sn1 91.26(3) 5_554 2 ?
Sc1 Sn2 Sn1 135.546(19) 1_455 2 ?
Sc2 Sn2 Sn1 38.489(13) 6_545 2 ?
Sn2 Sn2 Sn1 59.359(9) 2 2 ?
Sn2 Sn2 Sn1 112.956(12) 2_556 2 ?
Sn1 Sn2 Sn1 101.384(13) 7_454 2 ?
Sn1 Sn2 Sn1 130.60(2) 6_455 2 ?
Sn1 Sn2 Sn1 52.362(13) . 2 ?
Sn1 Sn2 Sn1 80.223(18) 4 2 ?
Sn1 Sn2 Sn1 123.667(8) 1_455 2 ?
Sn1 Sn2 Sn1 173.810(13) 4_455 2 ?
Ag2 Sn2 Sn1 30.386(13) 6_545 3 ?
Ag2 Sn2 Sn1 77.413(19) 7_544 3 ?
Ag1 Sn2 Sn1 140.168(17) 1_455 3 ?
Ag1 Sn2 Sn1 93.518(15) 3_455 3 ?
Ag2 Sn2 Sn1 66.249(16) 5 3 ?
Ag2 Sn2 Sn1 111.39(2) 8_554 3 ?
Sc3 Sn2 Sn1 144.653(19) 2_556 3 ?
Sc1 Sn2 Sn1 38.512(18) . 3 ?
Sc2 Sn2 Sn1 85.08(2) . 3 ?
Sc3 Sn2 Sn1 91.26(3) 5_554 3 ?
Sc1 Sn2 Sn1 135.545(19) 1_455 3 ?
Sc2 Sn2 Sn1 38.489(13) 6_545 3 ?
Sn2 Sn2 Sn1 112.957(12) 2 3 ?
Sn2 Sn2 Sn1 59.359(9) 2_556 3 ?
Sn1 Sn2 Sn1 130.60(2) 7_454 3 ?
Sn1 Sn2 Sn1 101.384(13) 6_455 3 ?
Sn1 Sn2 Sn1 80.223(17) . 3 ?
Sn1 Sn2 Sn1 52.362(14) 4 3 ?
Sn1 Sn2 Sn1 173.810(13) 1_455 3 ?
Sn1 Sn2 Sn1 123.666(8) 4_455 3 ?
Sn1 Sn2 Sn1 53.906(14) 2 3 ?
Ag2 Sn2 Sn1 104.334(19) 6_545 2_455 ?
Ag2 Sn2 Sn1 66.689(16) 7_544 2_455 ?
Ag1 Sn2 Sn1 30.481(11) 1_455 2_455 ?
Ag1 Sn2 Sn1 80.98(2) 3_455 2_455 ?
Ag2 Sn2 Sn1 145.58(2) 5 2_455 ?
Ag2 Sn2 Sn1 93.390(15) 8_554 2_455 ?
Sc3 Sn2 Sn1 90.12(3) 2_556 2_455 ?
Sc1 Sn2 Sn1 134.86(2) . 2_455 ?
Sc2 Sn2 Sn1 38.852(17) . 2_455 ?
Sc3 Sn2 Sn1 143.891(18) 5_554 2_455 ?
Sc1 Sn2 Sn1 39.118(16) 1_455 2_455 ?
Sc2 Sn2 Sn1 85.60(2) 6_545 2_455 ?
Sn2 Sn2 Sn1 59.433(9) 2 2_455 ?
Sn2 Sn2 Sn1 112.904(12) 2_556 2_455 ?
Sn1 Sn2 Sn1 101.223(13) 7_454 2_455 ?
Sn1 Sn2 Sn1 130.32(2) 6_455 2_455 ?
Sn1 Sn2 Sn1 123.675(8) . 2_455 ?
Sn1 Sn2 Sn1 173.920(13) 4 2_455 ?
Sn1 Sn2 Sn1 52.235(14) 1_455 2_455 ?
Sn1 Sn2 Sn1 80.005(18) 4_455 2_455 ?
Sn1 Sn2 Sn1 96.543(13) 2 2_455 ?
Sn1 Sn2 Sn1 121.597(15) 3 2_455 ?
Ag2 Sn2 Sn1 66.689(16) 6_545 3_455 ?
Ag2 Sn2 Sn1 104.334(19) 7_544 3_455 ?
Ag1 Sn2 Sn1 80.98(2) 1_455 3_455 ?
Ag1 Sn2 Sn1 30.481(11) 3_455 3_455 ?
Ag2 Sn2 Sn1 93.390(15) 5 3_455 ?
Ag2 Sn2 Sn1 145.58(2) 8_554 3_455 ?
Sc3 Sn2 Sn1 90.12(3) 2_556 3_455 ?
Sc1 Sn2 Sn1 134.86(2) . 3_455 ?
Sc2 Sn2 Sn1 38.852(17) . 3_455 ?
Sc3 Sn2 Sn1 143.891(18) 5_554 3_455 ?
Sc1 Sn2 Sn1 39.118(15) 1_455 3_455 ?
Sc2 Sn2 Sn1 85.60(2) 6_545 3_455 ?
Sn2 Sn2 Sn1 112.904(11) 2 3_455 ?
Sn2 Sn2 Sn1 59.432(9) 2_556 3_455 ?
Sn1 Sn2 Sn1 130.32(2) 7_454 3_455 ?
Sn1 Sn2 Sn1 101.223(13) 6_455 3_455 ?
Sn1 Sn2 Sn1 173.921(13) . 3_455 ?
Sn1 Sn2 Sn1 123.674(7) 4 3_455 ?
Sn1 Sn2 Sn1 80.005(18) 1_455 3_455 ?
Sn1 Sn2 Sn1 52.235(14) 4_455 3_455 ?
Sn1 Sn2 Sn1 121.597(15) 2 3_455 ?
Sn1 Sn2 Sn1 96.543(13) 3 3_455 ?
Sn1 Sn2 Sn1 53.780(14) 2_455 3_455 ?
Ag2 Sn2 Sn1 75.554(16) 6_545 8_444 ?
Ag2 Sn2 Sn1 28.430(11) 7_544 8_444 ?
Ag1 Sn2 Sn1 64.386(10) 1_455 8_444 ?
Ag1 Sn2 Sn1 104.957(17) 3_455 8_444 ?
Ag2 Sn2 Sn1 139.795(18) 5 8_444 ?
Ag2 Sn2 Sn1 90.791(14) 8_554 8_444 ?
Sc3 Sn2 Sn1 138.70(3) 2_556 8_444 ?
Sc1 Sn2 Sn1 85.95(2) . 8_444 ?
Sc2 Sn2 Sn1 37.399(18) . 8_444 ?
Sc3 Sn2 Sn1 139.70(2) 5_554 8_444 ?
Sc1 Sn2 Sn1 86.72(2) 1_455 8_444 ?
Sc2 Sn2 Sn1 37.855(14) 6_545 8_444 ?
Sn2 Sn2 Sn1 56.678(11) 2 8_444 ?
Sn2 Sn2 Sn1 109.254(17) 2_556 8_444 ?
Sn1 Sn2 Sn1 123.701(10) 7_454 8_444 ?
Sn1 Sn2 Sn1 176.273(9) 6_455 8_444 ?
Sn1 Sn2 Sn1 97.921(12) . 8_444 ?
Sn1 Sn2 Sn1 124.651(18) 4 8_444 ?
Sn1 Sn2 Sn1 97.774(13) 1_455 8_444 ?
Sn1 Sn2 Sn1 124.403(18) 4_455 8_444 ?
Sn1 Sn2 Sn1 50.389(8) 2 8_444 ?
Sn1 Sn2 Sn1 76.344(13) 3 8_444 ?
Sn1 Sn2 Sn1 50.334(8) 2_455 8_444 ?
Sn1 Sn2 Sn1 76.249(12) 3_455 8_444 ?
Ag2 Sn2 Sn1 28.429(10) 6_545 5_445 ?
Ag2 Sn2 Sn1 75.555(16) 7_544 5_445 ?
Ag1 Sn2 Sn1 104.957(17) 1_455 5_445 ?
Ag1 Sn2 Sn1 64.386(10) 3_455 5_445 ?
Ag2 Sn2 Sn1 90.791(15) 5 5_445 ?
Ag2 Sn2 Sn1 139.794(18) 8_554 5_445 ?
Sc3 Sn2 Sn1 138.70(3) 2_556 5_445 ?
Sc1 Sn2 Sn1 85.95(2) . 5_445 ?
Sc2 Sn2 Sn1 37.399(18) . 5_445 ?
Sc3 Sn2 Sn1 139.70(2) 5_554 5_445 ?
Sc1 Sn2 Sn1 86.72(2) 1_455 5_445 ?
Sc2 Sn2 Sn1 37.855(14) 6_545 5_445 ?
Sn2 Sn2 Sn1 109.254(16) 2 5_445 ?
Sn2 Sn2 Sn1 56.677(11) 2_556 5_445 ?
Sn1 Sn2 Sn1 176.273(9) 7_454 5_445 ?
Sn1 Sn2 Sn1 123.700(10) 6_455 5_445 ?
Sn1 Sn2 Sn1 124.651(18) . 5_445 ?
Sn1 Sn2 Sn1 97.921(12) 4 5_445 ?
Sn1 Sn2 Sn1 124.403(18) 1_455 5_445 ?
Sn1 Sn2 Sn1 97.774(13) 4_455 5_445 ?
Sn1 Sn2 Sn1 76.344(12) 2 5_445 ?
Sn1 Sn2 Sn1 50.388(8) 3 5_445 ?
Sn1 Sn2 Sn1 76.249(12) 2_455 5_445 ?
Sn1 Sn2 Sn1 50.334(8) 3_455 5_445 ?
Sn1 Sn2 Sn1 52.576(13) 8_444 5_445 ?
Ag2 Sn2 Sc2 166.80(2) 6_545 2 ?
Ag2 Sn2 Sc2 76.634(19) 7_544 2 ?
Ag1 Sn2 Sc2 37.223(16) 1_455 2 ?
Ag1 Sn2 Sc2 121.61(3) 3_455 2 ?
Ag2 Sn2 Sc2 127.83(2) 5 2 ?
Ag2 Sn2 Sc2 34.825(19) 8_554 2 ?
Sc3 Sn2 Sc2 57.888(15) 2_556 2 ?
Sc1 Sn2 Sc2 108.908(19) . 2 ?
Sc2 Sn2 Sc2 105.10(3) . 2 ?
Sc3 Sn2 Sc2 76.90(2) 5_554 2 ?
Sc1 Sn2 Sc2 74.881(19) 1_455 2 ?
Sc2 Sn2 Sc2 121.988(15) 6_545 2 ?
Sn2 Sn2 Sc2 38.186(16) 2 2 ?
Sn2 Sn2 Sc2 153.542(19) 2_556 2 ?
Sn1 Sn2 Sc2 35.870(15) 7_454 2 ?
Sn1 Sn2 Sc2 92.117(19) 6_455 2 ?
Sn1 Sn2 Sc2 68.815(16) . 2 ?
Sn1 Sn2 Sc2 117.546(19) 4 2 ?
Sn1 Sn2 Sc2 35.734(15) 1_455 2 ?
Sn1 Sn2 Sc2 90.581(19) 4_455 2 ?
Sn1 Sn2 Sc2 92.841(16) 2 2 ?
Sn1 Sn2 Sc2 144.824(19) 3 2 ?
Sn1 Sn2 Sc2 67.562(17) 2_455 2 ?
Sn1 Sn2 Sc2 112.61(2) 3_455 2 ?
Sn1 Sn2 Sc2 91.397(17) 8_444 2 ?
Sn1 Sn2 Sc2 140.773(18) 5_445 2 ?
Ag2 Sn2 Sc2 76.635(18) 6_545 2_556 ?
Ag2 Sn2 Sc2 166.80(2) 7_544 2_556 ?
Ag1 Sn2 Sc2 121.61(3) 1_455 2_556 ?
Ag1 Sn2 Sc2 37.223(16) 3_455 2_556 ?
Ag2 Sn2 Sc2 34.825(19) 5 2_556 ?
Ag2 Sn2 Sc2 127.83(2) 8_554 2_556 ?
Sc3 Sn2 Sc2 57.888(15) 2_556 2_556 ?
Sc1 Sn2 Sc2 108.91(2) . 2_556 ?
Sc2 Sn2 Sc2 105.10(3) . 2_556 ?
Sc3 Sn2 Sc2 76.90(2) 5_554 2_556 ?
Sc1 Sn2 Sc2 74.881(19) 1_455 2_556 ?
Sc2 Sn2 Sc2 121.988(15) 6_545 2_556 ?
Sn2 Sn2 Sc2 153.542(19) 2 2_556 ?
Sn2 Sn2 Sc2 38.186(16) 2_556 2_556 ?
Sn1 Sn2 Sc2 92.117(19) 7_454 2_556 ?
Sn1 Sn2 Sc2 35.870(15) 6_455 2_556 ?
Sn1 Sn2 Sc2 117.545(19) . 2_556 ?
Sn1 Sn2 Sc2 68.815(16) 4 2_556 ?
Sn1 Sn2 Sc2 90.581(19) 1_455 2_556 ?
Sn1 Sn2 Sc2 35.734(15) 4_455 2_556 ?
Sn1 Sn2 Sc2 144.823(19) 2 2_556 ?
Sn1 Sn2 Sc2 92.840(16) 3 2_556 ?
Sn1 Sn2 Sc2 112.61(2) 2_455 2_556 ?
Sn1 Sn2 Sc2 67.562(17) 3_455 2_556 ?
Sn1 Sn2 Sc2 140.772(18) 8_444 2_556 ?
Sn1 Sn2 Sc2 91.397(17) 5_445 2_556 ?
Sc2 Sn2 Sc2 115.78(3) 2 2_556 ?
Ag2 Sn2 Sc1 111.38(2) 6_545 2 ?
Ag2 Sn2 Sc1 37.511(18) 7_544 2 ?
Ag1 Sn2 Sc1 73.642(19) 1_455 2 ?
Ag1 Sn2 Sc1 170.86(2) 3_455 2 ?
Ag2 Sn2 Sc1 122.26(3) 5 2 ?
Ag2 Sn2 Sc1 32.362(18) 8_554 2 ?
Sc3 Sn2 Sc1 111.10(2) 2_556 2 ?
Sc1 Sn2 Sc1 54.495(15) . 2 ?
Sc2 Sn2 Sc1 102.78(2) . 2 ?
Sc3 Sn2 Sc1 74.984(19) 5_554 2 ?
Sc1 Sn2 Sc1 125.018(15) 1_455 2 ?
Sc2 Sn2 Sc1 71.297(17) 6_545 2 ?
Sn2 Sn2 Sc1 35.461(15) 2 2 ?
Sn2 Sn2 Sc1 143.256(16) 2_556 2 ?
Sn1 Sn2 Sc1 68.924(16) 7_454 2 ?
Sn1 Sn2 Sc1 117.05(2) 6_455 2 ?
Sn1 Sn2 Sc1 34.296(15) . 2 ?
Sn1 Sn2 Sc1 88.03(2) 4 2 ?
Sn1 Sn2 Sc1 94.488(16) 1_455 2 ?
Sn1 Sn2 Sc1 150.243(17) 4_455 2 ?
Sn1 Sn2 Sc1 34.259(14) 2 2 ?
Sn1 Sn2 Sc1 84.919(19) 3 2 ?
Sn1 Sn2 Sc1 92.152(16) 2_455 2 ?
Sn1 Sn2 Sc1 140.704(18) 3_455 2 ?
Sn1 Sn2 Sc1 65.921(16) 8_444 2 ?
Sn1 Sn2 Sc1 108.244(18) 5_445 2 ?
Sc2 Sn2 Sc1 60.12(2) 2 2 ?
Sc2 Sn2 Sc1 151.73(2) 2_556 2 ?
Ag2 Sn2 Sc1 37.511(18) 6_545 2_556 ?
Ag2 Sn2 Sc1 111.38(2) 7_544 2_556 ?
Ag1 Sn2 Sc1 170.86(2) 1_455 2_556 ?
Ag1 Sn2 Sc1 73.641(19) 3_455 2_556 ?
Ag2 Sn2 Sc1 32.362(18) 5 2_556 ?
Ag2 Sn2 Sc1 122.26(3) 8_554 2_556 ?
Sc3 Sn2 Sc1 111.10(2) 2_556 2_556 ?
Sc1 Sn2 Sc1 54.496(15) . 2_556 ?
Sc2 Sn2 Sc1 102.78(2) . 2_556 ?
Sc3 Sn2 Sc1 74.984(19) 5_554 2_556 ?
Sc1 Sn2 Sc1 125.018(15) 1_455 2_556 ?
Sc2 Sn2 Sc1 71.297(17) 6_545 2_556 ?
Sn2 Sn2 Sc1 143.256(16) 2 2_556 ?
Sn2 Sn2 Sc1 35.461(15) 2_556 2_556 ?
Sn1 Sn2 Sc1 117.05(2) 7_454 2_556 ?
Sn1 Sn2 Sc1 68.923(16) 6_455 2_556 ?
Sn1 Sn2 Sc1 88.03(2) . 2_556 ?
Sn1 Sn2 Sc1 34.296(15) 4 2_556 ?
Sn1 Sn2 Sc1 150.243(17) 1_455 2_556 ?
Sn1 Sn2 Sc1 94.488(16) 4_455 2_556 ?
Sn1 Sn2 Sc1 84.919(19) 2 2_556 ?
Sn1 Sn2 Sc1 34.259(14) 3 2_556 ?
Sn1 Sn2 Sc1 140.704(18) 2_455 2_556 ?
Sn1 Sn2 Sc1 92.152(16) 3_455 2_556 ?
Sn1 Sn2 Sc1 108.243(18) 8_444 2_556 ?
Sn1 Sn2 Sc1 65.921(16) 5_445 2_556 ?
Sc2 Sn2 Sc1 151.73(2) 2 2_556 ?
Sc2 Sn2 Sc1 60.12(2) 2_556 2_556 ?
Sc1 Sn2 Sc1 108.98(3) 2 2_556 ?

loop_
_geom_bond_atom_site_label_1
_geom_bond_atom_site_label_2
_geom_bond_distance
_geom_bond_site_symmetry_2
_geom_bond_publ_flag
Sc1 Sn1 3.0128(10) 2 ?
Sc1 Sn1 3.0128(10) 3 ?
Sc1 Sn1 3.0251(10) . ?
Sc1 Sn1 3.0251(10) 4 ?
Sc1 Sn2 3.1000(17) . ?
Sc1 Ag1 3.1391(11) . ?
Sc1 Ag1 3.1392(11) 3 ?
Sc1 Ag2 3.3323(12) 6_545 ?
Sc1 Ag2 3.3323(12) 7_544 ?
Sc1 Sc3 3.508(2) 5_554 ?
Sc1 Ag2 3.5659(12) 5 ?
Sc1 Ag2 3.5659(12) 8_554 ?
Sc1 Sc2 3.5956(19) 1_655 ?
Sc1 Sc3 3.643(2) 2_656 ?
Sc1 Sc2 3.733(2) 6_545 ?
Sc1 Sn2 3.9988(18) 1_655 ?
Sc1 Sc1 4.3497(5) 2 ?
Sc1 Sc1 4.3497(5) 2_556 ?
Sc1 Ag2 5.2329(15) 4_655 ?
Sc1 Ag2 5.2330(15) 1_655 ?
Sc1 Sc2 5.251(2) . ?
Sc1 Ag1 5.2855(15) 1_455 ?
Sc1 Ag1 5.2855(15) 3_455 ?
Sc1 Sn2 5.3431(11) 2 ?
Sc1 Sn2 5.3431(11) 2_556 ?
Sc1 Ag2 5.3619(14) 3_655 ?
Sc1 Ag2 5.3620(14) 2_655 ?
Sc1 Ag2 5.4552(15) 6_645 ?
Sc1 Ag2 5.4552(15) 7_644 ?
Sc1 Sc3 5.501(2) 2_556 ?
Sc2 Sn1 3.0185(10) 8_444 ?
Sc2 Sn1 3.0185(10) 5_445 ?
Sc2 Sn1 3.0217(10) 2_455 ?
Sc2 Sn1 3.0217(10) 3_455 ?
Sc2 Ag2 3.1088(12) 4 ?
Sc2 Ag2 3.1088(12) . ?
Sc2 Sn2 3.1935(15) . ?
Sc2 Ag2 3.2549(12) 6_545 ?
Sc2 Ag2 3.2549(12) 7_544 ?
Sc2 Ag1 3.3670(11) 1_455 ?
Sc2 Ag1 3.3670(11) 3_455 ?
Sc2 Sc1 3.596(2) 1_455 ?
Sc2 Sc2 3.6812(9) 6_445 ?
Sc2 Sc2 3.6812(9) 6_545 ?
Sc2 Sc1 3.733(2) 6_445 ?
Sc2 Sn2 4.3516(16) 6_445 ?
Sc2 Sc3 4.3599(5) 1_554 ?
Sc2 Sc3 4.3599(5) . ?
Sc2 Sn2 5.1351(9) 2 ?
Sc2 Sn2 5.1352(9) 2_556 ?
Sc2 Ag2 5.2375(14) 6_445 ?
Sc2 Ag2 5.2376(14) 7_444 ?
Sc2 Ag2 5.2435(14) 5 ?
Sc2 Ag2 5.2435(14) 8_554 ?
Sc2 Ag1 5.3226(13) 7_444 ?
Sc2 Ag1 5.3226(13) 5_445 ?
Sc2 Sc3 5.372(2) 2_556 ?
Sc2 Sn1 5.4828(14) 2 ?
Sc2 Sn1 5.4828(14) 3 ?
Sc3 Sn1 3.0051(10) 3_455 ?
Sc3 Sn1 3.0051(10) 2_456 ?
Sc3 Sn1 3.0263(10) 5_445 ?
Sc3 Sn1 3.0264(10) 8_445 ?
Sc3 Sn2 3.0304(14) 2_556 ?
Sc3 Ag2 3.1688(9) 1_556 ?
Sc3 Ag2 3.1689(9) 4 ?
Sc3 Sc1 3.508(2) 5_445 ?
Sc3 Ag1 3.5543(11) 3_455 ?
Sc3 Ag1 3.5543(11) 1_456 ?
Sc3 Sc3 3.5764(6) 6_546 ?
Sc3 Sc3 3.5764(6) 6_446 ?
Sc3 Sn2 3.5862(14) 5_445 ?
Sc3 Sc1 3.643(2) 2_456 ?
Sc3 Ag2 3.7052(11) 7_545 ?
Sc3 Ag2 3.7053(11) 6_545 ?
Sc3 Sc2 4.3599(5) 1_556 ?
Sc3 Ag1 5.2647(14) 5_445 ?
Sc3 Ag1 5.2647(14) 7_445 ?
Sc3 Ag2 5.2893(14) 2_546 ?
Sc3 Ag2 5.2893(14) 3_545 ?
Sc3 Ag2 5.3130(14) 7_445 ?
Sc3 Ag2 5.3130(14) 6_445 ?
Sc3 Ag2 5.3541(13) 8 ?
Sc3 Ag2 5.3541(13) 5 ?
Sc3 Ag1 5.3678(13) 5_345 ?
Sc3 Ag1 5.3678(13) 7_345 ?
Sc3 Sc2 5.372(2) 2_556 ?
Sc3 Sc1 5.500(2) 2_556 ?
Ag1 Sn1 2.7386(5) . ?
Ag1 Sn1 2.7386(5) 2 ?
Ag1 Sn2 2.7902(7) 2_655 ?
Ag1 Sn2 2.7902(7) 1_655 ?
Ag1 Ag2 2.9943(7) 7_644 ?
Ag1 Ag2 2.9944(7) 8_654 ?
Ag1 Sc1 3.1391(11) 2 ?
Ag1 Sc2 3.3669(11) 1_655 ?
Ag1 Sc2 3.3669(11) 2_655 ?
Ag1 Sc3 3.5542(11) 2_656 ?
Ag1 Sc3 3.5543(11) 1_654 ?
Ag1 Ag1 4.3495(5) 3_554 ?
Ag1 Ag1 4.3495(5) 3 ?
Ag1 Sn1 4.4278(7) 7_554 ?
Ag1 Sn1 4.4279(7) 8_544 ?
Ag1 Ag2 4.7297(9) 7_544 ?
Ag1 Ag2 4.7297(9) 8_554 ?
Ag1 Ag2 4.7432(8) 1_655 ?
Ag1 Ag2 4.7432(8) 2_655 ?
Ag1 Ag2 5.1144(7) 6_645 ?
Ag1 Ag2 5.1145(7) 5_654 ?
Ag1 Sn1 5.1171(6) 4_554 ?
Ag1 Sn1 5.1171(6) 3 ?
Ag1 Sn1 5.1625(6) 3_554 ?
Ag1 Sn1 5.1625(6) 4 ?
Ag1 Sc3 5.2647(14) 5_554 ?
Ag1 Sc3 5.2648(14) 6_545 ?
Ag1 Sc1 5.2855(15) 2_655 ?
Ag1 Sc1 5.2855(15) 1_655 ?
Ag2 Sn1 2.7312(6) 8_444 ?
Ag2 Sn1 2.7457(6) 2_455 ?
Ag2 Sn2 2.7789(6) 6_445 ?
Ag2 Sn2 2.8031(6) 5_444 ?
Ag2 Ag2 2.9913(9) 2_545 ?
Ag2 Ag1 2.9943(6) 7_344 ?
Ag2 Sc3 3.1688(9) 1_554 ?
Ag2 Sc2 3.2549(12) 6_445 ?
Ag2 Sc1 3.3323(12) 6_445 ?
Ag2 Sc1 3.5659(12) 5_444 ?
Ag2 Sc3 3.7052(11) 6_445 ?
Ag2 Ag2 3.9525(10) 4 ?
Ag2 Sn1 4.4288(7) 7_444 ?
Ag2 Sn1 4.4533(8) 8_344 ?
Ag2 Ag1 4.7297(9) 7_444 ?
Ag2 Ag1 4.7432(8) 1_455 ?
Ag2 Ag2 4.7463(7) 7_544 ?
Ag2 Ag2 4.7463(7) 7_444 ?
Ag2 Ag2 4.7465(10) 4_554 ?
Ag2 Sn1 4.9436(7) 5_445 ?
Ag2 Sn1 4.9516(7) 3_455 ?
Ag2 Ag1 5.1145(7) 5_345 ?
Ag2 Sc1 5.2329(15) 1_455 ?
Ag2 Sc2 5.2376(14) 6_545 ?
Ag2 Sc2 5.2435(14) 5_444 ?
Ag2 Ag2 5.2639(6) 3_545 ?
Ag2 Ag2 5.2639(6) 3_544 ?
Ag2 Sc3 5.2894(14) 2_546 ?
Ag2 Sc3 5.3130(14) 6_545 ?
Sn1 Ag2 2.7312(6) 8_554 ?
Sn1 Ag2 2.7458(6) 2_655 ?
Sn1 Sc3 3.0051(10) 2_656 ?
Sn1 Sc1 3.0128(10) 2 ?
Sn1 Sc2 3.0185(10) 5_554 ?
Sn1 Sc2 3.0217(10) 2_655 ?
Sn1 Sc3 3.0263(10) 5_554 ?
Sn1 Sn1 4.0830(5) 7_454 ?
Sn1 Sn1 4.0830(5) 7_554 ?
Sn1 Sn1 4.0926(8) 2 ?
Sn1 Sn1 4.2959(8) 4_554 ?
Sn1 Sn2 4.4017(7) 6 ?
Sn1 Sn1 4.4031(8) 4 ?
Sn1 Ag1 4.4279(7) 7_454 ?
Sn1 Ag2 4.4287(7) 7_544 ?
Sn1 Ag2 4.4533(8) 8_654 ?
Sn1 Sn2 4.5270(9) . ?
Sn1 Sn2 4.5378(9) 1_655 ?
Sn1 Sn2 4.7388(9) 2 ?
Sn1 Sn2 4.7491(9) 2_655 ?
Sn1 Sn2 4.8498(8) 5_554 ?
Sn1 Ag2 4.9436(7) 5_554 ?
Sn1 Ag2 4.9517(7) 3_654 ?
Sn1 Ag1 5.1171(6) 3_554 ?
Sn1 Ag1 5.1625(6) 3 ?
Sn1 Ag2 5.3253(7) 5 ?
Sn1 Ag2 5.3328(7) 3_655 ?
Sn1 Sc2 5.4828(14) 2 ?
Sn2 Ag2 2.7789(6) 6_545 ?
Sn2 Ag2 2.7789(6) 7_544 ?
Sn2 Ag1 2.7902(7) 1_455 ?
Sn2 Ag1 2.7902(7) 3_455 ?
Sn2 Ag2 2.8031(6) 5 ?
Sn2 Ag2 2.8031(6) 8_554 ?
Sn2 Sc3 3.0304(14) 2_556 ?
Sn2 Sc3 3.5862(14) 5_554 ?
Sn2 Sc1 3.9988(18) 1_455 ?
Sn2 Sc2 4.3516(16) 6_545 ?
Sn2 Sn2 4.3825(5) 2 ?
Sn2 Sn2 4.3825(5) 2_556 ?
Sn2 Sn1 4.4016(7) 7_454 ?
Sn2 Sn1 4.4016(7) 6_455 ?
Sn2 Sn1 4.5270(9) 4 ?
Sn2 Sn1 4.5377(9) 1_455 ?
Sn2 Sn1 4.5378(9) 4_455 ?
Sn2 Sn1 4.7389(9) 2 ?
Sn2 Sn1 4.7389(9) 3 ?
Sn2 Sn1 4.7492(9) 2_455 ?
Sn2 Sn1 4.7492(9) 3_455 ?
Sn2 Sn1 4.8498(8) 8_444 ?
Sn2 Sn1 4.8499(8) 5_445 ?
Sn2 Sc2 5.1351(9) 2 ?
Sn2 Sc2 5.1351(9) 2_556 ?
Sn2 Sc1 5.3431(11) 2 ?
Sn2 Sc1 5.3431(11) 2_556 ?
